data_7234856
loop_
_publ_author_name
'Loh, Sze Le'
'Sobolev, Alexandre N.'
'Lim, Siew Huah'
'Ling, Irene'

_publ_section_title
;
 Influence of ortho- and meta-substituted N-heterocyclic dications towards
 the self-assembly of p-sulfonatocalix[4]arene
;
_journal_issue 1
_journal_name_full CrystEngComm
_journal_page_first 52
_journal_page_last 60
_journal_paper_doi 10.1039/C9CE01410A
_journal_volume 22
_journal_year 2020
_chemical_formula_sum 'C576 H812 Cl Gd10 N24 Na O358 P6 S48'
_chemical_formula_weight 17156.09
_space_group_crystal_system monoclinic
_space_group_IT_number 14
_space_group_name_Hall '-P 2ybc'
_space_group_name_H-M_alt 'P 1 21/c 1'
_symmetry_space_group_name_Hall '-P 2ybc'
_symmetry_space_group_name_H-M 'P 1 21/c 1'
_atom_sites_solution_hydrogens mixed
_audit_creation_method SHELXL-2018/3
_audit_update_record
;
2019-09-05 deposited with the CCDC.    2019-10-29 downloaded from the CCDC.
;
_cell_angle_alpha 90
_cell_angle_beta 104.433(2)
_cell_angle_gamma 90
_cell_formula_units_Z 2
_cell_length_a 22.4311(3)
_cell_length_b 36.5505(4)
_cell_length_c 43.3752(8)
_cell_measurement_reflns_used 42002
_cell_measurement_temperature 100(2)
_cell_measurement_theta_max 67.409
_cell_measurement_theta_min 2.120
_cell_volume 34439.6(9)
_computing_cell_refinement 'CrysAlisPro 1.171.39.46 (Rigaku OD, 2018)'
_computing_data_collection 'CrysAlisPro 1.171.39.46 (Rigaku OD, 2018)'
_computing_data_reduction 'CrysAlisPro 1.171.39.46 (Rigaku OD, 2018)'
_computing_molecular_graphics 'X-Seed v. 4.0 (Barbour, 2001)'
_computing_publication_material 'SHELXL-2018/3 (Sheldrick, 2015)'
_computing_structure_refinement 'SHELXL-2018/3 (Sheldrick, 2015)'
_computing_structure_solution 'SHELXT-2015/1 (Sheldrick, 2015)'
_diffrn_ambient_temperature 100(2)
_diffrn_detector 'CCD plate'
_diffrn_detector_area_resol_mean 10.4738
_diffrn_detector_type Ruby
_diffrn_measured_fraction_theta_full 0.993
_diffrn_measured_fraction_theta_max 0.990
_diffrn_measurement_device 'four-circle diffractometer'
_diffrn_measurement_device_type 'Oxford Diffraction Gemini-R Ultra'
_diffrn_measurement_method '\w scans'
_diffrn_orient_matrix_type 'CrysAlisPro convention (1999,Acta A55,543-557)'
_diffrn_orient_matrix_UB_11 -0.0159254
_diffrn_orient_matrix_UB_12 0.0407786
_diffrn_orient_matrix_UB_13 0.0020785
_diffrn_orient_matrix_UB_21 0.0425212
_diffrn_orient_matrix_UB_22 0.0018018
_diffrn_orient_matrix_UB_23 0.0338812
_diffrn_orient_matrix_UB_31 0.0544553
_diffrn_orient_matrix_UB_32 0.0105039
_diffrn_orient_matrix_UB_33 -0.0139199
_diffrn_radiation_monochromator mirror
_diffrn_radiation_source 'fine-focus sealed X-ray tube'
_diffrn_radiation_type CuK\a
_diffrn_radiation_wavelength 1.54178
_diffrn_reflns_av_R_equivalents 0.0675
_diffrn_reflns_av_unetI/netI 0.0534
_diffrn_reflns_Laue_measured_fraction_full 0.993
_diffrn_reflns_Laue_measured_fraction_max 0.990
_diffrn_reflns_limit_h_max 26
_diffrn_reflns_limit_h_min -26
_diffrn_reflns_limit_k_max 43
_diffrn_reflns_limit_k_min -43
_diffrn_reflns_limit_l_max 51
_diffrn_reflns_limit_l_min -51
_diffrn_reflns_number 285014
_diffrn_reflns_point_group_measured_fraction_full 0.993
_diffrn_reflns_point_group_measured_fraction_max 0.990
_diffrn_reflns_theta_full 67.679
_diffrn_reflns_theta_max 67.848
_diffrn_reflns_theta_min 2.103
_diffrn_source_type 'Enhance Ultra (Cu) X-ray Source'
_exptl_absorpt_coefficient_mu 8.621
_exptl_absorpt_correction_T_max 1.0
_exptl_absorpt_correction_T_min 0.4275
_exptl_absorpt_correction_type multi-scan
_exptl_crystal_colour colorless
_exptl_crystal_density_diffrn 1.654
_exptl_crystal_description plate
_exptl_crystal_F_000 17652
_exptl_crystal_size_max 0.373
_exptl_crystal_size_mid 0.246
_exptl_crystal_size_min 0.129
_refine_diff_density_max 4.276
_refine_diff_density_min -4.863
_refine_diff_density_rms 0.159
_refine_ls_extinction_method none
_refine_ls_goodness_of_fit_ref 1.008
_refine_ls_hydrogen_treatment mixed
_refine_ls_matrix_type full
_refine_ls_number_parameters 4969
_refine_ls_number_reflns 61897
_refine_ls_number_restraints 683
_refine_ls_restrained_S_all 1.025
_refine_ls_R_factor_all 0.1219
_refine_ls_R_factor_gt 0.0975
_refine_ls_shift/su_max 0.002
_refine_ls_shift/su_mean 0.000
_refine_ls_structure_factor_coef Fsqd
_refine_ls_weighting_details 'w=1/[\s^2^(Fo^2^)+(0.1700P)^2^+170.0000P] where P=(Fo^2^+2Fc^2^)/3'
_refine_ls_weighting_scheme calc
_refine_ls_wR_factor_gt 0.2571
_refine_ls_wR_factor_ref 0.2824
_reflns_Friedel_coverage 0.000
_reflns_number_gt 45935
_reflns_number_total 61897
_reflns_threshold_expression 'I > 2\s(I)'
_cod_data_source_file c9ce01410a2.cif
_cod_data_source_block 170803P
_cod_depositor_comments
;Adding full bibliography for 7234849--7234857.cif.

 Adding full bibliography for 7234849--7234857.cif.
;
_cod_database_code 7234856
_shelx_shelxl_version_number 2018/3
_shelx_space_group_comment
;
The symmetry employed for this shelxl refinement is uniquely defined
by the following loop, which should always be used as a source of
symmetry information in preference to the above space-group names.
They are only intended as comments.
;
_shelx_estimated_absorpt_t_min 0.141
_shelx_estimated_absorpt_t_max 0.403

loop_
_space_group_symop_operation_xyz
'x, y, z'
'-x, y+1/2, -z+1/2'
'-x, -y, -z'
'x, -y-1/2, z-1/2'

loop_
_atom_site_label
_atom_site_type_symbol
_atom_site_fract_x
_atom_site_fract_y
_atom_site_fract_z
_atom_site_U_iso_or_equiv
_atom_site_adp_type
_atom_site_occupancy
_atom_site_site_symmetry_order
_atom_site_calc_flag
_atom_site_refinement_flags_posn
_atom_site_refinement_flags_adp
_atom_site_refinement_flags_occupancy
_atom_site_disorder_assembly
_atom_site_disorder_group
Gd1 Gd 0.51173(2) 0.76439(2) 0.29771(2) 0.03232(12) Uani 1 1 d D . . . .
O11W O 0.4855(3) 0.80015(18) 0.33988(18) 0.0516(16) Uani 1 1 d D . . . .
H11Y H 0.474(4) 0.8210(12) 0.3320(19) 0.077 Uiso 1 1 d D U . . .
H11Z H 0.455(3) 0.7893(16) 0.345(2) 0.077 Uiso 1 1 d D U . . .
O12W O 0.5704(3) 0.74470(17) 0.34957(13) 0.0399(13) Uani 1 1 d D . . . .
H12Y H 0.565(3) 0.752(2) 0.3672(2) 0.060 Uiso 1 1 d D U . . .
H12Z H 0.598(3) 0.728(2) 0.3530(4) 0.060 Uiso 1 1 d D U . . .
O13W O 0.5721(3) 0.71095(16) 0.29354(14) 0.0388(13) Uani 1 1 d D . . . .
H13Y H 0.571(3) 0.701(2) 0.2756(6) 0.058 Uiso 1 1 d D U . . .
H13Z H 0.6074(19) 0.708(2) 0.3061(13) 0.058 Uiso 1 1 d D U . . .
O14W O 0.4510(3) 0.73285(18) 0.25239(15) 0.0459(15) Uani 1 1 d D . . . .
H14Y H 0.421(3) 0.719(2) 0.2525(7) 0.069 Uiso 1 1 d D U . . .
H14Z H 0.458(3) 0.733(3) 0.2339(7) 0.069 Uiso 1 1 d D U . . .
O15W O 0.5539(3) 0.77492(16) 0.25126(14) 0.0426(14) Uani 1 1 d D . . . .
H15Y H 0.542(4) 0.7568(11) 0.2391(12) 0.064 Uiso 1 1 d D U . . .
H15Z H 0.536(4) 0.7942(12) 0.2426(14) 0.064 Uiso 1 1 d D U . . .
O16W O 0.5924(3) 0.80842(17) 0.31126(15) 0.0458(14) Uani 1 1 d D . . . .
H16Y H 0.595(3) 0.8278(15) 0.3009(15) 0.069 Uiso 1 1 d D U . . .
H16Z H 0.623(3) 0.8072(16) 0.3273(15) 0.069 Uiso 1 1 d D U . . .
Gd2 Gd 0.84789(2) 0.76588(2) 0.62973(2) 0.03363(12) Uani 1 1 d D . . . .
O21W O 0.8185(3) 0.79898(16) 0.67190(16) 0.0433(14) Uani 1 1 d D . . . .
H21Y H 0.786(2) 0.7914(14) 0.676(2) 0.065 Uiso 1 1 d D U . . .
H21Z H 0.816(4) 0.8221(4) 0.669(2) 0.065 Uiso 1 1 d D U . . .
O22W O 0.9070(4) 0.7456(2) 0.68063(16) 0.069(2) Uani 1 1 d D . . . .
H22Y H 0.943(3) 0.736(3) 0.6838(7) 0.104 Uiso 1 1 d D U . . .
H22Z H 0.901(4) 0.753(3) 0.6982(4) 0.104 Uiso 1 1 d D U . . .
O23W O 0.9071(3) 0.71290(15) 0.62457(14) 0.0381(12) Uani 1 1 d D . . . .
H23Y H 0.935(3) 0.704(2) 0.6397(5) 0.057 Uiso 1 1 d D U . . .
H23Z H 0.912(4) 0.705(2) 0.6069(3) 0.057 Uiso 1 1 d D U . . .
O24W O 0.7878(3) 0.73610(15) 0.58222(14) 0.0379(12) Uani 1 1 d D . . . .
H24Y H 0.807(2) 0.727(2) 0.5697(15) 0.057 Uiso 1 1 d D U . . .
H24Z H 0.760(3) 0.7214(17) 0.5845(13) 0.057 Uiso 1 1 d D U . . .
O25W O 0.8911(3) 0.77884(16) 0.58356(16) 0.0467(15) Uani 1 1 d D . . . .
H25Y H 0.886(4) 0.7637(19) 0.5683(15) 0.070 Uiso 1 1 d D U . . .
H25Z H 0.926(2) 0.789(3) 0.5864(12) 0.070 Uiso 1 1 d D U . . .
O26W O 0.9279(3) 0.80936(19) 0.64448(15) 0.0491(15) Uani 1 1 d D . . . .
H26Y H 0.933(3) 0.8279(17) 0.6335(12) 0.074 Uiso 1 1 d D U . . .
H26Z H 0.954(3) 0.8099(19) 0.6623(11) 0.074 Uiso 1 1 d D U . . .
Gd3 Gd 0.80497(2) 0.71236(2) 0.94604(2) 0.04059(14) Uani 1 1 d D . . . .
O31W O 0.8324(3) 0.73601(16) 0.90075(16) 0.0485(15) Uani 1 1 d D . . . .
H31Y H 0.819(5) 0.7563(14) 0.8922(13) 0.073 Uiso 1 1 d D U . . .
H31Z H 0.843(5) 0.7225(9) 0.8871(12) 0.073 Uiso 1 1 d D U . . .
O32W O 0.7130(3) 0.73315(15) 0.90627(15) 0.0399(13) Uani 1 1 d D . . . .
H32Y H 0.7067(19) 0.7551(7) 0.900(2) 0.060 Uiso 1 1 d D U . . .
H32Z H 0.6792(14) 0.7215(12) 0.901(2) 0.060 Uiso 1 1 d D U . . .
O33W O 0.7798(3) 0.76877(16) 0.96680(15) 0.0405(13) Uani 1 1 d D . . . .
H33Y H 0.795(3) 0.7701(10) 0.9868(4) 0.061 Uiso 1 1 d D U . . .
H33Z H 0.7410(4) 0.7720(11) 0.9626(17) 0.061 Uiso 1 1 d D U . . .
O34W O 0.9025(3) 0.74152(19) 0.9706(2) 0.0606(19) Uani 1 1 d D . . . .
H34Y H 0.9231(19) 0.7266(12) 0.9842(16) 0.091 Uiso 1 1 d D U . . .
H34Z H 0.921(2) 0.745(2) 0.9560(5) 0.091 Uiso 1 1 d D U . . .
O35W O 0.8848(3) 0.67157(19) 0.9384(2) 0.074(2) Uani 1 1 d D . . . .
H35Y H 0.891(3) 0.6556(17) 0.9531(15) 0.110 Uiso 1 1 d D U . . .
H35Z H 0.9174(14) 0.6840(6) 0.940(3) 0.110 Uiso 1 1 d D U . . .
O36W O 0.7574(3) 0.65812(16) 0.92167(17) 0.0486(15) Uani 1 1 d D . . . .
H36Y H 0.776(3) 0.6449(12) 0.911(2) 0.073 Uiso 1 1 d D U . . .
H36Z H 0.738(4) 0.6445(11) 0.9318(16) 0.073 Uiso 1 1 d D U . . .
O37W O 0.7171(3) 0.69674(15) 0.96691(14) 0.0402(13) Uani 1 1 d D . . . .
H37Y H 0.7313(7) 0.692(2) 0.9865(5) 0.060 Uiso 1 1 d D U . . .
H37Z H 0.6948(19) 0.7158(7) 0.9652(17) 0.060 Uiso 1 1 d D U . . .
O38W O 0.8381(3) 0.6861(2) 0.9963(2) 0.076(3) Uani 1 1 d D . . . .
H38Y H 0.818(3) 0.6673(18) 0.9995(10) 0.115 Uiso 1 1 d D U . . .
H38Z H 0.8765(8) 0.682(3) 1.0026(12) 0.115 Uiso 1 1 d D U . . .
Gd4 Gd 0.14013(5) 0.71837(3) 0.33137(2) 0.0988(4) Uani 1 1 d D . . . .
O41W O 0.0535(3) 0.7405(2) 0.3479(2) 0.073(2) Uani 1 1 d D . . . .
H41Y H 0.058(2) 0.7628(8) 0.354(2) 0.110 Uiso 1 1 d D U . . .
H41Z H 0.047(3) 0.7277(17) 0.3631(17) 0.110 Uiso 1 1 d D U . . .
O42W O 0.1645(3) 0.70759(15) 0.38492(10) 0.0433(14) Uani 1 1 d D U . . .
H42Y H 0.1990(17) 0.715(2) 0.3962(4) 0.065 Uiso 1 1 d D U . . .
H42Z H 0.156(3) 0.6868(9) 0.3917(4) 0.065 Uiso 1 1 d D U . . .
O43W O 0.2365(4) 0.6875(3) 0.3456(3) 0.127(4) Uani 1 1 d D U . . .
H43Y H 0.257(3) 0.692(3) 0.332(2) 0.190 Uiso 1 1 d D U . . .
H43Z H 0.2313(8) 0.6645(6) 0.347(4) 0.190 Uiso 1 1 d D U . . .
O44W O 0.1386(8) 0.6832(4) 0.2854(2) 0.166(6) Uani 1 1 d D U . . .
H44Y H 0.150(7) 0.6956(15) 0.2712(15) 0.249 Uiso 1 1 d D U . . .
H44Z H 0.103(2) 0.674(4) 0.277(2) 0.249 Uiso 1 1 d D U . . .
O45W O 0.0782(4) 0.7510(2) 0.28763(16) 0.078(2) Uani 1 1 d D . . . .
H45Y H 0.056(4) 0.767(2) 0.2938(4) 0.117 Uiso 1 1 d D U . . .
H45Z H 0.055(4) 0.7367(5) 0.2743(13) 0.117 Uiso 1 1 d D U . . .
O46W O 0.0857(6) 0.6664(3) 0.3419(3) 0.148(5) Uani 1 1 d D U . . .
H46Y H 0.061(5) 0.6715(8) 0.353(3) 0.223 Uiso 1 1 d D U . . .
H46Z H 0.1097(10) 0.6493(14) 0.351(3) 0.223 Uiso 1 1 d D U . . .
O47W O 0.2171(6) 0.7377(5) 0.3061(4) 0.176(7) Uani 1 1 d D U . . .
H47Y H 0.214(5) 0.7603(10) 0.301(3) 0.264 Uiso 1 1 d D U . . .
H47Z H 0.216(5) 0.725(3) 0.290(2) 0.264 Uiso 1 1 d D U . . .
Gd5 Gd 0.32625(5) 0.74514(2) 0.57032(2) 0.0547(2) Uani 0.6667 1 d . . P A 1
O51W O 0.3249(6) 0.6899(3) 0.5426(4) 0.077(4) Uani 0.6667 1 d . U P A 1
O52W O 0.4299(5) 0.7377(3) 0.5632(4) 0.068(3) Uani 0.6667 1 d . U P A 1
O53W O 0.2430(6) 0.7579(3) 0.5227(3) 0.069(3) Uani 0.6667 1 d . U P A 1
O54W O 0.4024(6) 0.7763(4) 0.6140(3) 0.075(3) Uani 0.6667 1 d . U P A 1
O55W O 0.3548(9) 0.7042(4) 0.6141(4) 0.106(5) Uani 0.6667 1 d . U P A 1
O56W O 0.2334(11) 0.7444(7) 0.5721(5) 0.147(8) Uani 0.6667 1 d . U P A 1
Gd6 Gd 0.33378(9) 0.72453(5) 0.55775(5) 0.0547(2) Uani 0.3333 1 d . . P A 2
O61W O 0.2413(10) 0.7123(6) 0.5759(5) 0.053(5) Uiso 0.3333 1 d . . P A 2
O62W O 0.3578(11) 0.6990(12) 0.5210(11) 0.140(15) Uiso 0.3333 1 d D . P A 2
O63W O 0.2569(13) 0.6829(5) 0.5412(7) 0.090(8) Uiso 0.3333 1 d D . P A 2
O64W O 0.2706(13) 0.7420(7) 0.5075(7) 0.076(7) Uiso 0.3333 1 d . . P A 2
O65W O 0.3548(15) 0.7354(9) 0.6130(7) 0.091(8) Uiso 0.3333 1 d . . P A 2
O66W O 0.3798(14) 0.6725(8) 0.5826(7) 0.089(8) Uiso 0.3333 1 d . . P A 2
O1A O 0.2059(3) 0.93674(19) 0.30347(15) 0.0495(15) Uani 1 1 d . . . . .
H1AA H 0.171412 0.939676 0.290578 0.074 Uiso 1 1 calc R U . . .
C10A C 0.0895(4) 0.8953(3) 0.2972(2) 0.0408(19) Uani 1 1 d . . . . .
H10A H 0.082754 0.921120 0.302281 0.049 Uiso 1 1 calc R U . . .
H10B H 0.057698 0.880260 0.303468 0.049 Uiso 1 1 calc R U . . .
C11A C 0.2074(4) 0.9033(3) 0.3180(2) 0.044(2) Uani 1 1 d . . . . .
C12A C 0.2645(4) 0.8906(3) 0.3346(2) 0.051(3) Uani 1 1 d . . . . .
C13A C 0.2683(4) 0.8584(3) 0.3513(2) 0.051(2) Uani 1 1 d . . . . .
H13A H 0.307129 0.849981 0.363457 0.062 Uiso 1 1 calc R U . . .
C14A C 0.2160(4) 0.8384(3) 0.3504(2) 0.045(2) Uani 1 1 d . . . . .
C15A C 0.1583(4) 0.8505(3) 0.33285(19) 0.0401(19) Uani 1 1 d . . . . .
H15A H 0.122647 0.836236 0.332282 0.048 Uiso 1 1 calc R U . . .
C16A C 0.1531(4) 0.8832(3) 0.31638(19) 0.040(2) Uani 1 1 d . . . . .
S1A S 0.22171(11) 0.79688(9) 0.37106(6) 0.0644(8) Uani 1 1 d . . . . .
O11A O 0.1672(4) 0.7765(3) 0.3549(3) 0.094(3) Uani 1 1 d . . . . .
O12A O 0.2776(4) 0.7790(3) 0.3679(3) 0.089(3) Uani 1 1 d . . . . .
O13A O 0.2255(7) 0.8042(4) 0.4027(3) 0.144(6) Uani 1 1 d . . . . .
O2A O 0.3130(3) 0.9677(2) 0.28200(16) 0.0581(18) Uani 1 1 d . . . . .
H2AA H 0.288835 0.967624 0.294013 0.087 Uiso 1 1 calc R U . . .
C20A C 0.3230(4) 0.9117(4) 0.3336(2) 0.058(3) Uani 1 1 d . . . . .
H20A H 0.357679 0.903249 0.351077 0.070 Uiso 1 1 calc R U . . .
H20B H 0.316757 0.938120 0.336650 0.070 Uiso 1 1 calc R U . . .
C21A C 0.3322(4) 0.9324(3) 0.2785(2) 0.050(2) Uani 1 1 d . . . . .
C22A C 0.3434(4) 0.9252(3) 0.2482(2) 0.042(2) Uani 1 1 d . . . . .
C23A C 0.3634(3) 0.8909(3) 0.2421(2) 0.0393(19) Uani 1 1 d . . . . .
H23A H 0.371864 0.885884 0.222108 0.047 Uiso 1 1 calc R U . . .
C24A C 0.3713(4) 0.8635(3) 0.2654(2) 0.046(2) Uani 1 1 d . . . . .
C25A C 0.3589(4) 0.8709(3) 0.2945(2) 0.046(2) Uani 1 1 d . . . . .
H25A H 0.364255 0.852258 0.310219 0.056 Uiso 1 1 calc R U . . .
C26A C 0.3386(4) 0.9054(3) 0.3011(2) 0.052(3) Uani 1 1 d . . . . .
S2A S 0.39449(10) 0.81936(7) 0.25736(5) 0.0480(5) Uani 1 1 d . . . . .
O21A O 0.4607(3) 0.81717(19) 0.27156(18) 0.0587(18) Uani 1 1 d . . . . .
O22A O 0.3618(4) 0.7936(2) 0.27272(18) 0.075(2) Uani 1 1 d . . . . .
O23A O 0.3791(3) 0.8161(2) 0.22309(15) 0.0517(16) Uani 1 1 d . . . . .
O3A O 0.2068(3) 0.9615(2) 0.23496(14) 0.0499(16) Uani 1 1 d . . . . .
H3AA H 0.241740 0.962999 0.247670 0.075 Uiso 1 1 calc R U . . .
C30A C 0.3320(4) 0.9552(3) 0.2231(2) 0.0400(19) Uani 1 1 d . . . . .
H30A H 0.332965 0.979207 0.233807 0.048 Uiso 1 1 calc R U . . .
H30B H 0.365947 0.954961 0.212234 0.048 Uiso 1 1 calc R U . . .
C31A C 0.2132(4) 0.9549(2) 0.2051(2) 0.0389(18) Uani 1 1 d . . . . .
C32A C 0.1582(4) 0.9506(2) 0.1819(2) 0.0387(18) Uani 1 1 d . . . . .
C33A C 0.1607(4) 0.9461(2) 0.15022(19) 0.0355(17) Uani 1 1 d . . . . .
H33A H 0.123791 0.943952 0.133838 0.043 Uiso 1 1 calc R U . . .
C34A C 0.2175(4) 0.9449(2) 0.14297(19) 0.0354(17) Uani 1 1 d . . . . .
C35A C 0.2714(4) 0.9471(2) 0.1661(2) 0.0356(17) Uani 1 1 d . . . . .
H35A H 0.309510 0.945440 0.160424 0.043 Uiso 1 1 calc R U . . .
C36A C 0.2712(4) 0.9518(2) 0.1981(2) 0.0367(17) Uani 1 1 d . . . . .
S3A S 0.22175(9) 0.94254(5) 0.10275(5) 0.0363(4) Uani 1 1 d . . . . .
O31A O 0.1590(3) 0.9431(2) 0.08358(15) 0.0601(19) Uani 1 1 d . . . . .
O32A O 0.2569(3) 0.97432(16) 0.09791(15) 0.0462(15) Uani 1 1 d . . . . .
O33A O 0.2546(3) 0.90894(17) 0.09919(16) 0.0513(16) Uani 1 1 d . . . . .
O4A O 0.1003(3) 0.95440(17) 0.26020(14) 0.0439(14) Uani 1 1 d . . . . .
H4AA H 0.122408 0.968268 0.252278 0.066 Uiso 1 1 calc R U . . .
C40A C 0.0969(4) 0.9519(3) 0.1906(2) 0.046(2) Uani 1 1 d . . . . .
H40A H 0.094894 0.974683 0.202647 0.055 Uiso 1 1 calc R U . . .
H40B H 0.063573 0.952976 0.170745 0.055 Uiso 1 1 calc R U . . .
C41A C 0.0893(4) 0.9227(2) 0.2430(2) 0.0400(19) Uani 1 1 d . . . . .
C42A C 0.0824(3) 0.8915(3) 0.2612(2) 0.0407(19) Uani 1 1 d . . . . .
C43A C 0.0675(4) 0.8582(3) 0.2458(2) 0.043(2) Uani 1 1 d . . . . .
H43A H 0.062085 0.837242 0.257663 0.051 Uiso 1 1 calc R U . . .
C44A C 0.0606(4) 0.8553(3) 0.2135(2) 0.047(2) Uani 1 1 d . . . . .
C45A C 0.0702(4) 0.8856(3) 0.1962(2) 0.046(2) Uani 1 1 d . . . . .
H45A H 0.066617 0.882961 0.173975 0.055 Uiso 1 1 calc R U . . .
C46A C 0.0850(3) 0.9197(3) 0.2102(2) 0.042(2) Uani 1 1 d . . . . .
S4A S 0.04247(9) 0.81249(7) 0.19490(6) 0.0493(5) Uani 1 1 d . . . . .
O41A O 0.0033(3) 0.7944(2) 0.21203(19) 0.063(2) Uani 1 1 d . . . . .
O42A O 0.0103(3) 0.8194(2) 0.16185(17) 0.0627(19) Uani 1 1 d . . . . .
O43A O 0.1002(3) 0.7933(2) 0.19746(17) 0.0561(17) Uani 1 1 d . . . . .
O5A O 0.1454(3) 0.55408(17) 0.03085(15) 0.0441(14) Uani 1 1 d . . . . .
H5AA H 0.115531 0.543986 0.035871 0.066 Uiso 1 1 calc R U . . .
C50A C 0.0198(3) 0.5607(2) 0.00539(18) 0.0324(16) Uani 1 1 d . . . . .
H50A H 0.037334 0.537292 0.000344 0.039 Uiso 1 1 calc R U . . .
H50B H -0.019573 0.564807 -0.010669 0.039 Uiso 1 1 calc R U . . .
C51A C 0.1273(4) 0.5873(2) 0.0170(2) 0.0393(19) Uani 1 1 d . . . . .
C52A C 0.1683(4) 0.6149(3) 0.0151(2) 0.047(2) Uani 1 1 d . . . . .
C53A C 0.1453(4) 0.6479(3) 0.0008(2) 0.049(2) Uani 1 1 d . . . . .
H53A H 0.172915 0.667251 -0.000438 0.059 Uiso 1 1 calc R U . . .
C54A C 0.0828(3) 0.6527(2) -0.01175(19) 0.0406(19) Uani 1 1 d D . . . .
C55A C 0.0418(3) 0.6245(2) -0.01051(19) 0.0335(17) Uani 1 1 d . . . . .
H55A H -0.001068 0.627928 -0.019273 0.040 Uiso 1 1 calc R U . . .
C56A C 0.0637(3) 0.5914(2) 0.00359(18) 0.0320(16) Uani 1 1 d . . . . .
S5A S 0.05376(9) 0.69602(6) -0.02720(5) 0.0399(4) Uani 1 1 d D . . . .
O51A O 0.1055(5) 0.7191(4) -0.0296(3) 0.053(5) Uani 0.5 1 d D U P B 1
O52A O 0.0126(5) 0.6884(4) -0.05853(19) 0.043(4) Uani 0.5 1 d D U P B 1
O53A O 0.0198(5) 0.7119(3) -0.0058(2) 0.034(3) Uani 0.5 1 d D U P B 1
O54A O 0.1003(5) 0.7116(4) -0.0412(3) 0.044(4) Uani 0.5 1 d D U P B 2
O55A O -0.0044(4) 0.6897(4) -0.0500(3) 0.050(4) Uani 0.5 1 d D U P B 2
O56A O 0.0469(6) 0.7160(4) 0.0008(3) 0.056(4) Uani 0.5 1 d D U P B 2
O6A O 0.2599(3) 0.55159(17) 0.07075(15) 0.0438(14) Uani 1 1 d . . . . .
H6AA H 0.227015 0.550288 0.056351 0.066 Uiso 1 1 calc R U . . .
C60A C 0.2372(4) 0.6111(3) 0.0307(3) 0.060(3) Uani 1 1 d . . . . .
H60A H 0.251623 0.586892 0.025291 0.073 Uiso 1 1 calc R U . . .
H60B H 0.260084 0.630130 0.022179 0.073 Uiso 1 1 calc R U . . .
C61A C 0.2613(3) 0.5833(3) 0.0865(2) 0.045(2) Uani 1 1 d . . . . .
C62A C 0.2707(3) 0.5870(2) 0.1202(2) 0.045(2) Uani 1 1 d . . . . .
C63A C 0.2735(4) 0.6213(3) 0.1330(3) 0.057(3) Uani 1 1 d . . . . .
H63A H 0.280502 0.624771 0.155287 0.068 Uiso 1 1 calc R U . . .
C64A C 0.2655(4) 0.6520(2) 0.1118(3) 0.077(4) Uani 1 1 d D . . . .
C65A C 0.2531(4) 0.6482(3) 0.0791(3) 0.061(3) Uani 1 1 d . . . . .
H65A H 0.246297 0.669229 0.065796 0.073 Uiso 1 1 calc R U . . .
C66A C 0.2507(4) 0.6148(3) 0.0665(3) 0.053(3) Uani 1 1 d . . . . .
S6A S 0.27579(15) 0.69500(8) 0.12875(8) 0.0740(8) Uani 1 1 d D . . . .
O61A O 0.2324(5) 0.6985(3) 0.1459(2) 0.065(3) Uani 0.6667 1 d D U P C 1
O62A O 0.2700(6) 0.7212(3) 0.1029(2) 0.083(4) Uani 0.6667 1 d D U P C 1
O63A O 0.3381(4) 0.6969(4) 0.1496(3) 0.099(5) Uani 0.6667 1 d D U P C 1
O64A O 0.2194(6) 0.7125(5) 0.1290(4) 0.070(6) Uani 0.3333 1 d D U P C 2
O65A O 0.3105(9) 0.7168(5) 0.1105(5) 0.092(8) Uani 0.3333 1 d D U P C 2
O66A O 0.3152(7) 0.6930(4) 0.1617(3) 0.056(5) Uani 0.3333 1 d D U P C 2
O7A O 0.1800(2) 0.51584(14) 0.10504(12) 0.0319(11) Uani 1 1 d . . . . .
H7AA H 0.197207 0.532089 0.096612 0.048 Uiso 1 1 calc R U . . .
C70A C 0.2753(4) 0.5543(2) 0.1423(2) 0.0377(18) Uani 1 1 d . . . . .
H70A H 0.309265 0.558141 0.161548 0.045 Uiso 1 1 calc R U . . .
H70B H 0.284498 0.531966 0.131413 0.045 Uiso 1 1 calc R U . . .
C71A C 0.1670(3) 0.52932(19) 0.13147(18) 0.0290(15) Uani 1 1 d . . . . .
C72A C 0.1105(3) 0.52473(19) 0.13901(18) 0.0287(15) Uani 1 1 d . . . . .
C73A C 0.1018(4) 0.5400(2) 0.16683(19) 0.0331(16) Uani 1 1 d . . . . .
H73A H 0.063559 0.537107 0.172217 0.040 Uiso 1 1 calc R U . . .
C74A C 0.1496(4) 0.5597(2) 0.18698(16) 0.0385(18) Uani 1 1 d D . . . .
C75A C 0.2061(4) 0.5643(2) 0.17934(19) 0.0353(17) Uani 1 1 d . . . . .
H75A H 0.238100 0.577900 0.193036 0.042 Uiso 1 1 calc R U . . .
C76A C 0.2149(3) 0.5492(2) 0.1520(2) 0.0332(16) Uani 1 1 d . . . . .
S7A S 0.13894(13) 0.57953(6) 0.22232(6) 0.0566(7) Uani 1 1 d D . . . .
O71A O 0.0771(4) 0.5650(3) 0.2245(4) 0.043(4) Uani 0.5 1 d D U P D 1
O72A O 0.1872(5) 0.5697(4) 0.2490(3) 0.050(4) Uani 0.5 1 d D U P D 1
O73A O 0.1318(6) 0.6193(2) 0.2154(3) 0.064(4) Uani 0.5 1 d D U P D 1
O74A O 0.0761(4) 0.5763(3) 0.2228(4) 0.034(3) Uani 0.5 1 d D U P D 2
O75A O 0.1811(5) 0.5566(3) 0.2478(3) 0.039(4) Uani 0.5 1 d D U P D 2
O76A O 0.1644(5) 0.6167(2) 0.2237(3) 0.046(3) Uani 0.5 1 d D U P D 2
O8A O 0.0726(2) 0.50525(14) 0.05335(12) 0.0305(11) Uani 1 1 d . . . . .
H8AA H 0.105273 0.504171 0.067853 0.046 Uiso 1 1 calc R U . . .
C80A C 0.0578(3) 0.50483(19) 0.11646(17) 0.0281(15) Uani 1 1 d . . . . .
H80A H 0.029378 0.494849 0.128516 0.034 Uiso 1 1 calc R U . . .
H80B H 0.074175 0.484143 0.106317 0.034 Uiso 1 1 calc R U . . .
C81A C 0.0348(3) 0.53189(17) 0.06062(17) 0.0234(13) Uani 1 1 d . . . . .
C82A C 0.0076(3) 0.5583(2) 0.03813(18) 0.0293(15) Uani 1 1 d . . . . .
C83A C -0.0303(3) 0.58439(19) 0.04681(17) 0.0262(14) Uani 1 1 d . . . . .
H83A H -0.047749 0.603137 0.032169 0.031 Uiso 1 1 calc R U . . .
C84A C -0.0430(3) 0.58350(19) 0.07658(17) 0.0252(14) Uani 1 1 d . . . . .
C85A C -0.0164(3) 0.55681(18) 0.09855(17) 0.0253(14) Uani 1 1 d . . . . .
H85A H -0.025540 0.556147 0.118794 0.030 Uiso 1 1 calc R U . . .
C86A C 0.0233(3) 0.53107(18) 0.09103(17) 0.0248(14) Uani 1 1 d . . . . .
S8A S -0.09407(8) 0.61611(5) 0.08601(5) 0.0313(4) Uani 1 1 d . . . . .
O81A O -0.0804(3) 0.61797(17) 0.12059(14) 0.0422(13) Uani 1 1 d . . . . .
O82A O -0.0810(3) 0.65040(15) 0.07160(17) 0.0463(15) Uani 1 1 d . . . . .
O83A O -0.1558(2) 0.60200(16) 0.07155(13) 0.0359(12) Uani 1 1 d . . . . .
C1A C 0.1885(4) 0.8075(2) 0.1348(2) 0.0421(19) Uani 1 1 d . . . . .
C2A C 0.1439(4) 0.7805(2) 0.1342(2) 0.0377(18) Uani 1 1 d . . . . .
H2A H 0.150739 0.762233 0.150316 0.045 Uiso 1 1 calc R U . . .
C3A C 0.0903(4) 0.7804(3) 0.1105(2) 0.047(2) Uani 1 1 d . . . . .
C4A C 0.0809(4) 0.8067(3) 0.0870(2) 0.053(2) Uani 1 1 d . . . . .
H4A H 0.043588 0.806930 0.070778 0.064 Uiso 1 1 calc R U . . .
C5A C 0.1254(5) 0.8328(3) 0.0869(3) 0.059(3) Uani 1 1 d . . . . .
H5A H 0.119818 0.850133 0.070080 0.071 Uiso 1 1 calc R U . . .
C6A C 0.1782(5) 0.8336(3) 0.1116(3) 0.056(3) Uani 1 1 d . . . . .
H6A H 0.207667 0.852442 0.112337 0.068 Uiso 1 1 calc R U . . .
C01A C 0.2468(4) 0.8070(3) 0.1616(2) 0.046(2) Uani 1 1 d . . . . .
H01A H 0.261751 0.781562 0.165455 0.056 Uiso 1 1 calc R U . . .
H01B H 0.279084 0.821503 0.155203 0.056 Uiso 1 1 calc R U . . .
N01A N 0.2358(3) 0.8223(2) 0.19095(19) 0.0466(18) Uani 1 1 d . . . . .
C02A C 0.2376(4) 0.8038(3) 0.2169(2) 0.055(3) Uani 1 1 d . . . . .
H02A H 0.246578 0.778439 0.219955 0.066 Uiso 1 1 calc R U . . .
N02A N 0.2248(4) 0.8266(3) 0.2387(2) 0.068(3) Uani 1 1 d . . . . .
C03A C 0.2144(5) 0.8606(4) 0.2257(3) 0.069(3) Uani 1 1 d . U . . .
H03A H 0.204130 0.881991 0.235713 0.082 Uiso 1 1 calc R U . . .
C04A C 0.2214(4) 0.8580(3) 0.1963(3) 0.057(3) Uani 1 1 d . . . . .
H04A H 0.217283 0.877499 0.181491 0.068 Uiso 1 1 calc R U . . .
C05A C 0.2190(6) 0.8154(5) 0.2703(3) 0.096(5) Uani 1 1 d . U . . .
H05A H 0.224876 0.836689 0.284441 0.144 Uiso 1 1 calc R U . . .
H05B H 0.250336 0.796908 0.279066 0.144 Uiso 1 1 calc DR U . . .
H05C H 0.177984 0.805023 0.268512 0.144 Uiso 1 1 calc R U . . .
C91A C 0.0423(5) 0.7518(3) 0.1101(3) 0.061(3) Uani 1 1 d . . . . .
H91A H 0.034189 0.750064 0.131458 0.073 Uiso 1 1 calc R U . . .
H91B H 0.003493 0.759020 0.094763 0.073 Uiso 1 1 calc R U . . .
N91A N 0.0626(4) 0.7160(2) 0.10098(19) 0.0466(18) Uani 1 1 d . . . . .
C92A C 0.0721(4) 0.6859(3) 0.1178(3) 0.061(3) Uani 1 1 d . . . . .
H92A H 0.066723 0.683438 0.138791 0.073 Uiso 1 1 calc R U . . .
N92A N 0.0906(4) 0.6592(2) 0.1012(3) 0.061(2) Uani 1 1 d . . . . .
C93A C 0.0922(7) 0.6731(3) 0.0739(3) 0.076(4) Uani 1 1 d . . . . .
H93A H 0.102508 0.660229 0.056919 0.091 Uiso 1 1 calc R U . . .
C94A C 0.0777(7) 0.7072(3) 0.0734(3) 0.070(3) Uani 1 1 d . . . . .
H94A H 0.077538 0.723719 0.056491 0.084 Uiso 1 1 calc R U . . .
C95A C 0.1067(6) 0.6212(3) 0.1117(4) 0.088(4) Uani 1 1 d . U . . .
H95A H 0.097040 0.616986 0.132231 0.132 Uiso 1 1 calc R U . . .
H95B H 0.150830 0.617221 0.113955 0.132 Uiso 1 1 calc R U . . .
H95C H 0.083063 0.604120 0.095865 0.132 Uiso 1 1 calc R U . . .
O1B O 0.5438(3) 0.94172(17) 0.63689(18) 0.0566(18) Uani 1 1 d . . . . .
H1BA H 0.509575 0.945363 0.623971 0.085 Uiso 1 1 calc R U . . .
C10B C 0.4264(4) 0.9019(3) 0.6310(2) 0.048(2) Uani 1 1 d . . . . .
H10C H 0.393891 0.887634 0.637345 0.058 Uiso 1 1 calc R U . . .
H10D H 0.420994 0.927953 0.636077 0.058 Uiso 1 1 calc R U . . .
C11B C 0.5430(4) 0.9082(2) 0.6515(2) 0.041(2) Uani 1 1 d . . . . .
C12B C 0.6011(4) 0.8952(2) 0.6679(2) 0.0389(18) Uani 1 1 d . . . . .
C13B C 0.6035(4) 0.8624(2) 0.68435(19) 0.0358(17) Uani 1 1 d . . . . .
H13B H 0.642023 0.853373 0.696288 0.043 Uiso 1 1 calc R U . . .
C14B C 0.5502(4) 0.8428(2) 0.68355(18) 0.0318(16) Uani 1 1 d . . . . .
C15B C 0.4939(4) 0.8553(2) 0.66672(18) 0.0354(17) Uani 1 1 d . . . . .
H15B H 0.457863 0.841373 0.666152 0.042 Uiso 1 1 calc R U . . .
C16B C 0.4895(4) 0.8888(2) 0.6503(2) 0.0399(19) Uani 1 1 d . . . . .
S1B S 0.55648(10) 0.80189(6) 0.70531(5) 0.0426(5) Uani 1 1 d . . . . .
O11B O 0.4950(3) 0.7875(2) 0.70076(18) 0.0604(19) Uani 1 1 d . . . . .
O12B O 0.5960(4) 0.7782(2) 0.6924(3) 0.092(3) Uani 1 1 d . . . . .
O13B O 0.5862(4) 0.8118(3) 0.73758(19) 0.080(3) Uani 1 1 d . . . . .
O2B O 0.6480(4) 0.97215(18) 0.6156(2) 0.071(2) Uani 1 1 d . . . . .
H2BA H 0.622961 0.971782 0.627167 0.106 Uiso 1 1 calc R U . . .
C20B C 0.6589(5) 0.9158(2) 0.6670(2) 0.048(2) Uani 1 1 d . . . . .
H20C H 0.693420 0.907289 0.684482 0.058 Uiso 1 1 calc R U . . .
H20D H 0.652850 0.942258 0.670076 0.058 Uiso 1 1 calc R U . . .
C21B C 0.6679(5) 0.9371(2) 0.6122(2) 0.048(2) Uani 1 1 d . . . . .
C22B C 0.6793(4) 0.9301(2) 0.5823(3) 0.047(2) Uani 1 1 d . . . . .
C23B C 0.6987(4) 0.8951(2) 0.5763(2) 0.0392(19) Uani 1 1 d . . . . .
H23B H 0.706177 0.889737 0.556119 0.047 Uiso 1 1 calc R U . . .
C24B C 0.7071(3) 0.8684(2) 0.5991(2) 0.0368(18) Uani 1 1 d . . . . .
C25B C 0.6959(4) 0.8755(2) 0.6288(2) 0.0417(19) Uani 1 1 d . . . . .
H25B H 0.702474 0.856911 0.644607 0.050 Uiso 1 1 calc R U . . .
C26B C 0.6750(4) 0.9099(2) 0.6352(2) 0.043(2) Uani 1 1 d . . . . .
S2B S 0.73031(9) 0.82368(5) 0.59092(5) 0.0360(4) Uani 1 1 d . . . . .
O21B O 0.7967(3) 0.82050(15) 0.60481(14) 0.0386(13) Uani 1 1 d . . . . .
O22B O 0.6966(3) 0.79749(16) 0.60526(16) 0.0477(15) Uani 1 1 d . . . . .
O23B O 0.7150(3) 0.82126(16) 0.55650(15) 0.0427(13) Uani 1 1 d . . . . .
O3B O 0.5436(3) 0.96800(17) 0.56755(17) 0.0573(19) Uani 1 1 d . . . . .
H3BA H 0.578550 0.968490 0.580318 0.086 Uiso 1 1 calc R U . . .
C30B C 0.6678(5) 0.9592(2) 0.5566(3) 0.055(3) Uani 1 1 d . . . . .
H30C H 0.702141 0.958726 0.545972 0.066 Uiso 1 1 calc R U . . .
H30D H 0.668202 0.983493 0.566738 0.066 Uiso 1 1 calc R U . . .
C31B C 0.5494(5) 0.9591(2) 0.5381(3) 0.055(3) Uani 1 1 d . . . . .
C32B C 0.4948(5) 0.9538(3) 0.5149(3) 0.057(3) Uani 1 1 d . . . . .
C33B C 0.4963(5) 0.9466(3) 0.4835(3) 0.055(3) Uani 1 1 d . . . . .
H33B H 0.459445 0.943748 0.467214 0.066 Uiso 1 1 calc R U . . .
C34B C 0.5546(5) 0.9439(2) 0.4769(2) 0.061(3) Uani 1 1 d D . . . .
C35B C 0.6090(5) 0.9473(2) 0.5002(3) 0.056(3) Uani 1 1 d . . . . .
H35B H 0.647452 0.944459 0.494977 0.067 Uiso 1 1 calc R U . . .
C36B C 0.6072(5) 0.9550(2) 0.5312(3) 0.054(3) Uani 1 1 d . . . . .
S3B S 0.55816(14) 0.93772(6) 0.43676(7) 0.0630(8) Uani 1 1 d D . . . .
O31B O 0.4932(4) 0.9364(5) 0.4194(3) 0.076(6) Uani 0.5 1 d D U P E 1
O32B O 0.5886(7) 0.9709(3) 0.4297(4) 0.036(4) Uani 0.5 1 d D U P E 1
O33B O 0.5907(7) 0.9044(3) 0.4344(4) 0.081(8) Uani 0.5 1 d D U P E 1
O34B O 0.4998(4) 0.9246(4) 0.4185(3) 0.055(4) Uani 0.5 1 d D U P E 2
O35B O 0.5765(6) 0.9725(3) 0.4249(4) 0.035(4) Uani 0.5 1 d D U P E 2
O36B O 0.6087(6) 0.9103(3) 0.4396(3) 0.043(4) Uani 0.5 1 d D U P E 2
O4B O 0.4371(3) 0.96046(18) 0.59332(16) 0.057(2) Uani 1 1 d . . . . .
H4BA H 0.457884 0.974233 0.584520 0.086 Uiso 1 1 calc R U . . .
C40B C 0.4332(5) 0.9572(3) 0.5235(3) 0.062(3) Uani 1 1 d . . . . .
H40C H 0.432149 0.980564 0.534875 0.075 Uiso 1 1 calc R U . . .
H40D H 0.399714 0.957720 0.503732 0.075 Uiso 1 1 calc R U . . .
C41B C 0.4259(4) 0.9290(3) 0.5773(2) 0.050(3) Uani 1 1 d . . . . .
C42B C 0.4187(4) 0.8981(3) 0.5959(2) 0.046(2) Uani 1 1 d . . . . .
C43B C 0.4051(4) 0.8644(3) 0.5806(2) 0.049(2) Uani 1 1 d . . . . .
H43B H 0.400609 0.843467 0.592845 0.058 Uiso 1 1 calc R U . . .
C44B C 0.3981(4) 0.8606(3) 0.5484(2) 0.048(2) Uani 1 1 d . . . . .
C45B C 0.4070(4) 0.8918(3) 0.5306(2) 0.053(3) Uani 1 1 d . . . . .
H45B H 0.402542 0.889204 0.508361 0.064 Uiso 1 1 calc R U . . .
C46B C 0.4218(4) 0.9257(3) 0.5444(2) 0.047(2) Uani 1 1 d . . . . .
S4B S 0.38410(10) 0.81790(8) 0.53055(6) 0.0524(6) Uani 1 1 d . . . . .
O41B O 0.3431(3) 0.7994(2) 0.54697(19) 0.0624(19) Uani 1 1 d . . . . .
O42B O 0.3577(4) 0.8243(3) 0.49713(18) 0.078(3) Uani 1 1 d . . . . .
O43B O 0.4433(3) 0.7992(2) 0.53634(18) 0.0595(19) Uani 1 1 d . . . . .
O5B O 0.4827(2) 0.55805(15) 0.36340(13) 0.0362(12) Uani 1 1 d . . . . .
H5BA H 0.453210 0.547798 0.368677 0.054 Uiso 1 1 calc R U . . .
C50B C 0.3572(4) 0.5642(2) 0.33735(18) 0.0342(17) Uani 1 1 d . . . . .
H50C H 0.375784 0.541123 0.332299 0.041 Uiso 1 1 calc R U . . .
H50D H 0.318539 0.568296 0.320791 0.041 Uiso 1 1 calc R U . . .
C51B C 0.4643(4) 0.5919(2) 0.35062(18) 0.0331(16) Uani 1 1 d . . . . .
C52B C 0.5050(4) 0.6203(2) 0.35085(19) 0.0359(17) Uani 1 1 d . . . . .
C53B C 0.4814(4) 0.6540(2) 0.33787(19) 0.0367(17) Uani 1 1 d . . . . .
H53B H 0.508595 0.673972 0.338056 0.044 Uiso 1 1 calc R U . . .
C54B C 0.4203(4) 0.6585(2) 0.32507(19) 0.0370(18) Uani 1 1 d . . . . .
C55B C 0.3785(4) 0.6293(2) 0.32414(19) 0.0358(17) Uani 1 1 d . . . . .
H55B H 0.335741 0.632668 0.315001 0.043 Uiso 1 1 calc R U . . .
C56B C 0.4010(4) 0.5955(2) 0.33683(18) 0.0341(17) Uani 1 1 d . . . . .
S5B S 0.38950(10) 0.70119(6) 0.30975(6) 0.0447(5) Uani 1 1 d . . . . .
O51B O 0.4420(3) 0.72668(17) 0.31693(15) 0.0420(13) Uani 1 1 d . . . . .
O52B O 0.3641(3) 0.6966(2) 0.27572(17) 0.0562(17) Uani 1 1 d . . . . .
O53B O 0.3440(3) 0.71110(18) 0.32666(18) 0.0519(16) Uani 1 1 d . . . . .
O6B O 0.5932(2) 0.55605(14) 0.40593(12) 0.0325(11) Uani 1 1 d . . . . .
H6BA H 0.559755 0.554277 0.391985 0.049 Uiso 1 1 calc R U . . .
C60B C 0.5737(4) 0.6168(2) 0.36653(19) 0.0370(18) Uani 1 1 d . . . . .
H60C H 0.596348 0.636112 0.358218 0.044 Uiso 1 1 calc R U . . .
H60D H 0.588568 0.592768 0.360978 0.044 Uiso 1 1 calc R U . . .
C61B C 0.5944(3) 0.5883(2) 0.42190(19) 0.0298(15) Uani 1 1 d . . . . .
C62B C 0.6027(3) 0.5909(2) 0.45483(18) 0.0279(15) Uani 1 1 d . . . . .
C63B C 0.6075(3) 0.6254(2) 0.46853(19) 0.0312(16) Uani 1 1 d . . . . .
H63B H 0.613837 0.627623 0.490939 0.037 Uiso 1 1 calc R U . . .
C64B C 0.6031(3) 0.6568(2) 0.44998(19) 0.0323(16) Uani 1 1 d . . . . .
C65B C 0.5918(3) 0.6540(2) 0.41697(18) 0.0291(15) Uani 1 1 d . . . . .
H65B H 0.587454 0.675428 0.404259 0.035 Uiso 1 1 calc R U . . .
C66B C 0.5869(3) 0.6202(2) 0.40289(18) 0.0292(15) Uani 1 1 d . . . . .
S6B S 0.61517(9) 0.70064(5) 0.46731(5) 0.0347(4) Uani 1 1 d . . . . .
O61B O 0.6550(3) 0.72011(17) 0.45084(15) 0.0442(14) Uani 1 1 d . . . . .
O62B O 0.5554(3) 0.71795(17) 0.46119(15) 0.0461(14) Uani 1 1 d . . . . .
O63B O 0.6445(3) 0.69565(16) 0.50094(15) 0.0474(14) Uani 1 1 d . . . . .
O7B O 0.5130(3) 0.51778(16) 0.43785(13) 0.0368(12) Uani 1 1 d . . . . .
H7BA H 0.536615 0.532370 0.431702 0.055 Uiso 1 1 calc R U . . .
C70B C 0.6061(3) 0.55798(19) 0.47692(18) 0.0277(15) Uani 1 1 d . . . . .
H70C H 0.617535 0.535900 0.466467 0.033 Uiso 1 1 calc R U . . .
H70D H 0.638421 0.562227 0.496790 0.033 Uiso 1 1 calc R U . . .
C71B C 0.4984(3) 0.5316(2) 0.46416(18) 0.0296(15) Uani 1 1 d . . . . .
C72B C 0.4409(3) 0.5259(2) 0.47115(18) 0.0306(16) Uani 1 1 d . . . . .
C73B C 0.4306(3) 0.5416(2) 0.49854(19) 0.0321(16) Uani 1 1 d . . . . .
H73B H 0.391847 0.538438 0.503328 0.039 Uiso 1 1 calc R U . . .
C74B C 0.4765(4) 0.5619(2) 0.51913(17) 0.0332(16) Uani 1 1 d D . . . .
C75B C 0.5337(4) 0.5671(2) 0.51203(19) 0.0334(16) Uani 1 1 d . . . . .
H75B H 0.564712 0.581213 0.525877 0.040 Uiso 1 1 calc R U . . .
C76B C 0.5447(3) 0.5517(2) 0.48488(18) 0.0295(15) Uani 1 1 d . . . . .
S7B S 0.46493(10) 0.58007(5) 0.55477(5) 0.0397(4) Uani 1 1 d D . . . .
O71B O 0.4028(3) 0.57263(19) 0.55495(17) 0.0620(18) Uani 1 1 d D U . . .
O72B O 0.5086(3) 0.5592(2) 0.58022(15) 0.069(2) Uani 1 1 d D U . . .
O73B O 0.4827(4) 0.61754(17) 0.5562(2) 0.088(3) Uani 1 1 d D U . . .
O8B O 0.4087(3) 0.50804(16) 0.38493(13) 0.0396(13) Uani 1 1 d . . . . .
H8BA H 0.439671 0.505848 0.400359 0.059 Uiso 1 1 calc R U . . .
C80B C 0.3893(4) 0.5060(2) 0.44744(19) 0.0347(17) Uani 1 1 d . . . . .
H80C H 0.406825 0.485583 0.437513 0.042 Uiso 1 1 calc R U . . .
H80D H 0.359882 0.495638 0.458708 0.042 Uiso 1 1 calc R U . . .
C81B C 0.3698(3) 0.5337(2) 0.39206(19) 0.0320(16) Uani 1 1 d . . . . .
C82B C 0.3427(4) 0.5607(2) 0.36962(19) 0.0344(17) Uani 1 1 d . . . . .
C83B C 0.3025(4) 0.5855(2) 0.37770(19) 0.0355(17) Uani 1 1 d . . . . .
H83B H 0.284208 0.603985 0.362953 0.043 Uiso 1 1 calc R U . . .
C84B C 0.2883(4) 0.5837(2) 0.4072(2) 0.0383(18) Uani 1 1 d . . . . .
C85B C 0.3152(3) 0.5571(2) 0.42892(19) 0.0341(17) Uani 1 1 d . . . . .
H85B H 0.305098 0.555900 0.448903 0.041 Uiso 1 1 calc R U . . .
C86B C 0.3564(3) 0.5321(2) 0.42211(19) 0.0332(16) Uani 1 1 d . . . . .
S8B S 0.23329(12) 0.61419(7) 0.41570(6) 0.0508(6) Uani 1 1 d . . . . .
O81B O 0.2480(3) 0.61766(19) 0.44993(16) 0.0552(17) Uani 1 1 d D . . . .
O82B O 0.2397(4) 0.6484(2) 0.3992(2) 0.072(2) Uani 1 1 d . . . . .
O83B O 0.1738(3) 0.5966(2) 0.40241(18) 0.063(2) Uani 1 1 d . . . . .
C1B C 0.5187(4) 0.8101(2) 0.4690(2) 0.0366(18) Uani 1 1 d . . . . .
C2B C 0.4752(4) 0.7832(2) 0.4704(2) 0.042(2) Uani 1 1 d . . . . .
H2B H 0.483751 0.765822 0.487291 0.050 Uiso 1 1 calc R U . . .
C3B C 0.4198(4) 0.7815(3) 0.4476(2) 0.049(2) Uani 1 1 d . . . . .
C4B C 0.4084(5) 0.8069(3) 0.4226(3) 0.060(3) Uani 1 1 d . . . . .
H4B H 0.370405 0.806311 0.406925 0.071 Uiso 1 1 calc R U . . .
C5B C 0.4524(5) 0.8329(3) 0.4207(2) 0.053(2) Uani 1 1 d . . . . .
H5B H 0.445156 0.849236 0.403082 0.064 Uiso 1 1 calc R U . . .
C6B C 0.5059(5) 0.8351(2) 0.4438(2) 0.047(2) Uani 1 1 d . . . . .
H6B H 0.534868 0.853764 0.442760 0.056 Uiso 1 1 calc R U . . .
C01B C 0.5792(4) 0.8125(3) 0.4945(2) 0.049(2) Uani 1 1 d . . . . .
H01C H 0.598727 0.787999 0.497569 0.059 Uiso 1 1 calc R U . . .
H01D H 0.607463 0.829330 0.487294 0.059 Uiso 1 1 calc R U . . .
N01B N 0.5702(3) 0.82530(19) 0.52468(17) 0.0366(15) Uani 1 1 d . . . . .
C02B C 0.5733(4) 0.8055(2) 0.5505(2) 0.0357(17) Uani 1 1 d . . . . .
H02B H 0.581629 0.779986 0.552502 0.043 Uiso 1 1 calc R U . . .
N02B N 0.5629(3) 0.82715(19) 0.57338(16) 0.0387(15) Uani 1 1 d . . . . .
C03B C 0.5513(4) 0.8617(2) 0.5612(2) 0.042(2) Uani 1 1 d . . . . .
H03B H 0.541578 0.882507 0.572089 0.050 Uiso 1 1 calc R U . . .
C04B C 0.5562(4) 0.8608(2) 0.5309(2) 0.0414(19) Uani 1 1 d . . . . .
H04B H 0.551025 0.880796 0.516542 0.050 Uiso 1 1 calc R U . . .
C05B C 0.5581(4) 0.8145(3) 0.6047(2) 0.048(2) Uani 1 1 d . . . . .
H05D H 0.575001 0.833188 0.620726 0.071 Uiso 1 1 calc R U . . .
H05E H 0.581351 0.791719 0.610142 0.071 Uiso 1 1 calc R U . . .
H05F H 0.514777 0.810198 0.604233 0.071 Uiso 1 1 calc R U . . .
C91B C 0.3739(4) 0.7529(3) 0.4512(3) 0.059(3) Uani 1 1 d . . . . .
H91C H 0.376029 0.749284 0.474091 0.070 Uiso 1 1 calc R U . . .
H91D H 0.331850 0.761294 0.440590 0.070 Uiso 1 1 calc R U . . .
N91B N 0.3866(3) 0.7176(2) 0.43699(19) 0.0451(17) Uani 1 1 d . . . . .
C92B C 0.4135(4) 0.6892(3) 0.4527(2) 0.045(2) Uani 1 1 d . . . . .
H92B H 0.427526 0.687696 0.475230 0.054 Uiso 1 1 calc R U . . .
N92B N 0.4184(3) 0.6628(2) 0.43256(19) 0.0422(17) Uani 1 1 d . . . . .
C93B C 0.3932(6) 0.6755(3) 0.4029(3) 0.060(3) Uani 1 1 d . . . . .
H93B H 0.390403 0.662651 0.383581 0.072 Uiso 1 1 calc R U . . .
C94B C 0.3732(6) 0.7091(3) 0.4057(3) 0.073(3) Uani 1 1 d . . . . .
H94B H 0.353000 0.724554 0.388652 0.088 Uiso 1 1 calc R U . . .
C95B C 0.4441(4) 0.6263(3) 0.4409(3) 0.055(3) Uani 1 1 d . . . . .
H95D H 0.413709 0.607793 0.430952 0.083 Uiso 1 1 calc R U . . .
H95E H 0.454312 0.623288 0.464065 0.083 Uiso 1 1 calc R U . . .
H95F H 0.481358 0.623353 0.433232 0.083 Uiso 1 1 calc R U . . .
O1C O 0.8587(3) 0.94491(15) 0.96572(15) 0.0432(14) Uani 1 1 d . . . . .
H1CA H 0.825029 0.946103 0.951895 0.065 Uiso 1 1 calc R U . . .
C10C C 0.7493(4) 0.8986(2) 0.95790(18) 0.0320(16) Uani 1 1 d . . . . .
H10E H 0.739001 0.924080 0.962284 0.038 Uiso 1 1 calc R U . . .
H10F H 0.718545 0.882340 0.963728 0.038 Uiso 1 1 calc R U . . .
C11C C 0.8630(4) 0.9120(2) 0.9809(2) 0.0345(17) Uani 1 1 d . . . . .
C12C C 0.9207(4) 0.9025(2) 0.9984(2) 0.0395(19) Uani 1 1 d . . . . .
C13C C 0.9289(4) 0.8700(2) 1.0156(2) 0.0388(18) Uani 1 1 d . . . . .
H13C H 0.968523 0.863522 1.028233 0.047 Uiso 1 1 calc R U . . .
C14C C 0.8783(4) 0.8468(2) 1.01419(18) 0.0327(16) Uani 1 1 d . . . . .
C15C C 0.8212(4) 0.8566(2) 0.99578(18) 0.0324(16) Uani 1 1 d . . . . .
H15C H 0.787114 0.840790 0.994675 0.039 Uiso 1 1 calc R U . . .
C16C C 0.8126(4) 0.8894(2) 0.97872(18) 0.0309(16) Uani 1 1 d . . . . .
S1C S 0.89059(9) 0.80539(6) 1.03594(5) 0.0403(4) Uani 1 1 d . . . . .
O11C O 0.8306(3) 0.78726(16) 1.03019(15) 0.0423(13) Uani 1 1 d . . . . .
O12C O 0.9344(3) 0.78416(18) 1.0232(2) 0.0614(19) Uani 1 1 d . . . . .
O13C O 0.9158(3) 0.8146(2) 1.06897(16) 0.0596(19) Uani 1 1 d . . . . .
O2C O 0.9614(3) 0.98126(17) 0.94372(16) 0.0500(16) Uani 1 1 d . . . . .
H2CA H 0.951771 0.983396 0.961153 0.075 Uiso 1 1 calc R U . . .
C20C C 0.9759(4) 0.9265(2) 0.9975(2) 0.042(2) Uani 1 1 d . . . . .
H20E H 0.965564 0.952486 0.999984 0.051 Uiso 1 1 calc R U . . .
H20F H 1.011148 0.919896 1.015396 0.051 Uiso 1 1 calc R U . . .
C21C C 0.9847(4) 0.9475(3) 0.9417(2) 0.049(2) Uani 1 1 d . . . . .
C22C C 0.9990(4) 0.9390(3) 0.9128(3) 0.053(3) Uani 1 1 d . . . . .
C23C C 1.0231(4) 0.9052(3) 0.9087(3) 0.061(3) Uani 1 1 d . . . . .
H23C H 1.033370 0.899730 0.889207 0.073 Uiso 1 1 calc R U . . .
C24C C 1.0324(4) 0.8797(3) 0.9322(3) 0.059(3) Uani 1 1 d . . . . .
C25C C 1.0178(4) 0.8874(3) 0.9612(2) 0.049(2) Uani 1 1 d . . . . .
H25C H 1.024545 0.869456 0.977502 0.058 Uiso 1 1 calc R U . . .
C26C C 0.9936(4) 0.9213(3) 0.9660(2) 0.047(2) Uani 1 1 d . . . . .
S2C S 1.05976(12) 0.83567(8) 0.92606(7) 0.0619(7) Uani 1 1 d . . . . .
O21C O 1.1261(3) 0.8355(2) 0.9403(2) 0.066(2) Uani 1 1 d . . . . .
O22C O 1.0271(4) 0.8090(2) 0.9406(2) 0.075(2) Uani 1 1 d . . . . .
O23C O 1.0440(4) 0.8301(3) 0.8913(2) 0.086(3) Uani 1 1 d . . . . .
O3C O 0.8609(3) 0.96802(16) 0.89572(14) 0.0431(14) Uani 1 1 d . . . . .
H3CA H 0.894872 0.971780 0.908775 0.065 Uiso 1 1 calc R U . . .
C30C C 0.9868(5) 0.9667(3) 0.8859(2) 0.057(3) Uani 1 1 d . . . . .
H30E H 0.984498 0.991402 0.894984 0.068 Uiso 1 1 calc R U . . .
H30F H 1.022195 0.966656 0.876063 0.068 Uiso 1 1 calc R U . . .
C31C C 0.8704(5) 0.9609(2) 0.8662(2) 0.044(2) Uani 1 1 d . . . . .
C32C C 0.8165(4) 0.9544(2) 0.8424(2) 0.043(2) Uani 1 1 d . . . . .
C33C C 0.8215(5) 0.9489(3) 0.8114(2) 0.051(2) Uani 1 1 d . . . . .
H33C H 0.785486 0.945234 0.794737 0.061 Uiso 1 1 calc R U . . .
C34C C 0.8789(5) 0.9487(3) 0.8047(2) 0.065(3) Uani 1 1 d D . . . .
C35C C 0.9313(5) 0.9538(3) 0.8290(3) 0.065(3) Uani 1 1 d . . . . .
H35C H 0.970338 0.953057 0.824176 0.077 Uiso 1 1 calc R U . . .
C36C C 0.9286(5) 0.9600(3) 0.8602(2) 0.053(2) Uani 1 1 d . . . . .
S3C S 0.88558(15) 0.94372(9) 0.76525(7) 0.0836(12) Uani 1 1 d D . . . .
O31C O 0.8210(4) 0.9477(4) 0.7446(3) 0.058(4) Uani 0.5 1 d D U P F 1
O32C O 0.9225(6) 0.9758(3) 0.7608(3) 0.032(4) Uani 0.5 1 d D U P F 1
O33C O 0.9129(6) 0.9094(3) 0.7605(4) 0.069(5) Uani 0.5 1 d D U P F 1
O34C O 0.8273(5) 0.9302(4) 0.7465(3) 0.068(5) Uani 0.5 1 d D U P F 2
O35C O 0.9062(6) 0.9780(3) 0.7551(4) 0.045(5) Uani 0.5 1 d D U P F 2
O36C O 0.9350(5) 0.9145(3) 0.7686(3) 0.056(4) Uani 0.5 1 d D U P F 2
O4C O 0.7561(3) 0.95758(14) 0.91993(14) 0.0389(13) Uani 1 1 d . . . . .
H4CA H 0.775634 0.972397 0.911360 0.058 Uiso 1 1 calc R U . . .
C40C C 0.7546(4) 0.9544(2) 0.8503(2) 0.0395(19) Uani 1 1 d . . . . .
H40E H 0.721753 0.953906 0.830282 0.047 Uiso 1 1 calc R U . . .
H40F H 0.750159 0.977411 0.861599 0.047 Uiso 1 1 calc R U . . .
C41C C 0.7491(3) 0.92534(19) 0.90366(19) 0.0309(16) Uani 1 1 d . . . . .
C42C C 0.7446(3) 0.8946(2) 0.92236(19) 0.0305(16) Uani 1 1 d . . . . .
C43C C 0.7349(3) 0.86058(19) 0.90857(19) 0.0294(15) Uani 1 1 d . . . . .
H43C H 0.732205 0.839675 0.921170 0.035 Uiso 1 1 calc R U . . .
C44C C 0.7290(3) 0.85691(19) 0.87562(18) 0.0271(15) Uani 1 1 d . . . . .
C45C C 0.7350(3) 0.8874(2) 0.85725(19) 0.0309(16) Uani 1 1 d . . . . .
H45C H 0.731588 0.884491 0.835111 0.037 Uiso 1 1 calc R U . . .
C46C C 0.7458(4) 0.9221(2) 0.87099(19) 0.0331(16) Uani 1 1 d . . . . .
S4C S 0.71436(8) 0.81305(5) 0.85842(5) 0.0304(4) Uani 1 1 d . . . . .
O41C O 0.6725(2) 0.79547(13) 0.87538(13) 0.0327(11) Uani 1 1 d . . . . .
O42C O 0.6847(3) 0.81843(15) 0.82501(14) 0.0374(12) Uani 1 1 d . . . . .
O43C O 0.7738(2) 0.79396(15) 0.86470(14) 0.0368(12) Uani 1 1 d . . . . .
O5C O 0.8083(2) 0.56123(13) 0.69394(13) 0.0315(11) Uani 1 1 d . . . . .
H5CA H 0.778170 0.550875 0.698439 0.047 Uiso 1 1 calc R U . . .
C50C C 0.6830(3) 0.5690(2) 0.66773(18) 0.0299(15) Uani 1 1 d . . . . .
H50E H 0.699653 0.545629 0.662020 0.036 Uiso 1 1 calc R U . . .
H50F H 0.643779 0.573997 0.651802 0.036 Uiso 1 1 calc R U . . .
C51C C 0.7904(4) 0.5948(2) 0.68050(17) 0.0287(15) Uani 1 1 d . . . . .
C52C C 0.8336(4) 0.6227(2) 0.68077(18) 0.0337(16) Uani 1 1 d . . . . .
C53C C 0.8114(4) 0.6561(2) 0.66646(18) 0.0342(17) Uani 1 1 d . . . . .
H53C H 0.839395 0.675507 0.666189 0.041 Uiso 1 1 calc R U . . .
C54C C 0.7490(4) 0.6613(2) 0.65266(19) 0.0324(16) Uani 1 1 d . . . . .
C55C C 0.7077(4) 0.6331(2) 0.65279(18) 0.0326(16) Uani 1 1 d . . . . .
H55C H 0.665076 0.636687 0.643315 0.039 Uiso 1 1 calc R U . . .
C56C C 0.7283(3) 0.5996(2) 0.66680(17) 0.0289(15) Uani 1 1 d . . . . .
S5C S 0.72098(10) 0.70394(5) 0.63635(5) 0.0374(4) Uani 1 1 d . . . . .
O51C O 0.7737(3) 0.72914(14) 0.64491(14) 0.0374(12) Uani 1 1 d . . . . .
O52C O 0.7004(3) 0.69901(16) 0.60172(14) 0.0420(13) Uani 1 1 d . . . . .
O53C O 0.6718(3) 0.71447(16) 0.65075(17) 0.0476(15) Uani 1 1 d . . . . .
O6C O 0.9220(2) 0.55610(14) 0.73400(12) 0.0311(11) Uani 1 1 d . . . . .
H6CA H 0.886789 0.553633 0.721716 0.047 Uiso 1 1 calc R U . . .
C60C C 0.9015(3) 0.6187(2) 0.69658(19) 0.0344(17) Uani 1 1 d . . . . .
H60E H 0.924488 0.638512 0.689086 0.041 Uiso 1 1 calc R U . . .
H60F H 0.916280 0.595076 0.690061 0.041 Uiso 1 1 calc R U . . .
C61C C 0.9242(3) 0.5880(2) 0.75089(19) 0.0310(16) Uani 1 1 d . . . . .
C62C C 0.9340(3) 0.5890(2) 0.78427(19) 0.0305(16) Uani 1 1 d . . . . .
C63C C 0.9381(3) 0.6231(2) 0.7985(2) 0.0312(16) Uani 1 1 d . . . . .
H63C H 0.945755 0.624635 0.821013 0.037 Uiso 1 1 calc R U . . .
C64C C 0.9315(3) 0.65498(18) 0.78065(18) 0.0339(17) Uani 1 1 d D . . . .
C65C C 0.9195(3) 0.6538(2) 0.7481(2) 0.0364(18) Uani 1 1 d . . . . .
H65C H 0.914030 0.675791 0.736121 0.044 Uiso 1 1 calc R U . . .
C66C C 0.9152(3) 0.6200(2) 0.73275(18) 0.0306(15) Uani 1 1 d . . . . .
S6C S 0.94440(10) 0.69682(5) 0.80183(5) 0.0428(5) Uani 1 1 d D . . . .
O61C O 0.9546(5) 0.7246(3) 0.7789(3) 0.053(3) Uani 0.5 1 d D U P G 1
O62C O 0.8888(4) 0.7035(3) 0.8119(3) 0.052(3) Uani 0.5 1 d D U P G 1
O63C O 0.9988(4) 0.6923(3) 0.8278(2) 0.054(3) Uani 0.5 1 d D U P G 1
O64C O 0.9117(6) 0.7250(3) 0.7816(3) 0.081(5) Uani 0.5 1 d D U P G 2
O65C O 0.9215(6) 0.6905(4) 0.8303(2) 0.078(5) Uani 0.5 1 d D U P G 2
O66C O 1.0111(3) 0.7013(4) 0.8102(3) 0.057(3) Uani 0.5 1 d D U P G 2
O7C O 0.8404(2) 0.51765(14) 0.76650(12) 0.0316(11) Uani 1 1 d . . . . .
H7CA H 0.865400 0.531432 0.760592 0.047 Uiso 1 1 calc R U . . .
C70C C 0.9366(3) 0.5556(2) 0.80541(18) 0.0298(15) Uani 1 1 d . . . . .
H70E H 0.945838 0.533627 0.794105 0.036 Uiso 1 1 calc R U . . .
H70F H 0.969943 0.558678 0.825039 0.036 Uiso 1 1 calc R U . . .
C71C C 0.8281(3) 0.53135(18) 0.79311(17) 0.0266(14) Uani 1 1 d . . . . .
C72C C 0.7705(3) 0.52713(18) 0.80022(17) 0.0284(15) Uani 1 1 d . . . . .
C73C C 0.7614(3) 0.54217(19) 0.82832(17) 0.0291(15) Uani 1 1 d . . . . .
H73C H 0.722876 0.539519 0.833445 0.035 Uiso 1 1 calc R U . . .
C74C C 0.8095(4) 0.56116(19) 0.84888(18) 0.0297(15) Uani 1 1 d . . . . .
C75C C 0.8667(3) 0.56553(18) 0.84177(17) 0.0270(14) Uani 1 1 d . . . . .
H75C H 0.898692 0.578728 0.855855 0.032 Uiso 1 1 calc R U . . .
C76C C 0.8763(3) 0.55045(19) 0.81403(18) 0.0292(15) Uani 1 1 d . . . . .
S7C S 0.80018(9) 0.57923(5) 0.88493(4) 0.0308(4) Uani 1 1 d . . . . .
O71C O 0.7361(2) 0.57344(15) 0.88498(13) 0.0340(11) Uani 1 1 d . . . . .
O72C O 0.8433(3) 0.55968(17) 0.91053(13) 0.0430(14) Uani 1 1 d . . . . .
O73C O 0.8159(3) 0.61797(14) 0.88485(14) 0.0391(13) Uani 1 1 d . . . . .
O8C O 0.7339(2) 0.51163(14) 0.71431(12) 0.0313(11) Uani 1 1 d . . . . .
H8CA H 0.766406 0.509982 0.728873 0.047 Uiso 1 1 calc R U . . .
C80C C 0.7177(3) 0.5083(2) 0.77736(18) 0.0315(16) Uani 1 1 d . . . . .
H80E H 0.688671 0.498349 0.789128 0.038 Uiso 1 1 calc R U . . .
H80F H 0.733417 0.487599 0.766909 0.038 Uiso 1 1 calc R U . . .
C81C C 0.6962(3) 0.53792(19) 0.72224(18) 0.0269(15) Uani 1 1 d . . . . .
C82C C 0.6705(3) 0.56558(19) 0.70092(17) 0.0266(14) Uani 1 1 d . . . . .
C83C C 0.6320(3) 0.5914(2) 0.70961(17) 0.0278(15) Uani 1 1 d . . . . .
H83C H 0.614519 0.610462 0.695284 0.033 Uiso 1 1 calc R U . . .
C84C C 0.6192(3) 0.5892(2) 0.73918(18) 0.0279(15) Uani 1 1 d . . . . .
C85C C 0.6452(3) 0.5615(2) 0.76066(18) 0.0289(15) Uani 1 1 d . . . . .
H85C H 0.636383 0.560278 0.780964 0.035 Uiso 1 1 calc R U . . .
C86C C 0.6840(3) 0.53568(19) 0.75206(17) 0.0265(14) Uani 1 1 d . . . . .
S8C S 0.56807(9) 0.62143(5) 0.74922(5) 0.0334(4) Uani 1 1 d . . . . .
O81C O 0.5830(3) 0.62286(16) 0.78412(14) 0.0409(13) Uani 1 1 d D . . . .
O82C O 0.5809(3) 0.65579(17) 0.73516(17) 0.0525(16) Uani 1 1 d . . . . .
O83C O 0.5065(3) 0.60710(18) 0.73531(15) 0.0460(14) Uani 1 1 d . . . . .
C1C C 0.8606(4) 0.8105(2) 0.7987(2) 0.0414(19) Uani 1 1 d . . . . .
C2C C 0.8151(4) 0.7847(2) 0.7991(2) 0.0373(18) Uani 1 1 d . . . . .
H2C H 0.821065 0.767574 0.816114 0.045 Uiso 1 1 calc R U . . .
C3C C 0.7606(4) 0.7835(2) 0.7747(2) 0.0387(18) Uani 1 1 d . . . . .
C4C C 0.7519(5) 0.8089(3) 0.7501(2) 0.050(2) Uani 1 1 d . . . . .
H4C H 0.714676 0.808930 0.733758 0.060 Uiso 1 1 calc R U . . .
C5C C 0.7985(5) 0.8347(2) 0.7495(2) 0.049(2) Uani 1 1 d . . . . .
H5C H 0.793583 0.851451 0.732233 0.059 Uiso 1 1 calc R U . . .
C6C C 0.8510(5) 0.8355(2) 0.7739(2) 0.046(2) Uani 1 1 d . . . . .
H6C H 0.881502 0.853494 0.773742 0.056 Uiso 1 1 calc R U . . .
C01C C 0.9183(4) 0.8121(3) 0.8251(2) 0.043(2) Uani 1 1 d . . . . .
H01E H 0.935048 0.787129 0.829928 0.052 Uiso 1 1 calc R U . . .
H01F H 0.949630 0.826995 0.818264 0.052 Uiso 1 1 calc R U . . .
N01C N 0.9059(3) 0.82829(18) 0.85390(16) 0.0339(14) Uani 1 1 d . . . . .
C02C C 0.9089(4) 0.8112(2) 0.8812(2) 0.0402(19) Uani 1 1 d . . . . .
H02C H 0.919787 0.786245 0.885446 0.048 Uiso 1 1 calc R U . . .
N02C N 0.8943(3) 0.83422(19) 0.90179(17) 0.0377(15) Uani 1 1 d . . . . .
C03C C 0.8814(4) 0.8675(2) 0.8872(2) 0.0368(17) Uani 1 1 d . . . . .
H03C H 0.869568 0.889007 0.896387 0.044 Uiso 1 1 calc R U . . .
C04C C 0.8888(4) 0.8639(2) 0.8571(2) 0.0376(18) Uani 1 1 d . . . . .
H04C H 0.883185 0.882559 0.841346 0.045 Uiso 1 1 calc R U . . .
C05C C 0.8890(4) 0.8250(3) 0.9340(2) 0.046(2) Uani 1 1 d . . . . .
H05G H 0.904682 0.845403 0.948485 0.069 Uiso 1 1 calc R U . . .
H05H H 0.913063 0.802967 0.941508 0.069 Uiso 1 1 calc R U . . .
H05I H 0.845686 0.820650 0.933589 0.069 Uiso 1 1 calc R U . . .
C91C C 0.7113(4) 0.7563(2) 0.7756(2) 0.048(2) Uani 1 1 d . . . . .
H91E H 0.671276 0.765852 0.763052 0.057 Uiso 1 1 calc R U . . .
H91F H 0.708543 0.753236 0.797863 0.057 Uiso 1 1 calc R U . . .
N91C N 0.7233(4) 0.7200(2) 0.76256(19) 0.0452(17) Uani 1 1 d . . . . .
C92C C 0.7450(4) 0.6913(2) 0.7793(3) 0.044(2) Uani 1 1 d . . . . .
H92C H 0.755619 0.689731 0.801833 0.053 Uiso 1 1 calc R U . . .
N92C N 0.7496(4) 0.6646(2) 0.7594(2) 0.053(2) Uani 1 1 d . . . . .
C93C C 0.7304(7) 0.6769(3) 0.7302(3) 0.077(3) Uani 1 1 d . U . . .
H93C H 0.729305 0.663275 0.711376 0.093 Uiso 1 1 calc R U . . .
C94C C 0.7127(8) 0.7116(3) 0.7311(3) 0.082(4) Uani 1 1 d . U . . .
H94C H 0.696094 0.727117 0.713521 0.099 Uiso 1 1 calc R U . . .
C95C C 0.7724(5) 0.6275(3) 0.7685(4) 0.073(4) Uani 1 1 d . . . . .
H95G H 0.784689 0.625618 0.791794 0.110 Uiso 1 1 calc R U . . .
H95H H 0.807902 0.622452 0.759872 0.110 Uiso 1 1 calc R U . . .
H95I H 0.739679 0.609778 0.760012 0.110 Uiso 1 1 calc R U . . .
P1 P 0.50263(9) 0.54207(7) 0.25546(5) 0.0420(5) Uani 1 1 d . . . . .
C111 C 0.4410(4) 0.5746(3) 0.2499(2) 0.050(2) Uani 1 1 d . . . . .
C112 C 0.3879(4) 0.5658(3) 0.2594(2) 0.045(2) Uani 1 1 d . . . . .
H112 H 0.386124 0.544167 0.271234 0.053 Uiso 1 1 calc R U . . .
C113 C 0.3376(4) 0.5892(3) 0.2512(2) 0.045(2) Uani 1 1 d . . . . .
H113 H 0.301118 0.583205 0.257480 0.054 Uiso 1 1 calc R U . . .
C114 C 0.3395(5) 0.6207(3) 0.2343(2) 0.055(2) Uani 1 1 d . . . . .
H114 H 0.304811 0.636499 0.229353 0.066 Uiso 1 1 calc R U . . .
C115 C 0.3932(5) 0.6296(3) 0.2242(3) 0.060(3) Uani 1 1 d . . . . .
H115 H 0.394518 0.650950 0.211915 0.072 Uiso 1 1 calc R U . . .
C116 C 0.4435(5) 0.6065(3) 0.2326(3) 0.063(3) Uani 1 1 d . . . . .
H116 H 0.480215 0.612522 0.226542 0.076 Uiso 1 1 calc R U . . .
C121 C 0.5726(4) 0.5646(2) 0.25373(19) 0.0383(18) Uani 1 1 d . . . . .
C122 C 0.5892(4) 0.5979(3) 0.2697(2) 0.046(2) Uani 1 1 d . . . . .
H122 H 0.561016 0.610143 0.279269 0.055 Uiso 1 1 calc R U . . .
C123 C 0.6463(4) 0.6130(2) 0.2713(2) 0.046(2) Uani 1 1 d . . . . .
H123 H 0.657460 0.635710 0.281740 0.055 Uiso 1 1 calc R U . . .
C124 C 0.6877(4) 0.5945(2) 0.2575(2) 0.0428(19) Uani 1 1 d . . . . .
H124 H 0.727137 0.604741 0.258850 0.051 Uiso 1 1 calc R U . . .
C125 C 0.6719(4) 0.5613(2) 0.2419(2) 0.0381(18) Uani 1 1 d . . . . .
H125 H 0.700524 0.548817 0.232874 0.046 Uiso 1 1 calc R U . . .
C126 C 0.6136(4) 0.5466(2) 0.2397(2) 0.0391(18) Uani 1 1 d . . . . .
H126 H 0.602044 0.524257 0.228648 0.047 Uiso 1 1 calc R U . . .
C131 C 0.5173(4) 0.5182(3) 0.2931(2) 0.0400(19) Uani 1 1 d . . . . .
C132 C 0.5727(4) 0.5241(2) 0.31583(19) 0.0372(18) Uani 1 1 d . . . . .
H132 H 0.601426 0.541621 0.312110 0.045 Uiso 1 1 calc R U . . .
C133 C 0.5854(4) 0.5037(2) 0.34447(19) 0.0369(18) Uani 1 1 d . . . . .
H133 H 0.623003 0.507307 0.360078 0.044 Uiso 1 1 calc R U . . .
C134 C 0.5436(4) 0.4791(3) 0.3495(2) 0.0412(19) Uani 1 1 d . . . . .
H134 H 0.552005 0.465978 0.369069 0.049 Uiso 1 1 calc R U . . .
C135 C 0.4896(4) 0.4725(3) 0.3273(2) 0.047(2) Uani 1 1 d . . . . .
H135 H 0.461490 0.454885 0.331378 0.056 Uiso 1 1 calc R U . . .
C136 C 0.4756(4) 0.4917(3) 0.2986(2) 0.047(2) Uani 1 1 d . . . . .
H136 H 0.438511 0.486867 0.282931 0.056 Uiso 1 1 calc R U . . .
C141 C 0.4815(4) 0.5093(3) 0.2240(2) 0.045(2) Uani 1 1 d . . . . .
C142 C 0.4429(4) 0.5211(3) 0.1948(2) 0.054(2) Uani 1 1 d . . . . .
H142 H 0.427427 0.545383 0.192063 0.064 Uiso 1 1 calc R U . . .
C143 C 0.4284(5) 0.4957(4) 0.1700(2) 0.061(3) Uani 1 1 d . . . . .
H143 H 0.401363 0.502627 0.150283 0.074 Uiso 1 1 calc R U . . .
C144 C 0.4523(5) 0.4610(4) 0.1734(2) 0.064(3) Uani 1 1 d . . . . .
H144 H 0.442271 0.444521 0.155889 0.077 Uiso 1 1 calc R U . . .
C145 C 0.4918(4) 0.4491(3) 0.2025(2) 0.055(3) Uani 1 1 d . . . . .
H145 H 0.508186 0.424995 0.204921 0.066 Uiso 1 1 calc R U . . .
C146 C 0.5054(4) 0.4741(3) 0.2274(2) 0.045(2) Uani 1 1 d . . . . .
H146 H 0.531773 0.466999 0.247170 0.054 Uiso 1 1 calc R U . . .
P2 P 0.83292(9) 0.54428(5) 0.58723(4) 0.0291(4) Uani 1 1 d . . . . .
C211 C 0.7707(4) 0.5767(2) 0.58139(18) 0.0320(16) Uani 1 1 d . . . . .
C212 C 0.7171(4) 0.5679(2) 0.59077(19) 0.0371(17) Uani 1 1 d . . . . .
H212 H 0.715553 0.546506 0.603019 0.045 Uiso 1 1 calc R U . . .
C213 C 0.6662(4) 0.5907(2) 0.58197(19) 0.0373(18) Uani 1 1 d . . . . .
H213 H 0.629366 0.584691 0.587929 0.045 Uiso 1 1 calc R U . . .
C214 C 0.6687(4) 0.6221(2) 0.5646(2) 0.0402(19) Uani 1 1 d . . . . .
H214 H 0.633775 0.637653 0.558777 0.048 Uiso 1 1 calc R U . . .
C215 C 0.7221(4) 0.6309(2) 0.5557(2) 0.043(2) Uani 1 1 d . . . . .
H215 H 0.723772 0.652496 0.543803 0.052 Uiso 1 1 calc R U . . .
C216 C 0.7729(4) 0.6083(2) 0.5641(2) 0.0393(18) Uani 1 1 d . . . . .
H216 H 0.809465 0.614422 0.557979 0.047 Uiso 1 1 calc R U . . .
C221 C 0.9031(4) 0.5672(2) 0.5872(2) 0.0365(17) Uani 1 1 d . . . . .
C222 C 0.9178(4) 0.6001(2) 0.6041(2) 0.044(2) Uani 1 1 d . . . . .
H222 H 0.888242 0.612192 0.612861 0.053 Uiso 1 1 calc R U . . .
C223 C 0.9764(5) 0.6148(3) 0.6078(2) 0.051(2) Uani 1 1 d . . . . .
H223 H 0.987250 0.637144 0.618998 0.061 Uiso 1 1 calc R U . . .
C224 C 1.0191(4) 0.5965(2) 0.5951(2) 0.053(3) Uani 1 1 d . . . . .
H224 H 1.059479 0.606238 0.598355 0.064 Uiso 1 1 calc R U . . .
C225 C 1.0047(4) 0.5646(3) 0.5778(2) 0.044(2) Uani 1 1 d . . . . .
H225 H 1.034477 0.552903 0.568891 0.053 Uiso 1 1 calc R U . . .
C226 C 0.9458(4) 0.5497(2) 0.5735(2) 0.0364(17) Uani 1 1 d . . . . .
H226 H 0.934813 0.528015 0.561328 0.044 Uiso 1 1 calc R U . . .
C231 C 0.8463(4) 0.5202(2) 0.62480(18) 0.0318(16) Uani 1 1 d . . . . .
C232 C 0.9018(4) 0.5250(2) 0.64725(18) 0.0323(16) Uani 1 1 d . . . . .
H232 H 0.931676 0.541411 0.643086 0.039 Uiso 1 1 calc R U . . .
C233 C 0.9140(4) 0.5056(2) 0.67618(19) 0.0367(17) Uani 1 1 d . . . . .
H233 H 0.952505 0.508245 0.691275 0.044 Uiso 1 1 calc R U . . .
C234 C 0.8695(4) 0.4827(2) 0.6824(2) 0.043(2) Uani 1 1 d . . . . .
H234 H 0.876542 0.470545 0.702350 0.051 Uiso 1 1 calc R U . . .
C235 C 0.8142(5) 0.4774(2) 0.6596(2) 0.046(2) Uani 1 1 d . . . . .
H235 H 0.784285 0.461072 0.663919 0.055 Uiso 1 1 calc R U . . .
C236 C 0.8026(4) 0.4956(2) 0.6309(2) 0.0408(19) Uani 1 1 d . . . . .
H236 H 0.765166 0.491583 0.615326 0.049 Uiso 1 1 calc R U . . .
C241 C 0.8132(3) 0.5117(2) 0.55514(17) 0.0284(15) Uani 1 1 d . . . . .
C242 C 0.7736(4) 0.5221(2) 0.52667(19) 0.0347(17) Uani 1 1 d . . . . .
H242 H 0.757008 0.546122 0.524137 0.042 Uiso 1 1 calc R U . . .
C243 C 0.7581(4) 0.4969(2) 0.50154(19) 0.0369(17) Uani 1 1 d . . . . .
H243 H 0.730135 0.503645 0.482077 0.044 Uiso 1 1 calc R U . . .
C244 C 0.7835(4) 0.4623(2) 0.50513(19) 0.0350(17) Uani 1 1 d . . . . .
H244 H 0.773174 0.445226 0.488125 0.042 Uiso 1 1 calc R U . . .
C245 C 0.8244(4) 0.4524(2) 0.5338(2) 0.0384(18) Uani 1 1 d . . . . .
H245 H 0.842932 0.428914 0.536014 0.046 Uiso 1 1 calc R U . . .
C246 C 0.8379(3) 0.4768(2) 0.55900(18) 0.0298(15) Uani 1 1 d . . . . .
H246 H 0.864078 0.469612 0.578842 0.036 Uiso 1 1 calc R U . . .
P3 P 1.16582(9) 0.54431(5) 0.91981(5) 0.0311(4) Uani 1 1 d . . . . .
C311 C 1.1042(4) 0.5762(2) 0.91496(19) 0.0356(17) Uani 1 1 d . . . . .
C312 C 1.0508(4) 0.5666(2) 0.92411(19) 0.0375(18) Uani 1 1 d . . . . .
H312 H 1.049910 0.544893 0.936011 0.045 Uiso 1 1 calc R U . . .
C313 C 0.9992(4) 0.5888(3) 0.9158(2) 0.044(2) Uani 1 1 d . . . . .
H313 H 0.962813 0.582033 0.921820 0.053 Uiso 1 1 calc R U . . .
C314 C 1.0005(5) 0.6209(3) 0.8987(2) 0.055(3) Uani 1 1 d . . . . .
H314 H 0.965014 0.636094 0.893175 0.066 Uiso 1 1 calc R U . . .
C315 C 1.0534(6) 0.6307(3) 0.8899(3) 0.062(3) Uani 1 1 d . . . . .
H315 H 1.054484 0.652699 0.878399 0.074 Uiso 1 1 calc R U . . .
C316 C 1.1044(5) 0.6085(2) 0.8978(2) 0.047(2) Uani 1 1 d . . . . .
H316 H 1.140471 0.615325 0.891492 0.057 Uiso 1 1 calc R U . . .
C321 C 1.2362(4) 0.5673(2) 0.91864(19) 0.0380(18) Uani 1 1 d . . . . .
C322 C 1.2778(4) 0.5493(2) 0.90547(19) 0.0377(18) Uani 1 1 d . . . . .
H322 H 1.265935 0.527402 0.893716 0.045 Uiso 1 1 calc R U . . .
C323 C 1.3372(4) 0.5630(3) 0.9093(2) 0.047(2) Uani 1 1 d . . . . .
H323 H 1.365895 0.550626 0.900156 0.057 Uiso 1 1 calc R U . . .
C324 C 1.3537(5) 0.5946(3) 0.9266(2) 0.056(3) Uani 1 1 d . . . . .
H324 H 1.394643 0.603357 0.929984 0.068 Uiso 1 1 calc R U . . .
C325 C 1.3116(5) 0.6141(3) 0.9392(2) 0.058(3) Uani 1 1 d . . . . .
H325 H 1.322978 0.636612 0.949961 0.070 Uiso 1 1 calc R U . . .
C326 C 1.2531(5) 0.5999(2) 0.9355(2) 0.048(2) Uani 1 1 d . . . . .
H326 H 1.224287 0.612264 0.944532 0.058 Uiso 1 1 calc R U . . .
C331 C 1.1822(3) 0.5190(2) 0.95710(18) 0.0303(15) Uani 1 1 d . . . . .
C332 C 1.2368(4) 0.5250(2) 0.97976(19) 0.0361(17) Uani 1 1 d . . . . .
H332 H 1.264689 0.543211 0.976292 0.043 Uiso 1 1 calc R U . . .
C333 C 1.2510(4) 0.5045(3) 1.00747(19) 0.0403(19) Uani 1 1 d . . . . .
H333 H 1.288675 0.508498 1.022919 0.048 Uiso 1 1 calc R U . . .
C334 C 1.2108(4) 0.4786(2) 1.01254(19) 0.0396(19) Uani 1 1 d . . . . .
H334 H 1.220631 0.464653 1.031615 0.047 Uiso 1 1 calc R U . . .
C335 C 1.1563(4) 0.4725(2) 0.9903(2) 0.0412(19) Uani 1 1 d . . . . .
H335 H 1.128540 0.454483 0.994267 0.049 Uiso 1 1 calc R U . . .
C336 C 1.1414(4) 0.4922(2) 0.9623(2) 0.0374(18) Uani 1 1 d . . . . .
H336 H 1.104001 0.487640 0.946848 0.045 Uiso 1 1 calc R U . . .
C341 C 1.1448(3) 0.5123(2) 0.88751(18) 0.0305(15) Uani 1 1 d . . . . .
C342 C 1.1075(4) 0.5235(2) 0.8588(2) 0.0395(18) Uani 1 1 d . . . . .
H342 H 1.091380 0.547639 0.856431 0.047 Uiso 1 1 calc R U . . .
C343 C 1.0935(4) 0.4991(3) 0.8332(2) 0.044(2) Uani 1 1 d . . . . .
H343 H 1.067135 0.506443 0.813465 0.053 Uiso 1 1 calc R U . . .
C344 C 1.1179(4) 0.4644(2) 0.8366(2) 0.047(2) Uani 1 1 d . . . . .
H344 H 1.108087 0.447885 0.819201 0.057 Uiso 1 1 calc R U . . .
C345 C 1.1565(4) 0.4533(2) 0.8651(2) 0.0422(19) Uani 1 1 d . . . . .
H345 H 1.174092 0.429522 0.866981 0.051 Uiso 1 1 calc R U . . .
C346 C 1.1697(4) 0.4770(2) 0.89099(18) 0.0328(16) Uani 1 1 d . . . . .
H346 H 1.195257 0.469297 0.910824 0.039 Uiso 1 1 calc R U . . .
Cl1 Cl 0.1784(2) 0.73513(11) 0.46204(15) 0.0626(14) Uani 0.5 1 d . . P H 1
Na1 Na 0.6431(3) 0.49313(16) 0.42913(14) 0.0312(12) Uani 0.5 1 d . . P . .
O01W O 0.6883(2) 0.98940(17) 0.40575(15) 0.0424(14) Uani 1 1 d . . . . .
O02W O 0.9728(3) 0.49289(16) 0.75740(14) 0.0412(13) Uani 1 1 d . . . . .
O03W O 0.7111(3) 0.76215(17) 0.51644(15) 0.0462(14) Uani 1 1 d . . . . .
O04W O 0.8755(3) 0.60204(16) 0.96637(15) 0.0452(14) Uani 1 1 d . . . . .
O05W O 0.9188(3) 1.01247(18) 0.99084(17) 0.0526(16) Uani 1 1 d . . . . .
O06W O 0.7727(3) 0.86331(19) 0.52025(16) 0.0529(16) Uani 1 1 d . . . . .
O07W O 0.6975(3) 0.7957(2) 0.67050(17) 0.0540(16) Uani 1 1 d . . . . .
O08W O 0.1163(3) 0.91538(19) 0.02551(17) 0.0539(16) Uani 1 1 d . . . . .
O09W O 0.6184(4) 0.8046(2) 0.41538(16) 0.066(2) Uani 1 1 d . . . . .
O10W O 0.5903(4) 0.71848(19) 0.54953(19) 0.065(2) Uani 1 1 d . . . . .
O17W O 0.5243(4) 0.7538(2) 0.40335(17) 0.070(2) Uani 1 1 d . . . . .
O18W O 0.7072(3) 0.6969(3) 0.84668(17) 0.075(3) Uani 1 1 d . . . . .
O19W O 0.3433(4) 0.8632(2) 0.1344(2) 0.076(2) Uani 1 1 d . . . . .
O20W O 0.7282(5) 0.8923(2) 0.4606(2) 0.087(3) Uani 1 1 d . . . . .
O27W O 0.8513(5) 0.8703(2) 0.6700(2) 0.081(3) Uani 1 1 d . . . . .
O28W O 0.0395(4) 0.6920(3) 0.5047(2) 0.078(2) Uani 1 1 d D . . . .
O29W O 0.2967(5) 0.6142(3) 0.5486(2) 0.090(3) Uani 1 1 d D . . . .
O30W O 0.1878(5) 0.8661(3) 0.0018(2) 0.092(3) Uani 1 1 d . . . . .
O39W O 0.2445(4) 0.8013(3) 0.4707(2) 0.094(3) Uani 1 1 d . . . . .
O40W O 0.6252(5) 0.6214(3) 0.8850(3) 0.102(3) Uani 1 1 d D U . . .
O48W O 0.7463(5) 0.9912(3) 0.6805(3) 0.089(3) Uani 1 1 d D U . . .
O49W O 0.4774(6) 0.6826(3) 0.5283(2) 0.106(4) Uani 1 1 d D . . . .
O50W O 0.5222(6) 0.8717(3) 0.3361(3) 0.104(3) Uani 1 1 d . . . . .
O57W O 0.9591(6) 0.8853(3) 0.7142(3) 0.108(4) Uani 1 1 d . . . . .
O58W O 0.9360(5) 0.7239(3) 0.8853(3) 0.103(3) Uani 1 1 d D U . . .
O59W O 0.4558(5) 0.9263(3) 0.3580(3) 0.107(3) Uani 1 1 d D . . . .
O60W O 0.3678(5) 0.7985(3) 0.3388(3) 0.102(3) Uani 1 1 d . U . . .
O67W O 0.4626(5) 0.6285(3) 0.6711(3) 0.075(3) Uiso 0.75 1 d . . P I 1
O68W O 0.5447(7) 0.6279(4) 0.6310(4) 0.057(3) Uiso 0.5 1 d . . P J 1
O69W O 0.2337(17) 0.6347(10) 0.2869(9) 0.077(9) Uiso 0.25 1 d . . P K 1
O67' O 0.4462(16) 0.6052(10) 0.6704(8) 0.071(8) Uiso 0.25 1 d . . P L 2
O68' O 0.5390(8) 0.6085(5) 0.6343(4) 0.068(4) Uiso 0.5 1 d . . P M 2
O69' O 0.2154(6) 0.6173(4) 0.2987(3) 0.084(3) Uiso 0.75 1 d . . P N 2
O70W O 0.1015(6) 0.7304(5) 0.2280(3) 0.143(6) Uani 1 1 d . . . . .
O71W O 0.9499(8) 0.6939(5) 1.0306(4) 0.074(4) Uiso 0.5 1 d . . P O 1
O72W O 0.410(2) 0.9937(7) 0.3522(11) 0.21(2) Uiso 0.5 1 d D . P P 1
O73W O 0.9277(7) 0.7829(4) 0.7393(3) 0.056(3) Uiso 0.5 1 d . . P Q 1
O74W O 0.0347(6) 0.6837(4) 0.1875(3) 0.078(3) Uiso 0.6667 1 d D . P R 1
O71' O 0.9531(7) 0.6743(4) 1.0210(4) 0.060(4) Uiso 0.5 1 d . . P S 2
O72' O 0.4033(9) 0.9907(5) 0.3377(5) 0.069(4) Uiso 0.5 1 d . . P T 2
O73' O 0.8941(10) 0.7674(5) 0.7359(5) 0.085(5) Uiso 0.5 1 d . . P U 2
O74' O -0.0186(12) 0.6889(7) 0.2072(6) 0.072(6) Uiso 0.3333 1 d . . P V 2
O75W O 0.027(2) 0.6153(8) 0.1640(11) 0.24(2) Uiso 0.5 1 d D . P . .
O76W O 0.8149(7) 0.6658(4) 0.8413(4) 0.140(5) Uani 1 1 d . . . . .
O77W O 0.4676(14) 0.7197(9) 0.6602(7) 0.087(8) Uiso 0.3333 1 d . . P W 1
O78W O 0.2857(7) 0.6929(4) 0.4760(4) 0.086(4) Uiso 0.6667 1 d D . P X 1
O79W O 0.619(8) 0.5749(12) 0.8344(5) 0.36(2) Uani 0.20(3) 1 d D U P Y 1
O80W O 0.1426(9) 0.7307(7) 0.5211(6) 0.116(8) Uiso 0.5 1 d D . P Z 1
O81W O 0.3164(9) 0.7328(5) 0.2077(5) 0.114(6) Uiso 0.6667 1 d . . P A 1
O77' O 0.5052(7) 0.7394(4) 0.6434(4) 0.091(4) Uiso 0.6667 1 d . . P B 2
O78' O 0.2409(15) 0.7007(9) 0.4548(8) 0.096(9) Uiso 0.3333 1 d . . P C 2
O79' O 0.669(2) 0.6161(14) 0.8348(7) 0.36(2) Uani 0.80(3) 1 d D . P Y 2
O80' O 0.1621(8) 0.7026(5) 0.5187(4) 0.068(4) Uiso 0.5 1 d . . P D 2
O81' O 0.2842(17) 0.7162(14) 0.2193(14) 0.18(2) Uiso 0.3333 1 d D . P E 2
O82W O 0.1770(9) 0.6800(4) 0.1973(5) 0.193(7) Uani 1 1 d D U . . .
O83W O 0.1335(7) 0.6016(4) 0.3382(4) 0.092(4) Uiso 0.6667 1 d . . P F 1
O84W O 0.4629(16) 0.8037(9) 0.1931(8) 0.152(11) Uiso 0.5 1 d . . P G 1
O85W O 1.1102(11) 0.7412(6) 0.9103(6) 0.103(7) Uiso 0.5 1 d . . P H 1
O83' O 0.0842(10) 0.5927(6) 0.3453(5) 0.054(5) Uiso 0.3333 1 d . . P I 2
O84' O 0.4382(11) 0.7970(7) 0.1716(6) 0.100(6) Uiso 0.5 1 d . . P J 2
O85' O 1.0468(8) 0.7522(7) 0.9074(6) 0.123(8) Uiso 0.5 1 d D . P K 2
O86W O 0.5363(13) 0.7102(8) 0.6204(7) 0.128(9) Uiso 0.5 1 d . . P L 1
O87W O 0.2473(10) 0.7303(6) 0.2511(5) 0.124(6) Uiso 0.6667 1 d . . P M 1
O88W O 0.0144(10) 0.6080(6) 0.3069(5) 0.100(6) Uiso 0.5 1 d . . P N 1
O89W O -0.006(5) 0.708(3) 0.246(2) 0.15(3) Uiso 0.1667 1 d . . P O 1
O86' O 0.5628(14) 0.6899(8) 0.6113(7) 0.131(9) Uiso 0.5 1 d . . P P 2
O87' O 0.2449(12) 0.6907(8) 0.2575(5) 0.085(8) Uiso 0.3333 1 d D . P Q 2
O88' O 0.7870(9) 0.9226(4) 0.6915(5) 0.090(5) Uiso 0.5 1 d D . P R 2
O89' O 0.0598(9) 0.6047(6) 0.2794(5) 0.091(5) Uiso 0.5 1 d . . P S 2
O90' O 0.0229(9) 0.6637(5) 0.2602(4) 0.046(4) Uiso 0.3333 1 d . . P T 2
O90W O 0.3581(9) 0.6324(6) 0.4899(7) 0.156(11) Uiso 0.5 1 d D . P . .

loop_
_atom_site_aniso_label
_atom_site_aniso_U_11
_atom_site_aniso_U_22
_atom_site_aniso_U_33
_atom_site_aniso_U_23
_atom_site_aniso_U_13
_atom_site_aniso_U_12
Gd1 0.0336(2) 0.0330(2) 0.0360(2) 0.00314(18) 0.01918(19) 0.00159(18)
O11W 0.058(4) 0.043(3) 0.066(4) -0.005(3) 0.038(3) 0.009(3)
O12W 0.045(3) 0.049(3) 0.031(3) 0.005(2) 0.019(3) 0.017(3)
O13W 0.045(3) 0.037(3) 0.038(3) -0.004(2) 0.018(3) 0.007(2)
O14W 0.035(3) 0.060(4) 0.045(3) -0.007(3) 0.015(3) -0.011(3)
O15W 0.057(4) 0.033(3) 0.047(3) 0.003(3) 0.030(3) -0.004(3)
O16W 0.047(3) 0.041(3) 0.043(3) 0.007(3) 0.001(3) -0.008(3)
Gd2 0.0391(3) 0.0274(2) 0.0416(3) 0.00559(18) 0.0238(2) 0.00642(18)
O21W 0.047(3) 0.037(3) 0.057(4) -0.005(3) 0.033(3) 0.000(3)
O22W 0.109(7) 0.065(5) 0.040(4) 0.011(3) 0.029(4) 0.050(5)
O23W 0.041(3) 0.034(3) 0.042(3) -0.002(2) 0.015(3) 0.006(2)
O24W 0.038(3) 0.043(3) 0.037(3) 0.005(2) 0.017(2) 0.004(2)
O25W 0.064(4) 0.032(3) 0.059(4) 0.005(3) 0.043(3) 0.003(3)
O26W 0.041(3) 0.062(4) 0.043(3) 0.008(3) 0.007(3) -0.012(3)
Gd3 0.0415(3) 0.0311(2) 0.0593(3) 0.0054(2) 0.0315(2) 0.00294(19)
O31W 0.060(4) 0.040(3) 0.058(4) 0.000(3) 0.039(3) 0.004(3)
O32W 0.041(3) 0.035(3) 0.052(4) 0.000(3) 0.027(3) 0.000(2)
O33W 0.033(3) 0.041(3) 0.052(4) -0.001(3) 0.018(3) -0.002(2)
O34W 0.040(4) 0.052(4) 0.098(6) 0.015(4) 0.033(4) 0.005(3)
O35W 0.060(4) 0.043(4) 0.137(8) 0.014(4) 0.061(5) 0.012(3)
O36W 0.063(4) 0.032(3) 0.065(4) -0.001(3) 0.042(3) 0.004(3)
O37W 0.045(3) 0.032(3) 0.050(3) 0.003(2) 0.024(3) 0.003(2)
O38W 0.038(4) 0.099(6) 0.098(6) 0.040(5) 0.027(4) -0.001(4)
Gd4 0.0976(6) 0.1402(8) 0.0677(5) 0.0212(5) 0.0376(5) 0.0657(6)
O41W 0.068(5) 0.068(5) 0.081(6) -0.012(4) 0.013(4) -0.005(4)
O42W 0.055(3) 0.032(2) 0.063(3) 0.015(2) 0.052(2) 0.012(2)
O43W 0.129(5) 0.127(5) 0.126(5) 0.002(4) 0.035(4) -0.004(4)
O44W 0.172(7) 0.169(7) 0.160(7) -0.002(4) 0.046(4) 0.006(4)
O45W 0.078(6) 0.075(6) 0.083(6) -0.007(5) 0.023(5) 0.012(4)
O46W 0.156(6) 0.143(6) 0.146(6) -0.004(4) 0.037(4) 0.008(4)
O47W 0.172(7) 0.189(8) 0.170(7) 0.003(4) 0.047(4) 0.006(4)
Gd5 0.0715(5) 0.0396(4) 0.0653(5) 0.0076(3) 0.0401(4) 0.0085(4)
O51W 0.082(8) 0.051(6) 0.121(10) 0.000(6) 0.068(7) -0.012(5)
O52W 0.054(6) 0.031(5) 0.141(10) 0.003(5) 0.064(7) -0.002(4)
O53W 0.071(7) 0.063(6) 0.082(8) 0.017(6) 0.038(6) -0.005(6)
O54W 0.084(8) 0.070(7) 0.076(8) 0.005(6) 0.027(6) -0.008(6)
O55W 0.141(12) 0.060(7) 0.101(10) 0.017(7) -0.003(9) -0.027(8)
O56W 0.151(15) 0.140(14) 0.133(13) -0.036(12) 0.004(12) -0.019(12)
Gd6 0.0715(5) 0.0396(4) 0.0653(5) 0.0076(3) 0.0401(4) 0.0085(4)
O1A 0.038(3) 0.068(4) 0.047(4) -0.001(3) 0.019(3) -0.011(3)
C10A 0.030(4) 0.054(5) 0.045(5) -0.012(4) 0.020(4) 0.001(4)
C11A 0.029(4) 0.074(6) 0.033(4) -0.017(4) 0.015(3) -0.010(4)
C12A 0.036(5) 0.099(8) 0.024(4) -0.011(5) 0.019(4) -0.010(5)
C13A 0.030(4) 0.096(8) 0.029(4) -0.006(5) 0.010(3) -0.008(5)
C14A 0.031(4) 0.072(6) 0.034(4) 0.001(4) 0.012(4) -0.002(4)
C15A 0.034(4) 0.055(5) 0.036(4) -0.011(4) 0.017(3) -0.003(4)
C16A 0.024(4) 0.067(6) 0.032(4) -0.016(4) 0.011(3) 0.002(4)
S1A 0.0352(12) 0.106(2) 0.0550(15) 0.0290(14) 0.0159(11) 0.0057(12)
O11A 0.042(4) 0.110(7) 0.120(8) 0.054(6) -0.001(5) -0.014(4)
O12A 0.041(4) 0.104(7) 0.126(8) 0.046(6) 0.028(5) 0.012(4)
O13A 0.173(13) 0.198(15) 0.062(6) 0.056(8) 0.036(7) 0.028(11)
O2A 0.048(4) 0.083(5) 0.050(4) -0.019(4) 0.025(3) -0.013(4)
C20A 0.037(5) 0.114(9) 0.025(4) -0.005(5) 0.013(4) -0.017(5)
C21A 0.025(4) 0.090(8) 0.037(5) -0.009(5) 0.012(3) -0.015(4)
C22A 0.024(4) 0.069(6) 0.034(4) 0.008(4) 0.010(3) -0.003(4)
C23A 0.020(3) 0.062(5) 0.037(4) 0.017(4) 0.009(3) 0.002(3)
C24A 0.020(4) 0.081(7) 0.036(5) 0.014(4) 0.009(3) 0.002(4)
C25A 0.022(4) 0.085(7) 0.033(4) 0.008(4) 0.009(3) -0.003(4)
C26A 0.026(4) 0.105(8) 0.028(4) -0.001(5) 0.009(3) -0.020(5)
S2A 0.0338(10) 0.0662(14) 0.0408(11) 0.0177(10) 0.0032(9) 0.0038(9)
O21A 0.036(3) 0.056(4) 0.069(5) 0.008(3) -0.016(3) 0.015(3)
O22A 0.100(6) 0.083(6) 0.048(4) 0.009(4) 0.029(4) -0.029(5)
O23A 0.037(3) 0.079(5) 0.037(3) 0.014(3) 0.006(3) 0.018(3)
O3A 0.038(3) 0.076(5) 0.039(3) -0.013(3) 0.017(3) 0.005(3)
C30A 0.028(4) 0.052(5) 0.041(5) 0.004(4) 0.011(3) -0.004(3)
C31A 0.034(4) 0.046(5) 0.040(4) -0.007(4) 0.015(4) -0.002(3)
C32A 0.032(4) 0.046(5) 0.042(5) -0.005(4) 0.016(4) 0.010(3)
C33A 0.033(4) 0.038(4) 0.036(4) -0.003(3) 0.010(3) 0.006(3)
C34A 0.043(4) 0.035(4) 0.034(4) 0.003(3) 0.021(4) 0.003(3)
C35A 0.031(4) 0.040(4) 0.042(4) 0.005(3) 0.019(3) 0.009(3)
C36A 0.032(4) 0.043(4) 0.038(4) -0.003(3) 0.013(3) 0.000(3)
S3A 0.0387(10) 0.0380(10) 0.0376(10) -0.0004(8) 0.0197(8) 0.0054(8)
O31A 0.042(4) 0.104(6) 0.036(3) 0.002(3) 0.013(3) 0.013(4)
O32A 0.059(4) 0.036(3) 0.056(4) 0.005(3) 0.037(3) 0.006(3)
O33A 0.068(4) 0.038(3) 0.059(4) 0.004(3) 0.037(3) 0.010(3)
O4A 0.041(3) 0.054(4) 0.045(3) -0.016(3) 0.027(3) -0.005(3)
C40A 0.032(4) 0.065(6) 0.046(5) -0.005(4) 0.017(4) 0.016(4)
C41A 0.028(4) 0.052(5) 0.045(5) -0.010(4) 0.019(4) 0.006(3)
C42A 0.022(4) 0.054(5) 0.050(5) -0.007(4) 0.017(3) 0.011(3)
C43A 0.023(4) 0.060(5) 0.048(5) -0.007(4) 0.012(3) 0.011(4)
C44A 0.022(4) 0.065(6) 0.054(5) -0.012(5) 0.011(4) 0.008(4)
C45A 0.020(4) 0.072(6) 0.047(5) -0.016(4) 0.012(3) 0.006(4)
C46A 0.020(4) 0.064(6) 0.047(5) -0.009(4) 0.015(3) 0.008(3)
S4A 0.0292(10) 0.0648(14) 0.0541(13) -0.0237(11) 0.0105(9) 0.0019(9)
O41A 0.048(4) 0.077(5) 0.072(5) -0.028(4) 0.031(4) -0.010(3)
O42A 0.052(4) 0.076(5) 0.054(4) -0.021(4) 0.000(3) -0.003(4)
O43A 0.041(3) 0.072(5) 0.059(4) -0.021(3) 0.019(3) 0.008(3)
O5A 0.032(3) 0.051(3) 0.057(4) 0.023(3) 0.024(3) 0.011(3)
C50A 0.030(4) 0.037(4) 0.033(4) -0.003(3) 0.013(3) 0.001(3)
C51A 0.030(4) 0.047(5) 0.047(5) 0.020(4) 0.021(4) 0.010(3)
C52A 0.026(4) 0.063(6) 0.060(6) 0.028(5) 0.026(4) -0.001(4)
C53A 0.033(4) 0.056(5) 0.063(6) 0.031(5) 0.023(4) 0.007(4)
C54A 0.028(4) 0.054(5) 0.043(5) 0.014(4) 0.016(3) 0.005(4)
C55A 0.025(4) 0.039(4) 0.040(4) 0.006(3) 0.016(3) 0.009(3)
C56A 0.026(4) 0.046(4) 0.029(4) 0.006(3) 0.017(3) 0.005(3)
S5A 0.0320(10) 0.0448(11) 0.0467(11) 0.0138(9) 0.0168(9) 0.0038(8)
O51A 0.041(7) 0.061(8) 0.062(8) 0.026(7) 0.020(6) 0.000(6)
O52A 0.044(7) 0.050(6) 0.043(6) 0.010(5) 0.023(5) 0.018(5)
O53A 0.036(6) 0.033(5) 0.034(5) 0.002(4) 0.010(5) 0.001(5)
O54A 0.041(6) 0.050(7) 0.046(7) 0.020(6) 0.020(5) 0.003(5)
O55A 0.029(6) 0.047(6) 0.067(8) 0.009(6) -0.002(6) 0.005(5)
O56A 0.060(8) 0.048(7) 0.067(8) 0.004(6) 0.028(7) -0.013(6)
O6A 0.027(3) 0.051(4) 0.056(4) 0.022(3) 0.017(3) 0.004(2)
C60A 0.030(4) 0.078(7) 0.081(7) 0.046(6) 0.028(5) 0.008(4)
C61A 0.011(3) 0.052(5) 0.069(6) 0.025(5) 0.003(3) -0.003(3)
C62A 0.019(4) 0.039(4) 0.071(6) 0.018(4) 0.001(4) -0.005(3)
C63A 0.031(5) 0.048(5) 0.084(8) 0.006(5) 0.002(5) -0.009(4)
C64A 0.028(5) 0.030(5) 0.168(14) -0.002(6) 0.016(6) -0.009(4)
C65A 0.024(4) 0.070(7) 0.082(8) 0.023(6) 0.004(5) -0.004(4)
C66A 0.019(4) 0.049(5) 0.092(8) 0.032(5) 0.015(4) -0.006(3)
S6A 0.083(2) 0.0512(15) 0.091(2) -0.0078(14) 0.0294(17) -0.0079(14)
O61A 0.106(5) 0.042(4) 0.048(4) -0.001(3) 0.020(3) -0.004(3)
O62A 0.078(5) 0.079(5) 0.090(6) 0.009(4) 0.014(4) -0.006(4)
O63A 0.093(8) 0.099(8) 0.099(8) -0.024(7) 0.016(7) -0.020(7)
O64A 0.069(9) 0.072(9) 0.059(9) -0.022(8) -0.003(7) 0.042(8)
O65A 0.102(12) 0.085(11) 0.095(12) 0.017(9) 0.038(9) -0.013(9)
O66A 0.029(7) 0.030(7) 0.088(10) 0.006(7) -0.023(7) -0.005(6)
O7A 0.030(3) 0.034(3) 0.035(3) 0.002(2) 0.014(2) 0.000(2)
C70A 0.028(4) 0.032(4) 0.049(5) 0.005(3) 0.002(3) -0.008(3)
C71A 0.026(4) 0.024(3) 0.038(4) 0.008(3) 0.011(3) 0.004(3)
C72A 0.030(4) 0.026(3) 0.032(4) 0.008(3) 0.011(3) 0.000(3)
C73A 0.034(4) 0.027(4) 0.040(4) 0.006(3) 0.014(3) 0.001(3)
C74A 0.058(5) 0.028(4) 0.030(4) -0.003(3) 0.012(4) -0.005(3)
C75A 0.038(4) 0.028(4) 0.038(4) 0.006(3) 0.006(3) -0.006(3)
C76A 0.025(4) 0.027(4) 0.046(5) 0.003(3) 0.004(3) 0.001(3)
S7A 0.097(2) 0.0365(11) 0.0454(13) -0.0133(9) 0.0339(13) -0.0207(12)
O71A 0.071(8) 0.013(7) 0.046(7) 0.005(5) 0.016(5) 0.025(5)
O72A 0.052(7) 0.054(8) 0.040(7) -0.017(6) 0.007(5) -0.037(6)
O73A 0.077(8) 0.051(7) 0.063(8) -0.010(6) 0.016(7) -0.007(6)
O74A 0.053(6) 0.012(6) 0.040(6) 0.003(5) 0.019(5) 0.020(4)
O75A 0.048(6) 0.038(7) 0.032(6) -0.010(5) 0.013(5) -0.030(5)
O76A 0.058(7) 0.032(5) 0.049(6) -0.008(5) 0.013(6) -0.016(5)
O8A 0.026(2) 0.030(3) 0.035(3) 0.003(2) 0.008(2) 0.008(2)
C80A 0.030(4) 0.025(3) 0.030(4) 0.005(3) 0.010(3) -0.002(3)
C81A 0.021(3) 0.019(3) 0.031(4) -0.001(3) 0.008(3) 0.001(2)
C82A 0.027(4) 0.032(4) 0.032(4) -0.003(3) 0.012(3) -0.004(3)
C83A 0.021(3) 0.025(3) 0.033(4) -0.001(3) 0.009(3) -0.002(3)
C84A 0.018(3) 0.030(3) 0.031(4) 0.001(3) 0.011(3) -0.003(3)
C85A 0.022(3) 0.025(3) 0.032(4) -0.001(3) 0.012(3) -0.007(3)
C86A 0.020(3) 0.026(3) 0.029(4) 0.002(3) 0.007(3) -0.007(3)
S8A 0.0296(9) 0.0309(9) 0.0374(10) -0.0019(7) 0.0162(7) 0.0037(7)
O81A 0.045(3) 0.047(3) 0.039(3) -0.006(3) 0.019(3) 0.007(3)
O82A 0.052(4) 0.026(3) 0.074(4) 0.004(3) 0.039(3) 0.004(2)
O83A 0.025(3) 0.044(3) 0.043(3) 0.005(2) 0.015(2) 0.006(2)
C1A 0.043(5) 0.034(4) 0.051(5) -0.013(4) 0.014(4) 0.004(3)
C2A 0.034(4) 0.043(4) 0.039(4) -0.010(3) 0.015(3) 0.011(3)
C3A 0.027(4) 0.055(5) 0.056(6) -0.022(4) 0.008(4) 0.009(4)
C4A 0.043(5) 0.058(6) 0.052(6) -0.014(5) -0.001(4) 0.022(4)
C5A 0.062(6) 0.049(5) 0.056(6) 0.007(5) -0.003(5) 0.019(5)
C6A 0.065(6) 0.034(5) 0.065(6) -0.001(4) 0.007(5) -0.002(4)
C01A 0.039(5) 0.048(5) 0.054(5) -0.008(4) 0.016(4) 0.007(4)
N01A 0.029(4) 0.058(5) 0.052(5) -0.019(4) 0.009(3) 0.001(3)
C02A 0.038(5) 0.078(7) 0.048(6) -0.025(5) 0.009(4) 0.007(5)
N02A 0.033(4) 0.128(9) 0.044(5) -0.037(5) 0.010(4) 0.003(5)
C03A 0.038(5) 0.077(6) 0.084(7) -0.042(6) 0.004(5) 0.014(4)
C04A 0.031(4) 0.056(6) 0.077(7) -0.034(5) 0.002(4) 0.006(4)
C05A 0.070(8) 0.161(13) 0.064(7) -0.046(8) 0.031(6) -0.012(8)
C91A 0.039(5) 0.058(6) 0.087(8) -0.021(6) 0.017(5) 0.002(4)
N91A 0.048(4) 0.047(4) 0.049(4) -0.008(3) 0.021(4) -0.011(3)
C92A 0.032(5) 0.084(8) 0.067(7) 0.009(6) 0.014(5) -0.018(5)
N92A 0.039(4) 0.039(4) 0.099(7) 0.007(5) 0.007(4) -0.011(3)
C93A 0.122(11) 0.045(6) 0.068(8) -0.005(5) 0.039(8) -0.012(6)
C94A 0.105(10) 0.051(6) 0.055(6) 0.001(5) 0.024(6) -0.005(6)
C95A 0.050(6) 0.066(7) 0.131(11) 0.020(7) -0.007(7) -0.010(5)
O1B 0.071(4) 0.037(3) 0.075(5) 0.023(3) 0.043(4) 0.023(3)
C10B 0.044(5) 0.058(5) 0.054(5) 0.026(4) 0.034(4) 0.030(4)
C11B 0.055(5) 0.036(4) 0.046(5) 0.007(4) 0.037(4) 0.012(4)
C12B 0.047(5) 0.039(4) 0.040(4) 0.001(3) 0.027(4) 0.004(4)
C13B 0.046(5) 0.034(4) 0.032(4) 0.004(3) 0.018(4) 0.005(3)
C14B 0.034(4) 0.036(4) 0.029(4) 0.004(3) 0.014(3) 0.006(3)
C15B 0.042(4) 0.038(4) 0.032(4) 0.004(3) 0.021(3) 0.009(3)
C16B 0.044(5) 0.046(5) 0.037(4) 0.011(4) 0.025(4) 0.018(4)
S1B 0.0427(11) 0.0399(10) 0.0477(12) 0.0169(9) 0.0157(9) 0.0024(8)
O11B 0.043(4) 0.069(5) 0.068(5) 0.031(4) 0.012(3) -0.014(3)
O12B 0.086(6) 0.045(4) 0.171(10) 0.043(5) 0.079(7) 0.026(4)
O13B 0.088(6) 0.085(6) 0.053(4) 0.033(4) -0.010(4) -0.022(5)
O2B 0.113(7) 0.035(3) 0.092(6) 0.008(3) 0.076(5) 0.011(4)
C20B 0.065(6) 0.039(5) 0.052(5) -0.005(4) 0.035(5) -0.007(4)
C21B 0.063(6) 0.027(4) 0.068(6) -0.002(4) 0.044(5) -0.002(4)
C22B 0.049(5) 0.031(4) 0.074(6) 0.010(4) 0.041(5) 0.001(4)
C23B 0.033(4) 0.034(4) 0.057(5) 0.006(4) 0.024(4) 0.005(3)
C24B 0.025(4) 0.030(4) 0.061(5) -0.002(4) 0.019(4) -0.001(3)
C25B 0.041(5) 0.041(4) 0.048(5) 0.002(4) 0.020(4) -0.006(4)
C26B 0.045(5) 0.037(4) 0.057(5) 0.000(4) 0.027(4) -0.007(4)
S2B 0.0353(10) 0.0318(9) 0.0429(11) 0.0024(8) 0.0134(8) 0.0081(7)
O21B 0.034(3) 0.036(3) 0.044(3) 0.006(2) 0.007(2) 0.013(2)
O22B 0.055(4) 0.036(3) 0.060(4) 0.001(3) 0.029(3) 0.000(3)
O23B 0.043(3) 0.035(3) 0.050(4) 0.003(3) 0.012(3) 0.008(2)
O3B 0.078(5) 0.047(4) 0.066(4) 0.021(3) 0.052(4) 0.035(3)
C30B 0.075(7) 0.029(4) 0.082(7) 0.017(4) 0.058(6) 0.012(4)
C31B 0.079(7) 0.037(5) 0.071(7) 0.027(4) 0.059(6) 0.036(5)
C32B 0.076(7) 0.045(5) 0.073(7) 0.030(5) 0.058(6) 0.038(5)
C33B 0.077(7) 0.044(5) 0.066(6) 0.021(4) 0.057(6) 0.029(5)
C34B 0.092(8) 0.041(5) 0.080(7) 0.025(5) 0.073(7) 0.017(5)
C35B 0.068(7) 0.040(5) 0.083(7) 0.022(5) 0.062(6) 0.018(4)
C36B 0.075(7) 0.024(4) 0.080(7) 0.024(4) 0.056(6) 0.016(4)
S3B 0.0888(19) 0.0456(12) 0.0823(18) 0.0143(12) 0.0736(17) 0.0147(12)
O31B 0.095(10) 0.063(9) 0.091(10) -0.021(7) 0.065(8) -0.006(7)
O32B 0.034(5) 0.042(5) 0.039(5) 0.011(3) 0.019(4) 0.011(3)
O33B 0.104(11) 0.066(10) 0.095(11) 0.008(7) 0.065(8) 0.011(8)
O34B 0.067(8) 0.051(8) 0.069(8) -0.013(6) 0.059(6) -0.004(6)
O35B 0.033(5) 0.039(5) 0.039(6) 0.010(3) 0.018(4) 0.012(3)
O36B 0.053(6) 0.036(6) 0.053(7) 0.014(5) 0.040(6) 0.012(5)
O4B 0.074(5) 0.054(4) 0.062(4) 0.033(3) 0.051(4) 0.045(3)
C40B 0.069(7) 0.074(7) 0.061(6) 0.038(5) 0.050(6) 0.050(6)
C41B 0.053(5) 0.056(6) 0.057(6) 0.026(5) 0.043(5) 0.038(5)
C42B 0.039(5) 0.059(6) 0.053(5) 0.022(4) 0.036(4) 0.032(4)
C43B 0.034(4) 0.071(6) 0.053(5) 0.027(5) 0.032(4) 0.031(4)
C44B 0.031(4) 0.070(6) 0.051(5) 0.022(5) 0.026(4) 0.027(4)
C45B 0.034(5) 0.082(7) 0.054(6) 0.031(5) 0.030(4) 0.028(5)
C46B 0.044(5) 0.055(5) 0.055(5) 0.024(4) 0.034(4) 0.034(4)
S4B 0.0370(11) 0.0782(16) 0.0488(13) 0.0149(11) 0.0233(10) 0.0195(11)
O41B 0.041(4) 0.081(5) 0.076(5) -0.002(4) 0.035(4) -0.004(3)
O42B 0.080(6) 0.106(7) 0.048(4) 0.013(4) 0.015(4) 0.036(5)
O43B 0.039(3) 0.072(5) 0.076(5) 0.018(4) 0.030(3) 0.023(3)
O5B 0.035(3) 0.040(3) 0.039(3) 0.003(2) 0.020(2) -0.004(2)
C50B 0.032(4) 0.044(4) 0.029(4) -0.001(3) 0.012(3) -0.010(3)
C51B 0.034(4) 0.038(4) 0.030(4) 0.004(3) 0.015(3) -0.002(3)
C52B 0.031(4) 0.049(5) 0.032(4) 0.004(3) 0.016(3) -0.001(3)
C53B 0.033(4) 0.042(4) 0.039(4) 0.004(3) 0.018(3) -0.006(3)
C54B 0.040(4) 0.044(4) 0.033(4) 0.007(3) 0.020(3) -0.003(3)
C55B 0.037(4) 0.043(4) 0.033(4) 0.004(3) 0.017(3) -0.002(3)
C56B 0.032(4) 0.045(4) 0.030(4) 0.001(3) 0.015(3) -0.005(3)
S5B 0.0343(10) 0.0522(12) 0.0517(12) 0.0196(10) 0.0186(9) 0.0002(9)
O51B 0.033(3) 0.047(3) 0.050(3) 0.016(3) 0.019(3) -0.002(2)
O52B 0.039(3) 0.068(4) 0.059(4) 0.020(3) 0.005(3) -0.010(3)
O53B 0.035(3) 0.050(4) 0.078(5) 0.018(3) 0.030(3) 0.003(3)
O6B 0.030(3) 0.037(3) 0.034(3) -0.001(2) 0.014(2) -0.001(2)
C60B 0.035(4) 0.045(4) 0.037(4) 0.008(3) 0.020(3) -0.006(3)
C61B 0.024(3) 0.029(4) 0.041(4) 0.004(3) 0.017(3) 0.002(3)
C62B 0.019(3) 0.033(4) 0.037(4) 0.009(3) 0.017(3) -0.001(3)
C63B 0.027(4) 0.038(4) 0.033(4) 0.006(3) 0.015(3) 0.002(3)
C64B 0.025(4) 0.033(4) 0.043(4) 0.006(3) 0.014(3) 0.001(3)
C65B 0.023(3) 0.027(3) 0.041(4) 0.008(3) 0.014(3) 0.000(3)
C66B 0.020(3) 0.039(4) 0.034(4) 0.007(3) 0.016(3) 0.000(3)
S6B 0.0357(10) 0.0317(9) 0.0401(10) 0.0062(8) 0.0158(8) 0.0001(7)
O61B 0.041(3) 0.045(3) 0.050(4) 0.008(3) 0.019(3) -0.009(3)
O62B 0.040(3) 0.049(3) 0.054(4) 0.007(3) 0.022(3) 0.013(3)
O63B 0.056(4) 0.039(3) 0.045(3) 0.005(3) 0.011(3) -0.005(3)
O7B 0.038(3) 0.044(3) 0.033(3) -0.001(2) 0.019(2) -0.008(2)
C70B 0.026(3) 0.028(3) 0.032(4) 0.000(3) 0.011(3) -0.002(3)
C71B 0.031(4) 0.029(4) 0.032(4) 0.005(3) 0.012(3) -0.002(3)
C72B 0.032(4) 0.032(4) 0.029(4) 0.008(3) 0.010(3) -0.008(3)
C73B 0.031(4) 0.032(4) 0.039(4) 0.009(3) 0.018(3) -0.006(3)
C74B 0.039(4) 0.034(4) 0.031(4) 0.006(3) 0.017(3) -0.004(3)
C75B 0.037(4) 0.027(4) 0.040(4) 0.005(3) 0.016(3) -0.007(3)
C76B 0.031(4) 0.030(4) 0.032(4) 0.008(3) 0.015(3) -0.003(3)
S7B 0.0484(11) 0.0386(10) 0.0403(11) -0.0028(8) 0.0263(9) -0.0119(8)
O71B 0.058(3) 0.068(4) 0.067(4) -0.002(3) 0.028(3) 0.000(3)
O72B 0.066(4) 0.094(5) 0.053(4) -0.005(4) 0.026(3) -0.004(4)
O73B 0.136(7) 0.059(4) 0.092(5) -0.020(4) 0.072(5) -0.041(4)
O8B 0.043(3) 0.044(3) 0.034(3) 0.003(2) 0.015(2) 0.002(3)
C80B 0.033(4) 0.040(4) 0.034(4) 0.004(3) 0.013(3) -0.011(3)
C81B 0.030(4) 0.035(4) 0.036(4) -0.003(3) 0.018(3) -0.009(3)
C82B 0.031(4) 0.041(4) 0.034(4) -0.002(3) 0.015(3) -0.012(3)
C83B 0.030(4) 0.045(4) 0.036(4) 0.002(3) 0.015(3) -0.003(3)
C84B 0.036(4) 0.042(4) 0.045(5) -0.001(4) 0.025(4) -0.007(3)
C85B 0.028(4) 0.042(4) 0.036(4) 0.004(3) 0.015(3) -0.012(3)
C86B 0.027(4) 0.038(4) 0.036(4) -0.001(3) 0.012(3) -0.012(3)
S8B 0.0597(14) 0.0536(13) 0.0518(13) 0.0136(10) 0.0377(11) 0.0115(11)
O81B 0.068(4) 0.055(4) 0.054(4) 0.002(3) 0.035(4) 0.005(3)
O82B 0.103(6) 0.054(4) 0.081(5) 0.019(4) 0.063(5) 0.016(4)
O83B 0.041(4) 0.091(6) 0.063(4) 0.020(4) 0.027(3) 0.020(4)
C1B 0.030(4) 0.048(5) 0.039(4) -0.003(4) 0.022(3) 0.010(3)
C2B 0.042(5) 0.048(5) 0.043(5) 0.007(4) 0.024(4) 0.016(4)
C3B 0.038(5) 0.052(5) 0.057(6) -0.014(4) 0.014(4) 0.011(4)
C4B 0.048(6) 0.064(6) 0.061(6) -0.001(5) 0.002(5) 0.026(5)
C5B 0.066(6) 0.044(5) 0.048(5) 0.002(4) 0.010(5) 0.019(5)
C6B 0.058(6) 0.039(5) 0.050(5) -0.002(4) 0.025(5) 0.010(4)
C01B 0.037(5) 0.065(6) 0.052(5) -0.005(4) 0.025(4) 0.013(4)
N01B 0.026(3) 0.040(4) 0.049(4) 0.002(3) 0.019(3) 0.011(3)
C02B 0.032(4) 0.036(4) 0.043(4) 0.002(3) 0.016(3) 0.012(3)
N02B 0.043(4) 0.040(4) 0.037(4) 0.004(3) 0.018(3) 0.011(3)
C03B 0.036(4) 0.035(4) 0.059(6) 0.004(4) 0.022(4) 0.011(3)
C04B 0.032(4) 0.040(4) 0.055(5) 0.005(4) 0.017(4) 0.012(3)
C05B 0.042(5) 0.063(6) 0.042(5) 0.003(4) 0.020(4) 0.005(4)
C91B 0.035(5) 0.058(6) 0.089(8) -0.012(5) 0.027(5) 0.002(4)
N91B 0.033(4) 0.052(4) 0.054(5) 0.002(4) 0.016(3) 0.006(3)
C92B 0.036(4) 0.055(5) 0.047(5) 0.010(4) 0.017(4) -0.003(4)
N92B 0.026(3) 0.046(4) 0.059(5) 0.005(3) 0.019(3) 0.003(3)
C93B 0.085(8) 0.049(6) 0.050(6) 0.005(4) 0.024(5) 0.008(5)
C94B 0.094(9) 0.061(7) 0.056(7) 0.012(5) 0.001(6) 0.023(6)
C95B 0.038(5) 0.044(5) 0.086(8) 0.016(5) 0.017(5) 0.003(4)
O1C 0.045(3) 0.036(3) 0.052(4) -0.001(3) 0.018(3) -0.014(3)
C10C 0.037(4) 0.029(4) 0.040(4) -0.001(3) 0.029(3) -0.002(3)
C11C 0.040(4) 0.029(4) 0.041(4) -0.010(3) 0.023(4) -0.009(3)
C12C 0.044(5) 0.036(4) 0.047(5) -0.010(4) 0.026(4) -0.015(4)
C13C 0.035(4) 0.042(4) 0.044(5) -0.009(4) 0.018(4) -0.016(3)
C14C 0.036(4) 0.035(4) 0.030(4) -0.004(3) 0.015(3) -0.013(3)
C15C 0.038(4) 0.032(4) 0.033(4) -0.006(3) 0.020(3) -0.007(3)
C16C 0.039(4) 0.026(3) 0.034(4) -0.007(3) 0.021(3) -0.006(3)
S1C 0.0336(10) 0.0380(10) 0.0489(12) 0.0053(8) 0.0095(9) -0.0104(8)
O11C 0.040(3) 0.042(3) 0.048(3) -0.001(3) 0.015(3) -0.018(3)
O12C 0.043(4) 0.042(4) 0.104(6) 0.006(4) 0.026(4) -0.002(3)
O13C 0.063(4) 0.058(4) 0.050(4) 0.010(3) 0.001(3) -0.032(3)
O2C 0.056(4) 0.045(3) 0.057(4) -0.011(3) 0.030(3) -0.024(3)
C20C 0.038(4) 0.042(4) 0.054(5) -0.006(4) 0.023(4) -0.013(4)
C21C 0.042(5) 0.058(6) 0.055(5) -0.012(4) 0.030(4) -0.032(4)
C22C 0.043(5) 0.062(6) 0.065(6) -0.021(5) 0.035(5) -0.027(4)
C23C 0.035(5) 0.091(8) 0.065(7) -0.011(6) 0.028(5) -0.032(5)
C24C 0.026(4) 0.079(7) 0.072(7) -0.021(6) 0.015(4) -0.011(4)
C25C 0.032(4) 0.063(6) 0.058(6) -0.013(5) 0.023(4) -0.017(4)
C26C 0.032(4) 0.054(5) 0.059(6) -0.018(4) 0.020(4) -0.021(4)
S2C 0.0421(12) 0.0714(16) 0.0801(18) -0.0197(14) 0.0298(12) -0.0049(11)
O21C 0.038(4) 0.082(5) 0.081(5) -0.004(4) 0.023(4) -0.006(3)
O22C 0.059(5) 0.064(5) 0.113(7) -0.002(5) 0.045(5) -0.008(4)
O23C 0.065(5) 0.117(8) 0.071(5) -0.033(5) 0.008(4) 0.015(5)
O3C 0.050(3) 0.044(3) 0.044(3) -0.010(3) 0.027(3) -0.013(3)
C30C 0.059(6) 0.064(6) 0.058(6) -0.009(5) 0.033(5) -0.030(5)
C31C 0.060(6) 0.035(4) 0.049(5) -0.001(4) 0.035(5) -0.014(4)
C32C 0.059(5) 0.031(4) 0.046(5) -0.004(4) 0.028(4) -0.014(4)
C33C 0.065(6) 0.047(5) 0.053(5) -0.017(4) 0.039(5) -0.027(4)
C34C 0.080(7) 0.075(7) 0.056(6) -0.022(5) 0.049(6) -0.043(6)
C35C 0.070(7) 0.076(7) 0.066(7) -0.020(6) 0.053(6) -0.042(6)
C36C 0.059(6) 0.056(6) 0.055(6) -0.008(4) 0.035(5) -0.025(5)
S3C 0.101(2) 0.105(2) 0.0701(18) -0.0427(17) 0.0694(18) -0.069(2)
O31C 0.057(7) 0.072(8) 0.055(7) -0.020(6) 0.029(6) -0.033(6)
O32C 0.011(6) 0.057(7) 0.032(6) -0.005(5) 0.013(5) -0.011(5)
O33C 0.084(9) 0.061(8) 0.070(9) -0.029(6) 0.036(7) -0.038(7)
O34C 0.078(8) 0.069(8) 0.070(8) -0.030(7) 0.045(6) -0.042(7)
O35C 0.028(7) 0.066(8) 0.042(8) 0.004(6) 0.011(6) 0.003(5)
O36C 0.077(8) 0.051(7) 0.059(7) -0.033(6) 0.051(7) -0.035(6)
O4C 0.053(3) 0.026(3) 0.049(3) -0.002(2) 0.036(3) -0.004(2)
C40C 0.050(5) 0.028(4) 0.048(5) 0.001(3) 0.026(4) -0.004(3)
C41C 0.031(4) 0.022(3) 0.046(4) -0.003(3) 0.022(3) -0.002(3)
C42C 0.028(4) 0.028(4) 0.041(4) 0.002(3) 0.019(3) 0.004(3)
C43C 0.023(3) 0.025(3) 0.046(4) 0.001(3) 0.020(3) 0.000(3)
C44C 0.018(3) 0.028(3) 0.038(4) 0.000(3) 0.013(3) 0.000(3)
C45C 0.022(3) 0.035(4) 0.038(4) 0.003(3) 0.014(3) 0.001(3)
C46C 0.038(4) 0.028(4) 0.041(4) 0.001(3) 0.025(3) 0.000(3)
S4C 0.0287(9) 0.0260(8) 0.0420(10) -0.0037(7) 0.0190(8) -0.0001(7)
O41C 0.028(3) 0.026(2) 0.050(3) -0.001(2) 0.021(2) -0.003(2)
O42C 0.040(3) 0.035(3) 0.040(3) -0.004(2) 0.015(2) -0.002(2)
O43C 0.034(3) 0.035(3) 0.048(3) -0.004(2) 0.024(3) 0.003(2)
O5C 0.030(3) 0.026(2) 0.041(3) 0.003(2) 0.015(2) -0.004(2)
C50C 0.027(4) 0.027(4) 0.037(4) -0.005(3) 0.011(3) -0.004(3)
C51C 0.039(4) 0.028(4) 0.023(3) -0.001(3) 0.014(3) -0.002(3)
C52C 0.038(4) 0.034(4) 0.032(4) 0.007(3) 0.016(3) -0.002(3)
C53C 0.040(4) 0.033(4) 0.033(4) 0.001(3) 0.017(3) -0.006(3)
C54C 0.041(4) 0.027(4) 0.036(4) -0.002(3) 0.023(3) -0.001(3)
C55C 0.033(4) 0.035(4) 0.034(4) 0.000(3) 0.015(3) 0.000(3)
C56C 0.031(4) 0.031(4) 0.028(4) -0.003(3) 0.013(3) -0.003(3)
S5C 0.0434(11) 0.0293(9) 0.0457(11) 0.0057(8) 0.0227(9) 0.0043(8)
O51C 0.048(3) 0.029(3) 0.042(3) 0.007(2) 0.023(3) 0.001(2)
O52C 0.045(3) 0.039(3) 0.043(3) 0.010(3) 0.013(3) 0.007(3)
O53C 0.049(4) 0.033(3) 0.070(4) -0.001(3) 0.032(3) 0.006(3)
O6C 0.033(3) 0.032(3) 0.032(3) -0.002(2) 0.014(2) -0.005(2)
C60C 0.031(4) 0.038(4) 0.037(4) 0.011(3) 0.014(3) -0.002(3)
C61C 0.027(4) 0.032(4) 0.036(4) 0.000(3) 0.011(3) -0.002(3)
C62C 0.021(3) 0.034(4) 0.039(4) 0.003(3) 0.012(3) -0.002(3)
C63C 0.023(3) 0.032(4) 0.043(4) -0.001(3) 0.015(3) -0.004(3)
C64C 0.031(4) 0.027(4) 0.047(5) -0.002(3) 0.015(3) -0.005(3)
C65C 0.022(3) 0.035(4) 0.054(5) 0.008(4) 0.011(3) -0.003(3)
C66C 0.025(4) 0.034(4) 0.036(4) -0.002(3) 0.014(3) -0.005(3)
S6C 0.0457(11) 0.0312(9) 0.0570(13) -0.0080(9) 0.0232(10) -0.0037(8)
O61C 0.059(7) 0.045(6) 0.057(7) 0.006(5) 0.014(6) -0.018(5)
O62C 0.054(6) 0.040(6) 0.068(7) -0.001(5) 0.027(6) 0.007(5)
O63C 0.061(7) 0.038(6) 0.051(6) -0.001(5) -0.009(6) -0.003(5)
O64C 0.089(9) 0.061(7) 0.089(9) -0.021(7) 0.015(7) 0.015(7)
O65C 0.088(8) 0.085(8) 0.076(8) -0.016(7) 0.049(7) -0.015(7)
O66C 0.049(6) 0.057(7) 0.070(7) -0.019(6) 0.024(6) -0.012(5)
O7C 0.032(3) 0.033(3) 0.034(3) -0.002(2) 0.016(2) -0.001(2)
C70C 0.027(4) 0.030(4) 0.034(4) 0.006(3) 0.010(3) 0.006(3)
C71C 0.031(4) 0.021(3) 0.031(4) 0.001(3) 0.013(3) -0.002(3)
C72C 0.034(4) 0.021(3) 0.030(4) 0.001(3) 0.008(3) -0.007(3)
C73C 0.032(4) 0.027(3) 0.031(4) 0.002(3) 0.012(3) -0.002(3)
C74C 0.037(4) 0.022(3) 0.032(4) 0.002(3) 0.013(3) 0.004(3)
C75C 0.031(4) 0.022(3) 0.029(4) -0.002(3) 0.010(3) -0.001(3)
C76C 0.033(4) 0.021(3) 0.036(4) 0.004(3) 0.014(3) 0.002(3)
S7C 0.0358(9) 0.0277(8) 0.0316(9) -0.0026(7) 0.0133(7) 0.0024(7)
O71C 0.033(3) 0.036(3) 0.038(3) 0.004(2) 0.018(2) -0.001(2)
O72C 0.045(3) 0.054(4) 0.030(3) -0.004(3) 0.010(2) 0.018(3)
O73C 0.044(3) 0.029(3) 0.053(3) -0.013(2) 0.028(3) -0.006(2)
O8C 0.030(3) 0.031(3) 0.034(3) -0.002(2) 0.012(2) 0.003(2)
C80C 0.033(4) 0.025(3) 0.038(4) 0.001(3) 0.014(3) -0.005(3)
C81C 0.022(3) 0.026(3) 0.036(4) -0.006(3) 0.013(3) -0.005(3)
C82C 0.025(3) 0.029(3) 0.029(4) -0.003(3) 0.013(3) -0.004(3)
C83C 0.031(4) 0.029(4) 0.026(4) 0.000(3) 0.011(3) -0.002(3)
C84C 0.024(3) 0.029(3) 0.033(4) -0.002(3) 0.011(3) 0.002(3)
C85C 0.024(3) 0.034(4) 0.031(4) -0.002(3) 0.012(3) -0.005(3)
C86C 0.026(3) 0.025(3) 0.030(4) -0.004(3) 0.009(3) -0.005(3)
S8C 0.0369(10) 0.0321(9) 0.0362(10) -0.0024(7) 0.0183(8) 0.0015(7)
O81C 0.044(3) 0.043(3) 0.039(3) -0.004(2) 0.015(3) 0.000(3)
O82C 0.073(4) 0.035(3) 0.063(4) 0.001(3) 0.041(4) 0.008(3)
O83C 0.035(3) 0.058(4) 0.048(3) -0.005(3) 0.015(3) 0.006(3)
C1C 0.040(4) 0.042(4) 0.047(5) -0.005(4) 0.019(4) 0.013(4)
C2C 0.049(5) 0.032(4) 0.035(4) -0.003(3) 0.018(4) 0.012(3)
C3C 0.042(4) 0.030(4) 0.047(5) -0.007(3) 0.017(4) 0.010(3)
C4C 0.053(5) 0.045(5) 0.049(5) -0.003(4) 0.004(4) 0.021(4)
C5C 0.062(6) 0.034(4) 0.053(5) 0.003(4) 0.019(5) 0.015(4)
C6C 0.055(5) 0.037(4) 0.054(5) -0.004(4) 0.026(5) 0.004(4)
C01C 0.032(4) 0.054(5) 0.048(5) -0.007(4) 0.019(4) 0.010(4)
N01C 0.028(3) 0.036(3) 0.040(4) -0.006(3) 0.014(3) 0.000(3)
C02C 0.031(4) 0.038(4) 0.057(5) -0.014(4) 0.021(4) -0.007(3)
N02C 0.038(4) 0.037(4) 0.042(4) -0.007(3) 0.017(3) -0.005(3)
C03C 0.032(4) 0.036(4) 0.044(5) -0.008(3) 0.015(3) -0.005(3)
C04C 0.030(4) 0.034(4) 0.051(5) -0.005(4) 0.013(4) -0.002(3)
C05C 0.051(5) 0.048(5) 0.048(5) -0.003(4) 0.027(4) -0.009(4)
C91C 0.045(5) 0.040(5) 0.060(6) -0.015(4) 0.017(4) 0.009(4)
N91C 0.055(5) 0.039(4) 0.047(4) -0.007(3) 0.024(4) 0.003(3)
C92C 0.039(5) 0.028(4) 0.067(6) -0.004(4) 0.017(4) 0.001(3)
N92C 0.046(4) 0.032(4) 0.096(7) -0.011(4) 0.045(5) -0.004(3)
C93C 0.123(8) 0.053(5) 0.071(6) -0.013(5) 0.051(6) -0.014(6)
C94C 0.123(8) 0.056(6) 0.071(7) -0.011(5) 0.031(6) -0.007(6)
C95C 0.048(6) 0.029(5) 0.153(13) -0.003(6) 0.045(7) -0.001(4)
P1 0.0281(10) 0.0656(14) 0.0342(11) 0.0099(10) 0.0109(8) 0.0057(9)
C111 0.034(4) 0.080(7) 0.039(5) 0.011(5) 0.012(4) 0.014(4)
C112 0.040(5) 0.065(6) 0.029(4) 0.003(4) 0.010(4) -0.003(4)
C113 0.030(4) 0.073(6) 0.034(4) -0.007(4) 0.012(3) 0.004(4)
C114 0.042(5) 0.074(7) 0.047(5) 0.004(5) 0.007(4) 0.014(5)
C115 0.041(5) 0.080(7) 0.061(6) 0.029(6) 0.016(5) 0.012(5)
C116 0.042(5) 0.088(8) 0.063(7) 0.031(6) 0.019(5) 0.013(5)
C121 0.033(4) 0.050(5) 0.034(4) 0.007(4) 0.013(3) 0.003(4)
C122 0.051(5) 0.048(5) 0.038(5) 0.002(4) 0.011(4) 0.017(4)
C123 0.053(5) 0.036(4) 0.045(5) 0.006(4) 0.007(4) -0.001(4)
C124 0.042(5) 0.041(4) 0.044(5) 0.009(4) 0.007(4) -0.006(4)
C125 0.031(4) 0.046(5) 0.040(4) 0.008(4) 0.014(3) 0.002(3)
C126 0.037(4) 0.046(5) 0.035(4) 0.004(4) 0.011(3) -0.005(4)
C131 0.030(4) 0.056(5) 0.036(4) 0.001(4) 0.011(3) 0.002(4)
C132 0.033(4) 0.052(5) 0.031(4) -0.001(3) 0.017(3) 0.003(4)
C133 0.029(4) 0.049(5) 0.034(4) -0.007(3) 0.010(3) 0.006(3)
C134 0.038(4) 0.052(5) 0.033(4) 0.001(4) 0.007(4) 0.004(4)
C135 0.046(5) 0.054(5) 0.040(5) 0.003(4) 0.009(4) 0.000(4)
C136 0.033(4) 0.066(6) 0.041(5) 0.002(4) 0.010(4) -0.006(4)
C141 0.029(4) 0.077(7) 0.030(4) 0.004(4) 0.007(3) -0.006(4)
C142 0.034(5) 0.081(7) 0.045(5) 0.015(5) 0.007(4) -0.007(5)
C143 0.052(6) 0.088(8) 0.037(5) 0.010(5) -0.001(4) -0.019(6)
C144 0.053(6) 0.097(9) 0.039(5) -0.003(5) 0.007(5) -0.035(6)
C145 0.037(5) 0.081(7) 0.048(5) 0.003(5) 0.012(4) -0.019(5)
C146 0.027(4) 0.071(6) 0.035(4) -0.002(4) 0.006(3) -0.011(4)
P2 0.0301(9) 0.0269(9) 0.0314(9) 0.0036(7) 0.0097(7) 0.0009(7)
C211 0.038(4) 0.029(4) 0.030(4) 0.001(3) 0.010(3) 0.006(3)
C212 0.049(5) 0.033(4) 0.032(4) 0.000(3) 0.016(4) 0.001(3)
C213 0.034(4) 0.045(4) 0.036(4) -0.008(3) 0.013(3) 0.000(3)
C214 0.044(5) 0.036(4) 0.040(4) -0.010(3) 0.010(4) 0.010(4)
C215 0.051(5) 0.032(4) 0.048(5) 0.008(4) 0.016(4) 0.012(4)
C216 0.040(4) 0.038(4) 0.043(5) 0.004(4) 0.016(4) 0.003(3)
C221 0.037(4) 0.030(4) 0.042(4) 0.006(3) 0.009(3) -0.005(3)
C222 0.053(5) 0.030(4) 0.044(5) 0.007(3) 0.002(4) 0.006(4)
C223 0.051(5) 0.036(5) 0.054(6) 0.005(4) -0.005(4) -0.010(4)
C224 0.045(5) 0.037(5) 0.068(6) 0.023(4) -0.005(5) -0.020(4)
C225 0.032(4) 0.047(5) 0.054(5) 0.014(4) 0.011(4) -0.004(4)
C226 0.033(4) 0.034(4) 0.040(4) 0.011(3) 0.005(3) -0.005(3)
C231 0.038(4) 0.026(3) 0.032(4) 0.001(3) 0.010(3) 0.000(3)
C232 0.036(4) 0.030(4) 0.030(4) -0.003(3) 0.007(3) 0.001(3)
C233 0.043(4) 0.031(4) 0.036(4) -0.005(3) 0.011(4) 0.005(3)
C234 0.057(5) 0.037(4) 0.032(4) 0.007(3) 0.007(4) -0.002(4)
C235 0.058(6) 0.041(5) 0.038(5) 0.002(4) 0.012(4) -0.013(4)
C236 0.046(5) 0.042(4) 0.033(4) 0.003(3) 0.006(4) -0.007(4)
C241 0.026(3) 0.031(4) 0.030(4) 0.004(3) 0.011(3) -0.004(3)
C242 0.034(4) 0.030(4) 0.042(4) 0.001(3) 0.014(3) 0.000(3)
C243 0.034(4) 0.045(5) 0.033(4) -0.001(3) 0.013(3) -0.005(3)
C244 0.032(4) 0.041(4) 0.035(4) -0.005(3) 0.014(3) -0.006(3)
C245 0.036(4) 0.037(4) 0.048(5) -0.002(4) 0.021(4) -0.001(3)
C246 0.029(4) 0.032(4) 0.032(4) 0.004(3) 0.014(3) 0.001(3)
P3 0.0334(10) 0.0288(9) 0.0337(10) 0.0036(7) 0.0134(8) -0.0042(7)
C311 0.046(5) 0.031(4) 0.034(4) 0.002(3) 0.019(4) 0.000(3)
C312 0.043(4) 0.039(4) 0.030(4) -0.003(3) 0.008(3) 0.001(3)
C313 0.037(4) 0.060(6) 0.035(4) -0.014(4) 0.008(4) 0.004(4)
C314 0.065(6) 0.054(6) 0.044(5) -0.010(4) 0.009(5) 0.025(5)
C315 0.088(8) 0.045(5) 0.052(6) 0.010(4) 0.018(6) 0.030(5)
C316 0.068(6) 0.036(4) 0.044(5) 0.010(4) 0.026(5) 0.010(4)
C321 0.050(5) 0.034(4) 0.031(4) 0.004(3) 0.014(4) -0.017(4)
C322 0.036(4) 0.042(4) 0.036(4) 0.007(3) 0.011(3) -0.012(3)
C323 0.045(5) 0.056(5) 0.045(5) 0.003(4) 0.021(4) -0.021(4)
C324 0.061(6) 0.066(6) 0.047(5) 0.006(5) 0.023(5) -0.035(5)
C325 0.080(7) 0.053(6) 0.041(5) -0.004(4) 0.015(5) -0.040(5)
C326 0.070(6) 0.038(5) 0.041(5) -0.005(4) 0.021(5) -0.012(4)
C331 0.032(4) 0.029(4) 0.029(4) 0.004(3) 0.008(3) -0.005(3)
C332 0.035(4) 0.040(4) 0.038(4) 0.002(3) 0.016(3) -0.010(3)
C333 0.034(4) 0.057(5) 0.029(4) 0.001(4) 0.005(3) -0.011(4)
C334 0.042(5) 0.046(5) 0.029(4) 0.010(3) 0.005(3) -0.010(4)
C335 0.044(5) 0.043(5) 0.035(4) 0.013(4) 0.007(4) -0.011(4)
C336 0.038(4) 0.040(4) 0.036(4) 0.000(3) 0.011(3) -0.011(3)
C341 0.027(4) 0.030(4) 0.037(4) 0.002(3) 0.013(3) -0.005(3)
C342 0.043(5) 0.035(4) 0.039(4) 0.009(3) 0.008(4) -0.001(3)
C343 0.046(5) 0.048(5) 0.033(4) 0.002(4) 0.002(4) -0.008(4)
C344 0.048(5) 0.039(5) 0.056(6) -0.002(4) 0.015(4) -0.011(4)
C345 0.046(5) 0.038(4) 0.043(5) 0.001(4) 0.013(4) -0.003(4)
C346 0.033(4) 0.039(4) 0.028(4) 0.002(3) 0.011(3) -0.006(3)
Cl1 0.051(3) 0.030(2) 0.113(4) 0.014(2) 0.031(3) -0.0044(17)
Na1 0.025(3) 0.035(3) 0.037(3) 0.001(2) 0.013(2) 0.001(2)
O01W 0.026(3) 0.049(3) 0.058(4) -0.013(3) 0.021(3) -0.007(2)
O02W 0.033(3) 0.046(3) 0.047(3) -0.005(3) 0.015(3) 0.009(2)
O03W 0.051(4) 0.044(3) 0.042(3) 0.002(3) 0.009(3) -0.001(3)
O04W 0.046(3) 0.038(3) 0.054(4) -0.001(3) 0.019(3) 0.003(3)
O05W 0.044(3) 0.047(4) 0.073(5) -0.013(3) 0.026(3) -0.010(3)
O06W 0.045(4) 0.060(4) 0.059(4) -0.016(3) 0.023(3) -0.001(3)
O07W 0.046(4) 0.063(4) 0.059(4) -0.009(3) 0.023(3) 0.007(3)
O08W 0.040(3) 0.055(4) 0.068(4) -0.007(3) 0.017(3) -0.003(3)
O09W 0.070(5) 0.084(5) 0.042(4) 0.003(3) 0.011(3) 0.043(4)
O10W 0.083(5) 0.042(4) 0.070(5) 0.003(3) 0.019(4) -0.001(4)
O17W 0.080(5) 0.089(6) 0.052(4) 0.022(4) 0.039(4) 0.045(4)
O18W 0.048(4) 0.132(8) 0.046(4) -0.010(4) 0.012(3) 0.027(4)
O19W 0.077(5) 0.059(5) 0.083(6) -0.014(4) 0.002(4) 0.002(4)
O20W 0.153(9) 0.041(4) 0.103(7) 0.001(4) 0.099(7) 0.000(5)
O27W 0.117(7) 0.055(5) 0.083(6) 0.009(4) 0.046(6) 0.019(5)
O28W 0.066(5) 0.085(6) 0.081(6) -0.006(5) 0.016(4) -0.012(4)
O29W 0.097(7) 0.111(7) 0.078(6) 0.026(5) 0.053(5) 0.044(6)
O30W 0.130(9) 0.083(6) 0.072(6) -0.009(5) 0.040(6) 0.022(6)
O39W 0.067(5) 0.126(8) 0.093(7) 0.034(6) 0.030(5) 0.008(5)
O40W 0.102(4) 0.102(4) 0.102(4) -0.002(3) 0.027(3) -0.008(3)
O48W 0.083(4) 0.086(4) 0.106(4) -0.013(3) 0.038(3) -0.003(3)
O49W 0.144(10) 0.094(7) 0.076(6) 0.007(5) 0.023(6) -0.047(7)
O50W 0.147(10) 0.077(6) 0.105(8) -0.001(6) 0.064(7) 0.018(6)
O57W 0.119(9) 0.113(8) 0.108(8) 0.018(7) 0.060(7) 0.033(7)
O58W 0.105(4) 0.106(5) 0.109(5) 0.006(3) 0.046(4) 0.017(3)
O59W 0.093(7) 0.115(9) 0.113(8) 0.013(7) 0.024(6) 0.010(6)
O60W 0.099(4) 0.110(5) 0.101(4) -0.002(3) 0.032(3) 0.007(3)
O70W 0.109(10) 0.195(15) 0.131(11) 0.065(10) 0.041(8) 0.026(9)
O76W 0.134(11) 0.146(12) 0.151(12) 0.018(10) 0.056(10) 0.012(9)
O79W 0.36(2) 0.36(2) 0.36(2) 0.001(4) 0.087(7) -0.001(4)
O79' 0.36(2) 0.36(2) 0.36(2) 0.001(4) 0.087(7) -0.001(4)
O82W 0.213(15) 0.115(10) 0.266(16) 0.013(11) 0.089(13) -0.015(10)

loop_
_atom_type_symbol
_atom_type_description
_atom_type_scat_dispersion_real
_atom_type_scat_dispersion_imag
_atom_type_scat_source
C C 0.0181 0.0091 'International Tables Vol C Tables 4.2.6.8 and 6.1.1.4'
H H 0.0000 0.0000 'International Tables Vol C Tables 4.2.6.8 and 6.1.1.4'
N N 0.0311 0.0180 'International Tables Vol C Tables 4.2.6.8 and 6.1.1.4'
O O 0.0492 0.0322 'International Tables Vol C Tables 4.2.6.8 and 6.1.1.4'
P P 0.2955 0.4335 'International Tables Vol C Tables 4.2.6.8 and 6.1.1.4'
S S 0.3331 0.5567 'International Tables Vol C Tables 4.2.6.8 and 6.1.1.4'
Gd Gd -8.8380 11.9157 'International Tables Vol C Tables 4.2.6.8 and 6.1.1.4'
Cl Cl 0.3639 0.7018 'International Tables Vol C Tables 4.2.6.8 and 6.1.1.4'
Na Na 0.1353 0.1239 'International Tables Vol C Tables 4.2.6.8 and 6.1.1.4'

loop_
_geom_angle_atom_site_label_1
_geom_angle_atom_site_label_2
_geom_angle_atom_site_label_3
_geom_angle
_geom_angle_site_symmetry_1
_geom_angle_site_symmetry_3
O21A Gd1 O16W 79.4(2) . .
O21A Gd1 O51B 110.8(2) . .
O16W Gd1 O51B 145.9(2) . .
O21A Gd1 O14W 83.8(2) . .
O16W Gd1 O14W 140.4(2) . .
O51B Gd1 O14W 73.7(2) . .
O21A Gd1 O13W 146.5(2) . .
O16W Gd1 O13W 99.2(2) . .
O51B Gd1 O13W 89.3(2) . .
O14W Gd1 O13W 76.3(2) . .
O21A Gd1 O12W 140.4(2) . .
O16W Gd1 O12W 76.6(2) . .
O51B Gd1 O12W 75.8(2) . .
O14W Gd1 O12W 133.5(2) . .
O13W Gd1 O12W 69.03(19) . .
O21A Gd1 O11W 75.3(3) . .
O16W Gd1 O11W 76.3(2) . .
O51B Gd1 O11W 75.2(2) . .
O14W Gd1 O11W 132.9(2) . .
O13W Gd1 O11W 137.5(2) . .
O12W Gd1 O11W 68.8(2) . .
O21A Gd1 O15W 73.8(2) . .
O16W Gd1 O15W 70.9(2) . .
O51B Gd1 O15W 142.7(2) . .
O14W Gd1 O15W 70.0(2) . .
O13W Gd1 O15W 74.2(2) . .
O12W Gd1 O15W 125.3(2) . .
O11W Gd1 O15W 138.2(2) . .
Gd1 O11W H11Y 107(5) . .
Gd1 O11W H11Z 107(5) . .
H11Y O11W H11Z 109.6(14) . .
Gd1 O12W H12Y 125.1(10) . .
Gd1 O12W H12Z 125.2(10) . .
H12Y O12W H12Z 109.5(14) . .
Gd1 O13W H13Y 121(3) . .
Gd1 O13W H13Z 121(3) . .
H13Y O13W H13Z 109.9(14) . .
Gd1 O14W H14Y 125.1(10) . .
Gd1 O14W H14Z 125.1(10) . .
H14Y O14W H14Z 109.8(14) . .
Gd1 O15W H15Y 105(5) . .
Gd1 O15W H15Z 105(5) . .
H15Y O15W H15Z 109.5(14) . .
Gd1 O16W H16Y 125.3(9) . .
Gd1 O16W H16Z 125.4(9) . .
H16Y O16W H16Z 109.3(14) . .
O51C Gd2 O26W 148.1(2) . .
O51C Gd2 O23W 90.71(19) . .
O26W Gd2 O23W 99.6(2) . .
O51C Gd2 O22W 80.4(3) . .
O26W Gd2 O22W 75.5(3) . .
O23W Gd2 O22W 69.1(2) . .
O51C Gd2 O21W 74.3(2) . .
O26W Gd2 O21W 77.9(2) . .
O23W Gd2 O21W 137.6(2) . .
O22W Gd2 O21W 69.5(2) . .
O51C Gd2 O21B 107.8(2) . .
O26W Gd2 O21B 79.1(2) . .
O23W Gd2 O21B 147.1(2) . .
O22W Gd2 O21B 139.5(2) . .
O21W Gd2 O21B 74.7(2) . .
O51C Gd2 O24W 72.5(2) . .
O26W Gd2 O24W 139.2(2) . .
O23W Gd2 O24W 76.2(2) . .
O22W Gd2 O24W 135.2(3) . .
O21W Gd2 O24W 132.1(2) . .
O21B Gd2 O24W 83.64(19) . .
O51C Gd2 O25W 141.3(2) . .
O26W Gd2 O25W 70.5(2) . .
O23W Gd2 O25W 75.0(2) . .
O22W Gd2 O25W 124.5(3) . .
O21W Gd2 O25W 138.7(2) . .
O21B Gd2 O25W 73.7(2) . .
O24W Gd2 O25W 69.2(2) . .
Gd2 O21W H21Y 115(4) . .
Gd2 O21W H21Z 115(4) . .
H21Y O21W H21Z 109.4(14) . .
Gd2 O22W H22Y 124(2) . .
Gd2 O22W H22Z 124(2) . .
H22Y O22W H22Z 109.4(14) . .
Gd2 O23W H23Y 124.0(18) . .
Gd2 O23W H23Z 123.7(18) . .
H23Y O23W H23Z 109.4(14) . .
Gd2 O24W H24Y 117(3) . .
Gd2 O24W H24Z 117(3) . .
H24Y O24W H24Z 109.8(14) . .
Gd2 O25W H25Y 120(3) . .
Gd2 O25W H25Z 120(3) . .
H25Y O25W H25Z 109.6(14) . .
Gd2 O26W H26Y 125.2(11) . .
Gd2 O26W H26Z 125.1(11) . .
H26Y O26W H26Z 109.5(14) . .
O38W Gd3 O31W 147.2(2) . .
O38W Gd3 O36W 94.4(3) . .
O31W Gd3 O36W 96.7(2) . .
O38W Gd3 O33W 93.0(3) . .
O31W Gd3 O33W 97.7(2) . .
O36W Gd3 O33W 140.5(2) . .
O38W Gd3 O35W 78.4(3) . .
O31W Gd3 O35W 75.9(2) . .
O36W Gd3 O35W 71.9(3) . .
O33W Gd3 O35W 147.4(3) . .
O38W Gd3 O34W 74.2(3) . .
O31W Gd3 O34W 79.1(3) . .
O36W Gd3 O34W 144.9(2) . .
O33W Gd3 O34W 74.1(2) . .
O35W Gd3 O34W 73.3(3) . .
O38W Gd3 O37W 69.7(2) . .
O31W Gd3 O37W 142.9(2) . .
O36W Gd3 O37W 69.7(2) . .
O33W Gd3 O37W 76.77(19) . .
O35W Gd3 O37W 127.1(2) . .
O34W Gd3 O37W 131.7(2) . .
O38W Gd3 O32W 143.3(2) . .
O31W Gd3 O32W 69.5(2) . .
O36W Gd3 O32W 74.9(2) . .
O33W Gd3 O32W 76.1(2) . .
O35W Gd3 O32W 128.1(3) . .
O34W Gd3 O32W 132.8(2) . .
O37W Gd3 O32W 73.6(2) . .
Gd3 O31W H31Y 123(2) . .
Gd3 O31W H31Z 123(2) . .
H31Y O31W H31Z 109.2(14) . .
Gd3 O32W H32Y 124.3(17) . .
Gd3 O32W H32Z 124.7(17) . .
H32Y O32W H32Z 108.8(14) . .
Gd3 O33W H33Y 111.4(10) . .
Gd3 O33W H33Z 111.5(11) . .
H33Y O33W H33Z 109.6(14) . .
Gd3 O34W H34Y 107.3(11) . .
Gd3 O34W H34Z 107.2(11) . .
H34Y O34W H34Z 109.6(14) . .
Gd3 O35W H35Y 108.3(10) . .
Gd3 O35W H35Z 108.3(10) . .
H35Y O35W H35Z 109.6(14) . .
Gd3 O36W H36Y 119(3) . .
Gd3 O36W H36Z 119(3) . .
H36Y O36W H36Z 109.4(14) . .
Gd3 O37W H37Y 106.6(10) . .
Gd3 O37W H37Z 106.8(10) . .
H37Y O37W H37Z 109.3(14) . .
Gd3 O38W H38Y 115.4(12) . .
Gd3 O38W H38Z 115.5(12) . .
H38Y O38W H38Z 109.7(14) . .
O42W Gd4 O46W 70.7(4) . .
O42W Gd4 O44W 135.5(4) . .
O46W Gd4 O44W 80.0(6) . .
O42W Gd4 O11A 75.3(3) . .
O46W Gd4 O11A 136.6(4) . .
O44W Gd4 O11A 143.0(5) . .
O42W Gd4 O47W 120.3(5) . .
O46W Gd4 O47W 143.0(6) . .
O44W Gd4 O47W 68.4(6) . .
O11A Gd4 O47W 78.1(5) . .
O42W Gd4 O41W 76.0(3) . .
O46W Gd4 O41W 73.4(4) . .
O44W Gd4 O41W 126.8(5) . .
O11A Gd4 O41W 72.9(3) . .
O47W Gd4 O41W 141.6(5) . .
O42W Gd4 O45W 147.5(2) . .
O46W Gd4 O45W 109.3(4) . .
O44W Gd4 O45W 73.6(4) . .
O11A Gd4 O45W 86.0(3) . .
O47W Gd4 O45W 80.2(5) . .
O41W Gd4 O45W 73.2(3) . .
O42W Gd4 O43W 71.5(3) . .
O46W Gd4 O43W 92.8(5) . .
O44W Gd4 O43W 77.4(5) . .
O11A Gd4 O43W 101.2(4) . .
O47W Gd4 O43W 62.7(5) . .
O41W Gd4 O43W 147.3(4) . .
O45W Gd4 O43W 139.3(4) . .
Gd4 O41W H41Y 111.3(10) . .
Gd4 O41W H41Z 111.3(10) . .
H41Y O41W H41Z 109.3(14) . .
Gd4 O42W H42Y 118.8(11) . .
Gd4 O42W H42Z 119.1(11) . .
H42Y O42W H42Z 109.4(14) . .
Gd4 O43W H43Y 111.1(10) . .
Gd4 O43W H43Z 110.7(10) . .
H43Y O43W H43Z 109.0(14) . .
Gd4 O44W H44Y 111.9(10) . .
Gd4 O44W H44Z 111.8(10) . .
H44Y O44W H44Z 109.4(14) . .
Gd4 O45W H45Y 111.4(10) . .
Gd4 O45W H45Z 111.4(10) . .
H45Y O45W H45Z 109.5(14) . .
Gd4 O46W H46Y 112.4(10) . .
Gd4 O46W H46Z 112.2(10) . .
H46Y O46W H46Z 109.3(14) . .
Gd4 O47W H47Y 111.8(10) . .
Gd4 O47W H47Z 111.7(10) . .
H47Y O47W H47Z 109.9(14) . .
O56W Gd5 O41B 107.4(7) . .
O56W Gd5 O51W 97.0(7) . .
O41B Gd5 O51W 119.9(4) . .
O56W Gd5 O55W 92.0(8) . .
O41B Gd5 O55W 148.6(4) . .
O51W Gd5 O55W 80.5(5) . .
O56W Gd5 O52W 171.2(6) . .
O41B Gd5 O52W 77.0(3) . .
O51W Gd5 O52W 74.3(4) . .
O55W Gd5 O52W 87.4(6) . .
O56W Gd5 O62A 47.8(6) . 4_576
O41B Gd5 O62A 89.1(4) . 4_576
O51W Gd5 O62A 141.8(4) . 4_576
O55W Gd5 O62A 86.0(6) . 4_576
O52W Gd5 O62A 140.8(4) . 4_576
O56W Gd5 O53W 58.7(7) . .
O41B Gd5 O53W 68.9(3) . .
O51W Gd5 O53W 79.8(5) . .
O55W Gd5 O53W 141.9(5) . .
O52W Gd5 O53W 117.7(4) . .
O62A Gd5 O53W 89.8(4) 4_576 .
O56W Gd5 O54W 118.4(6) . .
O41B Gd5 O54W 77.5(4) . .
O51W Gd5 O54W 134.7(5) . .
O55W Gd5 O54W 71.5(5) . .
O52W Gd5 O54W 69.6(5) . .
O62A Gd5 O54W 71.6(4) 4_576 .
O53W Gd5 O54W 141.8(4) . .
O62W Gd6 O63W 77.0(13) . .
O62W Gd6 O66W 79.2(14) . .
O63W Gd6 O66W 79.1(9) . .
O62W Gd6 O65W 148.2(12) . .
O63W Gd6 O65W 112.1(11) . .
O66W Gd6 O65W 73.1(11) . .
O62W Gd6 O64W 67.5(12) . .
O63W Gd6 O64W 70.0(9) . .
O66W Gd6 O64W 138.5(10) . .
O65W Gd6 O64W 144.2(10) . .
O62W Gd6 O61W 125.7(12) . .
O63W Gd6 O61W 48.7(9) . .
O66W Gd6 O61W 90.9(9) . .
O65W Gd6 O61W 70.9(9) . .
O64W Gd6 O61W 89.1(8) . .
O62W Gd6 O41B 105.8(13) . .
O63W Gd6 O41B 133.2(6) . .
O66W Gd6 O41B 147.7(8) . .
O65W Gd6 O41B 90.0(8) . .
O64W Gd6 O41B 68.6(7) . .
O61W Gd6 O41B 109.8(5) . .
C11A O1A H1AA 109.5 . .
C16A C10A C42A 111.9(6) . .
C16A C10A H10A 109.2 . .
C42A C10A H10A 109.2 . .
C16A C10A H10B 109.2 . .
C42A C10A H10B 109.2 . .
H10A C10A H10B 107.9 . .
O1A C11A C12A 116.9(8) . .
O1A C11A C16A 121.3(8) . .
C12A C11A C16A 121.8(10) . .
C13A C12A C11A 119.4(9) . .
C13A C12A C20A 120.3(9) . .
C11A C12A C20A 120.4(10) . .
C12A C13A C14A 120.0(9) . .
C12A C13A H13A 120.0 . .
C14A C13A H13A 120.0 . .
C13A C14A C15A 120.9(9) . .
C13A C14A S1A 119.6(8) . .
C15A C14A S1A 119.5(7) . .
C16A C15A C14A 120.1(8) . .
C16A C15A H15A 119.9 . .
C14A C15A H15A 119.9 . .
C15A C16A C11A 117.7(8) . .
C15A C16A C10A 118.6(8) . .
C11A C16A C10A 123.7(9) . .
O13A S1A O12A 110.0(8) . .
O13A S1A O11A 114.5(8) . .
O12A S1A O11A 111.5(7) . .
O13A S1A C14A 108.6(7) . .
O12A S1A C14A 107.3(5) . .
O11A S1A C14A 104.5(5) . .
S1A O11A Gd4 139.6(6) . .
C21A O2A H2AA 109.5 . .
C12A C20A C26A 109.8(8) . .
C12A C20A H20A 109.7 . .
C26A C20A H20A 109.7 . .
C12A C20A H20B 109.7 . .
C26A C20A H20B 109.7 . .
H20A C20A H20B 108.2 . .
C26A C21A O2A 124.9(9) . .
C26A C21A C22A 121.0(10) . .
O2A C21A C22A 114.1(9) . .
C23A C22A C21A 119.2(9) . .
C23A C22A C30A 121.4(8) . .
C21A C22A C30A 119.4(9) . .
C22A C23A C24A 119.8(8) . .
C22A C23A H23A 120.1 . .
C24A C23A H23A 120.1 . .
C25A C24A C23A 120.0(10) . .
C25A C24A S2A 119.8(8) . .
C23A C24A S2A 120.1(7) . .
C24A C25A C26A 120.8(9) . .
C24A C25A H25A 119.6 . .
C26A C25A H25A 119.6 . .
C21A C26A C25A 119.1(8) . .
C21A C26A C20A 122.3(11) . .
C25A C26A C20A 118.6(10) . .
O23A S2A O22A 113.6(5) . .
O23A S2A O21A 112.7(4) . .
O22A S2A O21A 110.4(5) . .
O23A S2A C24A 106.0(4) . .
O22A S2A C24A 107.1(5) . .
O21A S2A C24A 106.6(4) . .
S2A O21A Gd1 124.2(4) . .
C31A O3A H3AA 109.5 . .
C36A C30A C22A 114.3(7) . .
C36A C30A H30A 108.7 . .
C22A C30A H30A 108.7 . .
C36A C30A H30B 108.7 . .
C22A C30A H30B 108.7 . .
H30A C30A H30B 107.6 . .
O3A C31A C32A 115.0(7) . .
O3A C31A C36A 122.8(8) . .
C32A C31A C36A 122.2(8) . .
C31A C32A C33A 118.6(7) . .
C31A C32A C40A 120.9(8) . .
C33A C32A C40A 120.5(8) . .
C34A C33A C32A 119.3(8) . .
C34A C33A H33A 120.4 . .
C32A C33A H33A 120.4 . .
C35A C34A C33A 121.7(7) . .
C35A C34A S3A 118.1(6) . .
C33A C34A S3A 120.2(7) . .
C34A C35A C36A 121.0(7) . .
C34A C35A H35A 119.5 . .
C36A C35A H35A 119.5 . .
C35A C36A C31A 117.0(8) . .
C35A C36A C30A 119.6(7) . .
C31A C36A C30A 123.3(7) . .
O31A S3A O32A 113.1(4) . .
O31A S3A O33A 113.3(5) . .
O32A S3A O33A 110.6(4) . .
O31A S3A C34A 106.4(4) . .
O32A S3A C34A 105.5(4) . .
O33A S3A C34A 107.4(4) . .
S3A O32A Na1 139.7(3) . 2_655
C41A O4A H4AA 109.5 . .
C46A C40A C32A 114.3(7) . .
C46A C40A H40A 108.7 . .
C32A C40A H40A 108.7 . .
C46A C40A H40B 108.7 . .
C32A C40A H40B 108.7 . .
H40A C40A H40B 107.6 . .
O4A C41A C46A 125.2(9) . .
O4A C41A C42A 114.1(7) . .
C46A C41A C42A 120.7(8) . .
C43A C42A C41A 118.7(8) . .
C43A C42A C10A 121.5(9) . .
C41A C42A C10A 119.7(8) . .
C44A C43A C42A 121.0(9) . .
C44A C43A H43A 119.5 . .
C42A C43A H43A 119.5 . .
C43A C44A C45A 119.8(9) . .
C43A C44A S4A 119.5(8) . .
C45A C44A S4A 120.7(7) . .
C44A C45A C46A 122.0(9) . .
C44A C45A H45A 119.0 . .
C46A C45A H45A 119.0 . .
C45A C46A C41A 117.6(9) . .
C45A C46A C40A 120.4(8) . .
C41A C46A C40A 122.0(8) . .
O41A S4A O43A 112.5(5) . .
O41A S4A O42A 111.7(5) . .
O43A S4A O42A 111.9(4) . .
O41A S4A C44A 105.8(4) . .
O43A S4A C44A 107.1(4) . .
O42A S4A C44A 107.3(5) . .
C51A O5A H5AA 109.5 . .
C56A C50A C82A 111.5(6) . .
C56A C50A H50A 109.3 . .
C82A C50A H50A 109.3 . .
C56A C50A H50B 109.3 . .
C82A C50A H50B 109.3 . .
H50A C50A H50B 108.0 . .
O5A C51A C52A 123.0(7) . .
O5A C51A C56A 115.9(7) . .
C52A C51A C56A 121.1(8) . .
C51A C52A C53A 118.7(8) . .
C51A C52A C60A 121.3(8) . .
C53A C52A C60A 119.8(8) . .
C54A C53A C52A 120.7(8) . .
C54A C53A H53A 119.6 . .
C52A C53A H53A 119.6 . .
C53A C54A C55A 120.4(7) . .
C53A C54A S5A 120.1(6) . .
C55A C54A S5A 119.3(6) . .
C56A C55A C54A 119.8(7) . .
C56A C55A H55A 120.1 . .
C54A C55A H55A 120.1 . .
C55A C56A C51A 119.2(7) . .
C55A C56A C50A 120.4(7) . .
C51A C56A C50A 120.4(7) . .
O55A S5A O54A 113.4(6) . .
O55A S5A O56A 112.7(6) . .
O54A S5A O56A 112.9(6) . .
O51A S5A O53A 111.5(6) . .
O51A S5A O52A 111.8(5) . .
O53A S5A O52A 111.0(5) . .
O55A S5A C54A 107.4(6) . .
O54A S5A C54A 105.9(6) . .
O56A S5A C54A 103.7(6) . .
O51A S5A C54A 108.6(6) . .
O53A S5A C54A 108.3(5) . .
O52A S5A C54A 105.4(6) . .
C61A O6A H6AA 109.5 . .
C66A C60A C52A 111.6(8) . .
C66A C60A H60A 109.3 . .
C52A C60A H60A 109.3 . .
C66A C60A H60B 109.3 . .
C52A C60A H60B 109.3 . .
H60A C60A H60B 108.0 . .
O6A C61A C66A 114.1(9) . .
O6A C61A C62A 125.5(8) . .
C66A C61A C62A 120.4(10) . .
C63A C62A C61A 118.7(9) . .
C63A C62A C70A 118.6(10) . .
C61A C62A C70A 122.7(8) . .
C62A C63A C64A 118.3(11) . .
C62A C63A H63A 120.8 . .
C64A C63A H63A 120.8 . .
C65A C64A C63A 122.8(9) . .
C65A C64A S6A 119.8(9) . .
C63A C64A S6A 117.3(9) . .
C66A C65A C64A 119.3(10) . .
C66A C65A H65A 120.4 . .
C64A C65A H65A 120.4 . .
C65A C66A C61A 120.3(11) . .
C65A C66A C60A 118.8(9) . .
C61A C66A C60A 120.9(10) . .
O61A S6A O62A 114.7(6) . .
O61A S6A O63A 111.0(6) . .
O62A S6A O63A 109.4(6) . .
O64A S6A O65A 110.6(7) . .
O64A S6A O66A 109.5(7) . .
O65A S6A O66A 106.1(7) . .
O61A S6A C64A 106.2(6) . .
O64A S6A C64A 112.9(8) . .
O62A S6A C64A 107.2(7) . .
O63A S6A C64A 108.2(7) . .
O65A S6A C64A 107.2(9) . .
O66A S6A C64A 110.4(7) . .
S6A O62A Gd5 144.6(7) . 4_575
C71A O7A H7AA 109.5 . .
C62A C70A C76A 110.2(7) . .
C62A C70A H70A 109.6 . .
C76A C70A H70A 109.6 . .
C62A C70A H70B 109.6 . .
C76A C70A H70B 109.6 . .
H70A C70A H70B 108.1 . .
O7A C71A C72A 124.0(7) . .
O7A C71A C76A 115.6(6) . .
C72A C71A C76A 120.5(7) . .
C73A C72A C71A 119.2(7) . .
C73A C72A C80A 119.8(7) . .
C71A C72A C80A 120.9(7) . .
C72A C73A C74A 119.9(7) . .
C72A C73A H73A 120.1 . .
C74A C73A H73A 120.1 . .
C75A C74A C73A 120.8(7) . .
C75A C74A S7A 118.9(6) . .
C73A C74A S7A 120.3(6) . .
C76A C75A C74A 119.5(7) . .
C76A C75A H75A 120.3 . .
C74A C75A H75A 120.3 . .
C75A C76A C71A 120.2(7) . .
C75A C76A C70A 121.3(7) . .
C71A C76A C70A 118.6(7) . .
O74A S7A O76A 117.0(6) . .
O72A S7A O73A 115.8(6) . .
O72A S7A O71A 112.7(6) . .
O73A S7A O71A 107.6(6) . .
O74A S7A O75A 112.6(5) . .
O76A S7A O75A 108.4(5) . .
O74A S7A C74A 109.1(7) . .
O72A S7A C74A 111.3(7) . .
O76A S7A C74A 106.3(6) . .
O73A S7A C74A 104.9(6) . .
O71A S7A C74A 103.5(7) . .
O75A S7A C74A 102.2(6) . .
C81A O8A H8AA 109.5 . .
C72A C80A C86A 109.8(6) . .
C72A C80A H80A 109.7 . .
C86A C80A H80A 109.7 . .
C72A C80A H80B 109.7 . .
C86A C80A H80B 109.7 . .
H80A C80A H80B 108.2 . .
O8A C81A C82A 121.0(6) . .
O8A C81A C86A 117.8(6) . .
C82A C81A C86A 121.2(6) . .
C83A C82A C81A 118.3(7) . .
C83A C82A C50A 118.6(7) . .
C81A C82A C50A 123.0(7) . .
C84A C83A C82A 121.1(7) . .
C84A C83A H83A 119.5 . .
C82A C83A H83A 119.5 . .
C83A C84A C85A 120.1(6) . .
C83A C84A S8A 119.5(5) . .
C85A C84A S8A 120.3(5) . .
C84A C85A C86A 120.3(6) . .
C84A C85A H85A 119.9 . .
C86A C85A H85A 119.9 . .
C85A C86A C81A 119.0(6) . .
C85A C86A C80A 119.8(6) . .
C81A C86A C80A 121.0(6) . .
O81A S8A O82A 112.8(4) . .
O81A S8A O83A 113.1(3) . .
O82A S8A O83A 112.8(4) . .
O81A S8A C84A 106.7(3) . .
O82A S8A C84A 105.6(3) . .
O83A S8A C84A 105.2(3) . .
C6A C1A C2A 119.4(9) . .
C6A C1A C01A 121.8(9) . .
C2A C1A C01A 118.7(8) . .
C3A C2A C1A 120.2(9) . .
C3A C2A H2A 119.9 . .
C1A C2A H2A 119.9 . .
C2A C3A C4A 119.6(9) . .
C2A C3A C91A 120.3(10) . .
C4A C3A C91A 120.0(9) . .
C3A C4A C5A 120.4(9) . .
C3A C4A H4A 119.8 . .
C5A C4A H4A 119.8 . .
C4A C5A C6A 119.4(10) . .
C4A C5A H5A 120.3 . .
C6A C5A H5A 120.3 . .
C1A C6A C5A 120.8(10) . .
C1A C6A H6A 119.6 . .
C5A C6A H6A 119.6 . .
N01A C01A C1A 111.2(7) . .
N01A C01A H01A 109.4 . .
C1A C01A H01A 109.4 . .
N01A C01A H01B 109.4 . .
C1A C01A H01B 109.4 . .
H01A C01A H01B 108.0 . .
C02A N01A C04A 107.6(9) . .
C02A N01A C01A 125.2(8) . .
C04A N01A C01A 127.2(9) . .
N01A C02A N02A 108.6(11) . .
N01A C02A H02A 125.7 . .
N02A C02A H02A 125.7 . .
C02A N02A C03A 108.6(10) . .
C02A N02A C05A 124.6(13) . .
C03A N02A C05A 126.6(11) . .
C04A C03A N02A 106.5(9) . .
C04A C03A H03A 126.8 . .
N02A C03A H03A 126.8 . .
C03A C04A N01A 108.7(11) . .
C03A C04A H04A 125.7 . .
N01A C04A H04A 125.7 . .
N02A C05A H05A 109.5 . .
N02A C05A H05B 109.5 . .
H05A C05A H05B 109.5 . .
N02A C05A H05C 109.5 . .
H05A C05A H05C 109.5 . .
H05B C05A H05C 109.5 . .
N91A C91A C3A 110.7(8) . .
N91A C91A H91A 109.5 . .
C3A C91A H91A 109.5 . .
N91A C91A H91B 109.5 . .
C3A C91A H91B 109.5 . .
H91A C91A H91B 108.1 . .
C92A N91A C94A 104.6(9) . .
C92A N91A C91A 128.0(10) . .
C94A N91A C91A 127.4(9) . .
N91A C92A N92A 109.9(10) . .
N91A C92A H92A 125.0 . .
N92A C92A H92A 125.0 . .
C93A N92A C92A 106.7(9) . .
C93A N92A C95A 126.1(12) . .
C92A N92A C95A 127.2(12) . .
C94A C93A N92A 109.2(11) . .
C94A C93A H93A 125.4 . .
N92A C93A H93A 125.4 . .
C93A C94A N91A 109.4(11) . .
C93A C94A H94A 125.3 . .
N91A C94A H94A 125.3 . .
N92A C95A H95A 109.5 . .
N92A C95A H95B 109.5 . .
H95A C95A H95B 109.5 . .
N92A C95A H95C 109.5 . .
H95A C95A H95C 109.5 . .
H95B C95A H95C 109.5 . .
C11B O1B H1BA 109.5 . .
C42B C10B C16B 112.4(6) . .
C42B C10B H10C 109.1 . .
C16B C10B H10C 109.1 . .
C42B C10B H10D 109.1 . .
C16B C10B H10D 109.1 . .
H10C C10B H10D 107.8 . .
C16B C11B O1B 123.0(8) . .
C16B C11B C12B 122.3(8) . .
O1B C11B C12B 114.6(8) . .
C13B C12B C11B 117.7(8) . .
C13B C12B C20B 121.4(8) . .
C11B C12B C20B 120.9(8) . .
C14B C13B C12B 120.8(8) . .
C14B C13B H13B 119.6 . .
C12B C13B H13B 119.6 . .
C15B C14B C13B 120.9(7) . .
C15B C14B S1B 120.7(6) . .
C13B C14B S1B 118.3(6) . .
C14B C15B C16B 119.9(8) . .
C14B C15B H15B 120.0 . .
C16B C15B H15B 120.0 . .
C11B C16B C15B 118.3(8) . .
C11B C16B C10B 122.5(8) . .
C15B C16B C10B 119.2(8) . .
O13B S1B O11B 114.9(5) . .
O13B S1B O12B 110.3(7) . .
O11B S1B O12B 112.7(6) . .
O13B S1B C14B 105.3(4) . .
O11B S1B C14B 106.9(4) . .
O12B S1B C14B 106.1(4) . .
C21B O2B H2BA 109.5 . .
C12B C20B C26B 110.6(8) . .
C12B C20B H20C 109.5 . .
C26B C20B H20C 109.5 . .
C12B C20B H20D 109.5 . .
C26B C20B H20D 109.5 . .
H20C C20B H20D 108.1 . .
O2B C21B C26B 124.7(8) . .
O2B C21B C22B 114.2(8) . .
C26B C21B C22B 121.1(8) . .
C23B C22B C21B 118.5(8) . .
C23B C22B C30B 120.6(8) . .
C21B C22B C30B 120.9(8) . .
C24B C23B C22B 120.7(8) . .
C24B C23B H23B 119.7 . .
C22B C23B H23B 119.7 . .
C23B C24B C25B 120.8(8) . .
C23B C24B S2B 120.3(7) . .
C25B C24B S2B 118.9(7) . .
C26B C25B C24B 119.8(8) . .
C26B C25B H25B 120.1 . .
C24B C25B H25B 120.1 . .
C21B C26B C25B 119.1(8) . .
C21B C26B C20B 122.5(8) . .
C25B C26B C20B 118.4(8) . .
O23B S2B O22B 112.7(4) . .
O23B S2B O21B 112.0(4) . .
O22B S2B O21B 110.8(4) . .
O23B S2B C24B 104.8(4) . .
O22B S2B C24B 108.1(4) . .
O21B S2B C24B 108.0(4) . .
S2B O21B Gd2 124.7(3) . .
C31B O3B H3BA 109.5 . .
C22B C30B C36B 114.6(8) . .
C22B C30B H30C 108.6 . .
C36B C30B H30C 108.6 . .
C22B C30B H30D 108.6 . .
C36B C30B H30D 108.6 . .
H30C C30B H30D 107.6 . .
O3B C31B C32B 116.2(8) . .
O3B C31B C36B 122.4(11) . .
C32B C31B C36B 121.5(10) . .
C31B C32B C33B 120.1(9) . .
C31B C32B C40B 120.0(9) . .
C33B C32B C40B 119.9(11) . .
C32B C33B C34B 117.4(11) . .
C32B C33B H33B 121.3 . .
C34B C33B H33B 121.3 . .
C35B C34B C33B 122.7(8) . .
C35B C34B S3B 118.7(7) . .
C33B C34B S3B 118.6(9) . .
C36B C35B C34B 119.6(8) . .
C36B C35B H35B 120.2 . .
C34B C35B H35B 120.2 . .
C35B C36B C31B 118.7(11) . .
C35B C36B C30B 118.9(9) . .
C31B C36B C30B 122.4(10) . .
O33B S3B O32B 114.7(6) . .
O33B S3B O31B 113.2(6) . .
O32B S3B O31B 112.0(6) . .
O34B S3B O35B 113.2(6) . .
O34B S3B O36B 113.0(6) . .
O35B S3B O36B 109.6(5) . .
O34B S3B C34B 109.1(7) . .
O33B S3B C34B 109.0(7) . .
O32B S3B C34B 103.6(7) . .
O31B S3B C34B 103.1(7) . .
O35B S3B C34B 108.6(7) . .
O36B S3B C34B 102.9(6) . .
C41B O4B H4BA 109.5 . .
C46B C40B C32B 112.4(7) . .
C46B C40B H40C 109.1 . .
C32B C40B H40C 109.1 . .
C46B C40B H40D 109.1 . .
C32B C40B H40D 109.1 . .
H40C C40B H40D 107.9 . .
O4B C41B C46B 123.8(8) . .
O4B C41B C42B 115.1(8) . .
C46B C41B C42B 121.1(10) . .
C43B C42B C41B 118.5(9) . .
C43B C42B C10B 121.5(8) . .
C41B C42B C10B 120.1(9) . .
C44B C43B C42B 121.8(9) . .
C44B C43B H43B 119.1 . .
C42B C43B H43B 119.1 . .
C43B C44B C45B 118.5(10) . .
C43B C44B S4B 120.4(8) . .
C45B C44B S4B 120.9(8) . .
C46B C45B C44B 122.5(9) . .
C46B C45B H45B 118.7 . .
C44B C45B H45B 118.7 . .
C45B C46B C41B 117.5(8) . .
C45B C46B C40B 118.5(9) . .
C41B C46B C40B 123.9(10) . .
O42B S4B O43B 112.2(5) . .
O42B S4B O41B 114.4(5) . .
O43B S4B O41B 110.9(4) . .
O42B S4B C44B 106.7(5) . .
O43B S4B C44B 106.8(5) . .
O41B S4B C44B 105.3(4) . .
S4B O41B Gd5 143.6(5) . .
S4B O41B Gd6 128.0(4) . .
C51B O5B H5BA 109.5 . .
C56B C50B C82B 111.5(6) . .
C56B C50B H50C 109.3 . .
C82B C50B H50C 109.3 . .
C56B C50B H50D 109.3 . .
C82B C50B H50D 109.3 . .
H50C C50B H50D 108.0 . .
O5B C51B C52B 122.8(7) . .
O5B C51B C56B 115.2(7) . .
C52B C51B C56B 122.0(8) . .
C51B C52B C53B 118.3(7) . .
C51B C52B C60B 122.1(7) . .
C53B C52B C60B 119.4(7) . .
C54B C53B C52B 120.9(8) . .
C54B C53B H53B 119.5 . .
C52B C53B H53B 119.5 . .
C53B C54B C55B 121.0(8) . .
C53B C54B S5B 121.5(6) . .
C55B C54B S5B 117.5(6) . .
C56B C55B C54B 119.1(8) . .
C56B C55B H55B 120.5 . .
C54B C55B H55B 120.5 . .
C55B C56B C51B 118.6(7) . .
C55B C56B C50B 120.3(7) . .
C51B C56B C50B 121.0(7) . .
O53B S5B O52B 113.4(4) . .
O53B S5B O51B 111.3(4) . .
O52B S5B O51B 112.2(4) . .
O53B S5B C54B 106.8(4) . .
O52B S5B C54B 107.4(4) . .
O51B S5B C54B 105.2(4) . .
S5B O51B Gd1 148.3(4) . .
C61B O6B Na1 127.3(5) . .
C61B O6B H6BA 109.5 . .
Na1 O6B H6BA 115.1 . .
C52B C60B C66B 111.5(6) . .
C52B C60B H60C 109.3 . .
C66B C60B H60C 109.3 . .
C52B C60B H60D 109.3 . .
C66B C60B H60D 109.3 . .
H60C C60B H60D 108.0 . .
O6B C61B C62B 123.9(7) . .
O6B C61B C66B 115.6(7) . .
C62B C61B C66B 120.5(7) . .
C63B C62B C61B 118.5(7) . .
C63B C62B C70B 117.4(7) . .
C61B C62B C70B 124.1(7) . .
C62B C63B C64B 121.0(7) . .
C62B C63B H63B 119.5 . .
C64B C63B H63B 119.5 . .
C63B C64B C65B 120.1(7) . .
C63B C64B S6B 121.5(6) . .
C65B C64B S6B 118.3(6) . .
C66B C65B C64B 119.9(7) . .
C66B C65B H65B 120.1 . .
C64B C65B H65B 120.1 . .
C65B C66B C61B 119.9(7) . .
C65B C66B C60B 120.3(7) . .
C61B C66B C60B 119.9(7) . .
O62B S6B O63B 113.9(4) . .
O62B S6B O61B 110.4(4) . .
O63B S6B O61B 111.9(4) . .
O62B S6B C64B 106.5(4) . .
O63B S6B C64B 107.2(4) . .
O61B S6B C64B 106.4(4) . .
C71B O7B H7BA 109.5 . .
C76B C70B C62B 110.7(6) . .
C76B C70B H70C 109.5 . .
C62B C70B H70C 109.5 . .
C76B C70B H70D 109.5 . .
C62B C70B H70D 109.5 . .
H70C C70B H70D 108.1 . .
O7B C71B C76B 116.0(6) . .
O7B C71B C72B 123.4(7) . .
C76B C71B C72B 120.6(7) . .
C73B C72B C71B 118.6(7) . .
C73B C72B C80B 120.8(7) . .
C71B C72B C80B 120.3(7) . .
C72B C73B C74B 120.8(7) . .
C72B C73B H73B 119.6 . .
C74B C73B H73B 119.6 . .
C73B C74B C75B 120.0(7) . .
C73B C74B S7B 121.0(6) . .
C75B C74B S7B 119.0(6) . .
C76B C75B C74B 119.9(7) . .
C76B C75B H75B 120.0 . .
C74B C75B H75B 120.0 . .
C75B C76B C71B 120.0(7) . .
C75B C76B C70B 119.8(7) . .
C71B C76B C70B 120.1(7) . .
O71B S7B O73B 116.6(4) . .
O71B S7B O72B 111.2(4) . .
O73B S7B O72B 109.5(4) . .
O71B S7B C74B 107.0(4) . .
O73B S7B C74B 107.4(4) . .
O72B S7B C74B 104.2(4) . .
S7B O71B Na1 126.4(4) . 3_666
C81B O8B H8BA 109.5 . .
C86B C80B C72B 109.9(6) . .
C86B C80B H80C 109.7 . .
C72B C80B H80C 109.7 . .
C86B C80B H80D 109.7 . .
C72B C80B H80D 109.7 . .
H80C C80B H80D 108.2 . .
O8B C81B C86B 118.5(7) . .
O8B C81B C82B 120.9(7) . .
C86B C81B C82B 120.6(7) . .
C83B C82B C81B 118.6(7) . .
C83B C82B C50B 118.8(7) . .
C81B C82B C50B 122.6(7) . .
C82B C83B C84B 120.9(8) . .
C82B C83B H83B 119.6 . .
C84B C83B H83B 119.6 . .
C85B C84B C83B 119.9(8) . .
C85B C84B S8B 120.6(6) . .
C83B C84B S8B 119.5(7) . .
C86B C85B C84B 121.3(7) . .
C86B C85B H85B 119.4 . .
C84B C85B H85B 119.4 . .
C85B C86B C81B 118.7(7) . .
C85B C86B C80B 119.7(7) . .
C81B C86B C80B 121.4(7) . .
O81B S8B O83B 113.3(4) . .
O81B S8B O82B 113.7(5) . .
O83B S8B O82B 111.9(5) . .
O81B S8B C84B 106.1(4) . .
O83B S8B C84B 104.9(4) . .
O82B S8B C84B 106.0(4) . .
C2B C1B C6B 119.1(8) . .
C2B C1B C01B 120.8(8) . .
C6B C1B C01B 120.2(8) . .
C3B C2B C1B 120.8(9) . .
C3B C2B H2B 119.6 . .
C1B C2B H2B 119.6 . .
C2B C3B C4B 118.7(10) . .
C2B C3B C91B 118.3(10) . .
C4B C3B C91B 123.0(10) . .
C5B C4B C3B 120.5(9) . .
C5B C4B H4B 119.8 . .
C3B C4B H4B 119.8 . .
C6B C5B C4B 120.4(10) . .
C6B C5B H5B 119.8 . .
C4B C5B H5B 119.8 . .
C5B C6B C1B 120.5(9) . .
C5B C6B H6B 119.7 . .
C1B C6B H6B 119.7 . .
N01B C01B C1B 112.1(6) . .
N01B C01B H01C 109.2 . .
C1B C01B H01C 109.2 . .
N01B C01B H01D 109.2 . .
C1B C01B H01D 109.2 . .
H01C C01B H01D 107.9 . .
C02B N01B C04B 108.4(7) . .
C02B N01B C01B 126.7(7) . .
C04B N01B C01B 124.9(8) . .
N01B C02B N02B 108.8(7) . .
N01B C02B H02B 125.6 . .
N02B C02B H02B 125.6 . .
C02B N02B C03B 108.2(7) . .
C02B N02B C05B 124.7(7) . .
C03B N02B C05B 126.8(7) . .
C04B C03B N02B 107.5(8) . .
C04B C03B H03B 126.3 . .
N02B C03B H03B 126.3 . .
C03B C04B N01B 107.1(8) . .
C03B C04B H04B 126.5 . .
N01B C04B H04B 126.5 . .
N02B C05B H05D 109.5 . .
N02B C05B H05E 109.5 . .
H05D C05B H05E 109.5 . .
N02B C05B H05F 109.5 . .
H05D C05B H05F 109.5 . .
H05E C05B H05F 109.5 . .
N91B C91B C3B 110.7(8) . .
N91B C91B H91C 109.5 . .
C3B C91B H91C 109.5 . .
N91B C91B H91D 109.5 . .
C3B C91B H91D 109.5 . .
H91C C91B H91D 108.1 . .
C92B N91B C94B 107.5(9) . .
C92B N91B C91B 125.8(9) . .
C94B N91B C91B 126.8(9) . .
N91B C92B N92B 109.8(8) . .
N91B C92B H92B 125.1 . .
N92B C92B H92B 125.1 . .
C92B N92B C93B 107.0(8) . .
C92B N92B C95B 126.5(9) . .
C93B N92B C95B 126.5(9) . .
C94B C93B N92B 107.8(10) . .
C94B C93B H93B 126.1 . .
N92B C93B H93B 126.1 . .
C93B C94B N91B 108.0(10) . .
C93B C94B H94B 126.0 . .
N91B C94B H94B 126.0 . .
N92B C95B H95D 109.5 . .
N92B C95B H95E 109.5 . .
H95D C95B H95E 109.5 . .
N92B C95B H95F 109.5 . .
H95D C95B H95F 109.5 . .
H95E C95B H95F 109.5 . .
C11C O1C H1CA 109.5 . .
C16C C10C C42C 113.6(6) . .
C16C C10C H10E 108.9 . .
C42C C10C H10E 108.9 . .
C16C C10C H10F 108.9 . .
C42C C10C H10F 108.9 . .
H10E C10C H10F 107.7 . .
O1C C11C C12C 115.7(7) . .
O1C C11C C16C 122.4(8) . .
C12C C11C C16C 121.9(8) . .
C11C C12C C13C 119.6(7) . .
C11C C12C C20C 120.1(8) . .
C13C C12C C20C 120.2(8) . .
C12C C13C C14C 119.5(8) . .
C12C C13C H13C 120.2 . .
C14C C13C H13C 120.2 . .
C15C C14C C13C 119.6(8) . .
C15C C14C S1C 122.0(6) . .
C13C C14C S1C 118.4(7) . .
C14C C15C C16C 121.0(7) . .
C14C C15C H15C 119.5 . .
C16C C15C H15C 119.5 . .
C11C C16C C15C 118.3(8) . .
C11C C16C C10C 122.3(7) . .
C15C C16C C10C 119.4(7) . .
O13C S1C O12C 111.3(5) . .
O13C S1C O11C 113.1(4) . .
O12C S1C O11C 111.7(4) . .
O13C S1C C14C 107.4(4) . .
O12C S1C C14C 106.5(4) . .
O11C S1C C14C 106.4(4) . .
C21C O2C H2CA 109.5 . .
C26C C20C C12C 110.2(7) . .
C26C C20C H20E 109.6 . .
C12C C20C H20E 109.6 . .
C26C C20C H20F 109.6 . .
C12C C20C H20F 109.6 . .
H20E C20C H20F 108.1 . .
O2C C21C C26C 124.1(8) . .
O2C C21C C22C 115.9(9) . .
C26C C21C C22C 120.0(10) . .
C23C C22C C21C 119.9(11) . .
C23C C22C C30C 120.0(9) . .
C21C C22C C30C 120.1(10) . .
C24C C23C C22C 120.7(10) . .
C24C C23C H23C 119.7 . .
C22C C23C H23C 119.7 . .
C23C C24C C25C 120.4(11) . .
C23C C24C S2C 120.5(9) . .
C25C C24C S2C 119.1(10) . .
C26C C25C C24C 120.2(10) . .
C26C C25C H25C 119.9 . .
C24C C25C H25C 119.9 . .
C25C C26C C21C 118.9(9) . .
C25C C26C C20C 116.4(9) . .
C21C C26C C20C 124.7(9) . .
O22C S2C O21C 112.6(5) . .
O22C S2C O23C 109.4(6) . .
O21C S2C O23C 113.0(5) . .
O22C S2C C24C 108.2(5) . .
O21C S2C C24C 107.2(5) . .
O23C S2C C24C 106.1(6) . .
C31C O3C H3CA 109.5 . .
C36C C30C C22C 114.5(8) . .
C36C C30C H30E 108.6 . .
C22C C30C H30E 108.6 . .
C36C C30C H30F 108.6 . .
C22C C30C H30F 108.6 . .
H30E C30C H30F 107.6 . .
O3C C31C C36C 123.3(9) . .
O3C C31C C32C 114.4(8) . .
C36C C31C C32C 122.3(8) . .
C33C C32C C31C 118.3(8) . .
C33C C32C C40C 121.4(9) . .
C31C C32C C40C 120.3(8) . .
C34C C33C C32C 120.3(10) . .
C34C C33C H33C 119.8 . .
C32C C33C H33C 119.8 . .
C35C C34C C33C 119.9(8) . .
C35C C34C S3C 119.4(7) . .
C33C C34C S3C 120.6(8) . .
C34C C35C C36C 121.9(9) . .
C34C C35C H35C 119.0 . .
C36C C35C H35C 119.0 . .
C35C C36C C31C 117.2(10) . .
C35C C36C C30C 120.4(9) . .
C31C C36C C30C 122.4(9) . .
O35C S3C O34C 116.2(6) . .
O33C S3C O32C 113.6(6) . .
O33C S3C O31C 112.3(6) . .
O32C S3C O31C 109.4(6) . .
O35C S3C O36C 110.9(6) . .
O34C S3C O36C 110.5(6) . .
O33C S3C C34C 112.0(8) . .
O35C S3C C34C 108.5(8) . .
O34C S3C C34C 107.3(7) . .
O32C S3C C34C 103.4(6) . .
O31C S3C C34C 105.4(7) . .
O36C S3C C34C 102.5(7) . .
C41C O4C H4CA 109.5 . .
C32C C40C C46C 113.2(7) . .
C32C C40C H40E 108.9 . .
C46C C40C H40E 108.9 . .
C32C C40C H40F 108.9 . .
C46C C40C H40F 108.9 . .
H40E C40C H40F 107.8 . .
O4C C41C C42C 114.1(7) . .
O4C C41C C46C 124.5(7) . .
C42C C41C C46C 121.4(7) . .
C43C C42C C41C 119.9(7) . .
C43C C42C C10C 119.4(7) . .
C41C C42C C10C 120.7(7) . .
C42C C43C C44C 119.5(7) . .
C42C C43C H43C 120.2 . .
C44C C43C H43C 120.2 . .
C45C C44C C43C 120.4(7) . .
C45C C44C S4C 121.2(6) . .
C43C C44C S4C 118.4(5) . .
C44C C45C C46C 120.8(7) . .
C44C C45C H45C 119.6 . .
C46C C45C H45C 119.6 . .
C45C C46C C41C 117.9(7) . .
C45C C46C C40C 119.2(7) . .
C41C C46C C40C 123.0(7) . .
O42C S4C O43C 114.8(3) . .
O42C S4C O41C 111.5(3) . .
O43C S4C O41C 111.1(3) . .
O42C S4C C44C 106.9(3) . .
O43C S4C C44C 106.8(3) . .
O41C S4C C44C 105.0(3) . .
C51C O5C H5CA 109.5 . .
C56C C50C C82C 111.4(6) . .
C56C C50C H50E 109.3 . .
C82C C50C H50E 109.3 . .
C56C C50C H50F 109.3 . .
C82C C50C H50F 109.3 . .
H50E C50C H50F 108.0 . .
O5C C51C C56C 116.9(6) . .
O5C C51C C52C 121.1(7) . .
C56C C51C C52C 121.9(7) . .
C53C C52C C51C 117.3(7) . .
C53C C52C C60C 119.5(7) . .
C51C C52C C60C 123.1(7) . .
C54C C53C C52C 121.2(7) . .
C54C C53C H53C 119.4 . .
C52C C53C H53C 119.4 . .
C55C C54C C53C 120.0(7) . .
C55C C54C S5C 119.1(6) . .
C53C C54C S5C 120.8(6) . .
C54C C55C C56C 120.2(7) . .
C54C C55C H55C 119.9 . .
C56C C55C H55C 119.9 . .
C51C C56C C55C 119.3(7) . .
C51C C56C C50C 120.3(7) . .
C55C C56C C50C 120.4(7) . .
O53C S5C O52C 113.3(4) . .
O53C S5C O51C 112.0(4) . .
O52C S5C O51C 111.3(3) . .
O53C S5C C54C 107.2(4) . .
O52C S5C C54C 107.0(4) . .
O51C S5C C54C 105.6(4) . .
S5C O51C Gd2 149.9(4) . .
C61C O6C H6CA 109.5 . .
C52C C60C C66C 112.7(6) . .
C52C C60C H60E 109.1 . .
C66C C60C H60E 109.1 . .
C52C C60C H60F 109.1 . .
C66C C60C H60F 109.1 . .
H60E C60C H60F 107.8 . .
O6C C61C C66C 115.5(7) . .
O6C C61C C62C 123.1(7) . .
C66C C61C C62C 121.4(7) . .
C63C C62C C61C 117.3(7) . .
C63C C62C C70C 117.8(7) . .
C61C C62C C70C 124.8(7) . .
C62C C63C C64C 121.4(7) . .
C62C C63C H63C 119.3 . .
C64C C63C H63C 119.3 . .
C65C C64C C63C 120.9(7) . .
C65C C64C S6C 121.8(6) . .
C63C C64C S6C 117.1(6) . .
C64C C65C C66C 119.6(7) . .
C64C C65C H65C 120.2 . .
C66C C65C H65C 120.2 . .
C65C C66C C61C 119.2(7) . .
C65C C66C C60C 119.6(7) . .
C61C C66C C60C 121.2(7) . .
O62C S6C O63C 114.2(6) . .
O64C S6C O66C 114.1(6) . .
O64C S6C O65C 113.3(6) . .
O66C S6C O65C 111.2(6) . .
O62C S6C O61C 112.2(5) . .
O63C S6C O61C 111.1(5) . .
O64C S6C C64C 108.1(6) . .
O62C S6C C64C 105.1(5) . .
O63C S6C C64C 107.6(5) . .
O66C S6C C64C 104.5(5) . .
O65C S6C C64C 104.7(6) . .
O61C S6C C64C 106.1(6) . .
C71C O7C H7CA 109.5 . .
C76C C70C C62C 110.4(6) . .
C76C C70C H70E 109.6 . .
C62C C70C H70E 109.6 . .
C76C C70C H70F 109.6 . .
C62C C70C H70F 109.6 . .
H70E C70C H70F 108.1 . .
O7C C71C C72C 122.8(6) . .
O7C C71C C76C 116.5(6) . .
C72C C71C C76C 120.7(7) . .
C73C C72C C71C 119.3(7) . .
C73C C72C C80C 119.4(7) . .
C71C C72C C80C 121.2(7) . .
C72C C73C C74C 119.6(7) . .
C72C C73C H73C 120.2 . .
C74C C73C H73C 120.2 . .
C73C C74C C75C 121.2(7) . .
C73C C74C S7C 120.6(6) . .
C75C C74C S7C 118.1(6) . .
C76C C75C C74C 119.6(7) . .
C76C C75C H75C 120.2 . .
C74C C75C H75C 120.2 . .
C75C C76C C71C 119.6(7) . .
C75C C76C C70C 120.7(7) . .
C71C C76C C70C 119.7(7) . .
O71C S7C O73C 112.4(3) . .
O71C S7C O72C 113.2(4) . .
O73C S7C O72C 111.2(4) . .
O71C S7C C74C 106.5(4) . .
O73C S7C C74C 106.3(3) . .
O72C S7C C74C 106.8(3) . .
C81C O8C H8CA 109.5 . .
C72C C80C C86C 109.6(6) . .
C72C C80C H80E 109.7 . .
C86C C80C H80E 109.7 . .
C72C C80C H80F 109.7 . .
C86C C80C H80F 109.7 . .
H80E C80C H80F 108.2 . .
O8C C81C C86C 117.8(7) . .
O8C C81C C82C 121.2(6) . .
C86C C81C C82C 121.0(6) . .
C83C C82C C81C 119.6(6) . .
C83C C82C C50C 117.8(6) . .
C81C C82C C50C 122.6(6) . .
C84C C83C C82C 119.8(7) . .
C84C C83C H83C 120.1 . .
C82C C83C H83C 120.1 . .
C83C C84C C85C 120.6(7) . .
C83C C84C S8C 119.1(6) . .
C85C C84C S8C 120.3(6) . .
C86C C85C C84C 119.6(7) . .
C86C C85C H85C 120.2 . .
C84C C85C H85C 120.2 . .
C81C C86C C85C 119.3(7) . .
C81C C86C C80C 121.8(6) . .
C85C C86C C80C 118.5(6) . .
O82C S8C O83C 113.7(4) . .
O82C S8C O81C 112.6(4) . .
O83C S8C O81C 112.8(4) . .
O82C S8C C84C 105.2(4) . .
O83C S8C C84C 105.3(3) . .
O81C S8C C84C 106.4(4) . .
C6C C1C C2C 118.9(9) . .
C6C C1C C01C 120.3(9) . .
C2C C1C C01C 120.9(8) . .
C1C C2C C3C 121.0(8) . .
C1C C2C H2C 119.5 . .
C3C C2C H2C 119.5 . .
C4C C3C C2C 119.2(9) . .
C4C C3C C91C 120.0(9) . .
C2C C3C C91C 120.8(8) . .
C3C C4C C5C 119.8(9) . .
C3C C4C H4C 120.1 . .
C5C C4C H4C 120.1 . .
C6C C5C C4C 119.6(9) . .
C6C C5C H5C 120.2 . .
C4C C5C H5C 120.2 . .
C5C C6C C1C 121.5(9) . .
C5C C6C H6C 119.2 . .
C1C C6C H6C 119.2 . .
N01C C01C C1C 110.6(6) . .
N01C C01C H01E 109.5 . .
C1C C01C H01E 109.5 . .
N01C C01C H01F 109.5 . .
C1C C01C H01F 109.5 . .
H01E C01C H01F 108.1 . .
C02C N01C C04C 108.0(7) . .
C02C N01C C01C 126.3(7) . .
C04C N01C C01C 125.7(7) . .
N02C C02C N01C 109.6(8) . .
N02C C02C H02C 125.2 . .
N01C C02C H02C 125.2 . .
C02C N02C C03C 108.2(7) . .
C02C N02C C05C 125.9(8) . .
C03C N02C C05C 125.8(7) . .
C04C C03C N02C 107.3(7) . .
C04C C03C H03C 126.3 . .
N02C C03C H03C 126.3 . .
C03C C04C N01C 106.8(8) . .
C03C C04C H04C 126.6 . .
N01C C04C H04C 126.6 . .
N02C C05C H05G 109.5 . .
N02C C05C H05H 109.5 . .
H05G C05C H05H 109.5 . .
N02C C05C H05I 109.5 . .
H05G C05C H05I 109.5 . .
H05H C05C H05I 109.5 . .
C3C C91C N91C 112.2(7) . .
C3C C91C H91E 109.2 . .
N91C C91C H91E 109.2 . .
C3C C91C H91F 109.2 . .
N91C C91C H91F 109.2 . .
H91E C91C H91F 107.9 . .
C92C N91C C94C 108.8(9) . .
C92C N91C C91C 125.8(8) . .
C94C N91C C91C 125.4(9) . .
N91C C92C N92C 108.2(9) . .
N91C C92C H92C 125.9 . .
N92C C92C H92C 125.9 . .
C93C N92C C92C 108.5(9) . .
C93C N92C C95C 125.7(10) . .
C92C N92C C95C 125.8(11) . .
N92C C93C C94C 108.9(11) . .
N92C C93C H93C 125.6 . .
C94C C93C H93C 125.6 . .
C93C C94C N91C 105.6(12) . .
C93C C94C H94C 127.2 . .
N91C C94C H94C 127.2 . .
N92C C95C H95G 109.5 . .
N92C C95C H95H 109.5 . .
H95G C95C H95H 109.5 . .
N92C C95C H95I 109.5 . .
H95G C95C H95I 109.5 . .
H95H C95C H95I 109.5 . .
C141 P1 C121 110.1(4) . .
C141 P1 C111 106.9(5) . .
C121 P1 C111 110.1(5) . .
C141 P1 C131 108.7(4) . .
C121 P1 C131 107.2(4) . .
C111 P1 C131 113.8(4) . .
C112 C111 C116 120.2(9) . .
C112 C111 P1 119.6(8) . .
C116 C111 P1 119.7(7) . .
C113 C112 C111 118.9(9) . .
C113 C112 H112 120.5 . .
C111 C112 H112 120.5 . .
C114 C113 C112 121.4(8) . .
C114 C113 H113 119.3 . .
C112 C113 H113 119.3 . .
C113 C114 C115 120.0(9) . .
C113 C114 H114 120.0 . .
C115 C114 H114 120.0 . .
C116 C115 C114 118.6(10) . .
C116 C115 H115 120.7 . .
C114 C115 H115 120.7 . .
C115 C116 C111 120.8(9) . .
C115 C116 H116 119.6 . .
C111 C116 H116 119.6 . .
C126 C121 C122 120.3(8) . .
C126 C121 P1 119.0(7) . .
C122 C121 P1 120.3(7) . .
C123 C122 C121 119.9(8) . .
C123 C122 H122 120.1 . .
C121 C122 H122 120.1 . .
C122 C123 C124 119.6(9) . .
C122 C123 H123 120.2 . .
C124 C123 H123 120.2 . .
C125 C124 C123 120.9(8) . .
C125 C124 H124 119.5 . .
C123 C124 H124 119.5 . .
C124 C125 C126 119.4(8) . .
C124 C125 H125 120.3 . .
C126 C125 H125 120.3 . .
C121 C126 C125 119.9(8) . .
C121 C126 H126 120.0 . .
C125 C126 H126 120.0 . .
C132 C131 C136 119.9(8) . .
C132 C131 P1 119.4(7) . .
C136 C131 P1 120.5(7) . .
C131 C132 C133 119.1(8) . .
C131 C132 H132 120.4 . .
C133 C132 H132 120.4 . .
C134 C133 C132 119.7(8) . .
C134 C133 H133 120.1 . .
C132 C133 H133 120.1 . .
C133 C134 C135 121.8(8) . .
C133 C134 H134 119.1 . .
C135 C134 H134 119.1 . .
C134 C135 C136 120.4(9) . .
C134 C135 H135 119.8 . .
C136 C135 H135 119.8 . .
C135 C136 C131 119.1(8) . .
C135 C136 H136 120.5 . .
C131 C136 H136 120.5 . .
C146 C141 C142 120.8(9) . .
C146 C141 P1 121.1(7) . .
C142 C141 P1 117.9(8) . .
C143 C142 C141 117.5(11) . .
C143 C142 H142 121.2 . .
C141 C142 H142 121.2 . .
C144 C143 C142 121.5(10) . .
C144 C143 H143 119.3 . .
C142 C143 H143 119.3 . .
C143 C144 C145 121.4(11) . .
C143 C144 H144 119.3 . .
C145 C144 H144 119.3 . .
C146 C145 C144 117.2(11) . .
C146 C145 H145 121.4 . .
C144 C145 H145 121.4 . .
C141 C146 C145 121.6(9) . .
C141 C146 H146 119.2 . .
C145 C146 H146 119.2 . .
C221 P2 C211 110.1(4) . .
C221 P2 C241 110.9(4) . .
C211 P2 C241 107.1(4) . .
C221 P2 C231 106.3(4) . .
C211 P2 C231 113.3(4) . .
C241 P2 C231 109.1(3) . .
C216 C211 C212 119.9(7) . .
C216 C211 P2 119.7(6) . .
C212 C211 P2 119.9(6) . .
C213 C212 C211 119.3(7) . .
C213 C212 H212 120.4 . .
C211 C212 H212 120.4 . .
C214 C213 C212 120.4(8) . .
C214 C213 H213 119.8 . .
C212 C213 H213 119.8 . .
C213 C214 C215 120.0(8) . .
C213 C214 H214 120.0 . .
C215 C214 H214 120.0 . .
C216 C215 C214 120.1(8) . .
C216 C215 H215 119.9 . .
C214 C215 H215 119.9 . .
C215 C216 C211 120.2(8) . .
C215 C216 H216 119.9 . .
C211 C216 H216 119.9 . .
C226 C221 C222 121.0(8) . .
C226 C221 P2 118.9(6) . .
C222 C221 P2 119.7(7) . .
C223 C222 C221 118.8(9) . .
C223 C222 H222 120.6 . .
C221 C222 H222 120.6 . .
C224 C223 C222 119.5(9) . .
C224 C223 H223 120.2 . .
C222 C223 H223 120.2 . .
C225 C224 C223 122.1(8) . .
C225 C224 H224 118.9 . .
C223 C224 H224 118.9 . .
C224 C225 C226 119.1(9) . .
C224 C225 H225 120.5 . .
C226 C225 H225 120.5 . .
C225 C226 C221 119.4(8) . .
C225 C226 H226 120.3 . .
C221 C226 H226 120.3 . .
C232 C231 C236 119.7(7) . .
C232 C231 P2 119.3(6) . .
C236 C231 P2 121.0(6) . .
C231 C232 C233 120.2(7) . .
C231 C232 H232 119.9 . .
C233 C232 H232 119.9 . .
C234 C233 C232 119.4(8) . .
C234 C233 H233 120.3 . .
C232 C233 H233 120.3 . .
C233 C234 C235 120.4(8) . .
C233 C234 H234 119.8 . .
C235 C234 H234 119.8 . .
C236 C235 C234 120.4(8) . .
C236 C235 H235 119.8 . .
C234 C235 H235 119.8 . .
C235 C236 C231 119.8(8) . .
C235 C236 H236 120.1 . .
C231 C236 H236 120.1 . .
C242 C241 C246 120.6(7) . .
C242 C241 P2 119.2(6) . .
C246 C241 P2 120.1(6) . .
C241 C242 C243 119.6(7) . .
C241 C242 H242 120.2 . .
C243 C242 H242 120.2 . .
C244 C243 C242 119.9(8) . .
C244 C243 H243 120.1 . .
C242 C243 H243 120.1 . .
C243 C244 C245 119.9(8) . .
C243 C244 H244 120.0 . .
C245 C244 H244 120.0 . .
C246 C245 C244 120.3(8) . .
C246 C245 H245 119.9 . .
C244 C245 H245 119.9 . .
C245 C246 C241 119.7(7) . .
C245 C246 H246 120.2 . .
C241 C246 H246 120.2 . .
C311 P3 C341 106.8(4) . .
C311 P3 C321 110.6(4) . .
C341 P3 C321 110.1(4) . .
C311 P3 C331 114.6(4) . .
C341 P3 C331 108.6(4) . .
C321 P3 C331 106.1(4) . .
C312 C311 C316 118.7(8) . .
C312 C311 P3 119.9(6) . .
C316 C311 P3 120.8(7) . .
C313 C312 C311 120.0(8) . .
C313 C312 H312 120.0 . .
C311 C312 H312 120.0 . .
C312 C313 C314 120.4(9) . .
C312 C313 H313 119.8 . .
C314 C313 H313 119.8 . .
C315 C314 C313 119.8(9) . .
C315 C314 H314 120.1 . .
C313 C314 H314 120.1 . .
C316 C315 C314 119.8(10) . .
C316 C315 H315 120.1 . .
C314 C315 H315 120.1 . .
C315 C316 C311 121.3(10) . .
C315 C316 H316 119.4 . .
C311 C316 H316 119.4 . .
C322 C321 C326 120.1(8) . .
C322 C321 P3 118.5(6) . .
C326 C321 P3 120.5(7) . .
C321 C322 C323 120.3(8) . .
C321 C322 H322 119.8 . .
C323 C322 H322 119.8 . .
C324 C323 C322 119.0(9) . .
C324 C323 H323 120.5 . .
C322 C323 H323 120.5 . .
C323 C324 C325 121.7(9) . .
C323 C324 H324 119.1 . .
C325 C324 H324 119.1 . .
C326 C325 C324 118.5(9) . .
C326 C325 H325 120.8 . .
C324 C325 H325 120.8 . .
C325 C326 C321 120.3(10) . .
C325 C326 H326 119.9 . .
C321 C326 H326 119.9 . .
C332 C331 C336 119.7(7) . .
C332 C331 P3 119.9(6) . .
C336 C331 P3 120.3(6) . .
C331 C332 C333 120.2(7) . .
C331 C332 H332 119.9 . .
C333 C332 H332 119.9 . .
C334 C333 C332 119.9(8) . .
C334 C333 H333 120.0 . .
C332 C333 H333 120.0 . .
C333 C334 C335 120.6(8) . .
C333 C334 H334 119.7 . .
C335 C334 H334 119.7 . .
C334 C335 C336 120.6(8) . .
C334 C335 H335 119.7 . .
C336 C335 H335 119.7 . .
C335 C336 C331 119.0(8) . .
C335 C336 H336 120.5 . .
C331 C336 H336 120.5 . .
C342 C341 C346 120.5(7) . .
C342 C341 P3 119.6(6) . .
C346 C341 P3 119.8(6) . .
C341 C342 C343 119.6(8) . .
C341 C342 H342 120.2 . .
C343 C342 H342 120.2 . .
C344 C343 C342 119.9(8) . .
C344 C343 H343 120.1 . .
C342 C343 H343 120.1 . .
C343 C344 C345 120.8(9) . .
C343 C344 H344 119.6 . .
C345 C344 H344 119.6 . .
C344 C345 C346 119.9(8) . .
C344 C345 H345 120.0 . .
C346 C345 H345 120.0 . .
C345 C346 C341 119.2(8) . .
C345 C346 H346 120.4 . .
C341 C346 H346 120.4 . .
O6B Na1 O71B 134.5(3) . 3_666
O6B Na1 O32A 110.7(3) . 2_645
O71B Na1 O32A 105.8(3) 3_666 2_645

loop_
_geom_bond_atom_site_label_1
_geom_bond_atom_site_label_2
_geom_bond_distance
_geom_bond_site_symmetry_2
Gd1 O21A 2.381(6) .
Gd1 O16W 2.382(6) .
Gd1 O51B 2.386(5) .
Gd1 O14W 2.390(6) .
Gd1 O13W 2.408(5) .
Gd1 O12W 2.416(6) .
Gd1 O11W 2.437(6) .
Gd1 O15W 2.460(6) .
O11W H11Y 0.850(5) .
O11W H11Z 0.850(5) .
O12W H12Y 0.850(5) .
O12W H12Z 0.850(5) .
O13W H13Y 0.849(5) .
O13W H13Z 0.849(5) .
O14W H14Y 0.849(5) .
O14W H14Z 0.850(5) .
O15W H15Y 0.850(5) .
O15W H15Z 0.850(5) .
O16W H16Y 0.850(5) .
O16W H16Z 0.850(5) .
Gd2 O51C 2.357(5) .
Gd2 O26W 2.363(6) .
Gd2 O23W 2.391(5) .
Gd2 O22W 2.392(7) .
Gd2 O21W 2.417(6) .
Gd2 O21B 2.420(5) .
Gd2 O24W 2.422(6) .
Gd2 O25W 2.478(6) .
O21W H21Y 0.850(5) .
O21W H21Z 0.850(5) .
O22W H22Y 0.850(5) .
O22W H22Z 0.850(5) .
O23W H23Y 0.849(5) .
O23W H23Z 0.850(5) .
O24W H24Y 0.849(5) .
O24W H24Z 0.850(5) .
O25W H25Y 0.850(5) .
O25W H25Z 0.850(5) .
O26W H26Y 0.850(5) .
O26W H26Z 0.850(5) .
Gd3 O38W 2.328(8) .
Gd3 O31W 2.363(6) .
Gd3 O36W 2.371(6) .
Gd3 O33W 2.374(6) .
Gd3 O35W 2.416(7) .
Gd3 O34W 2.427(8) .
Gd3 O37W 2.433(6) .
Gd3 O32W 2.456(6) .
O31W H31Y 0.850(5) .
O31W H31Z 0.851(5) .
O32W H32Y 0.851(5) .
O32W H32Z 0.850(5) .
O33W H33Y 0.851(5) .
O33W H33Z 0.850(5) .
O34W H34Y 0.850(5) .
O34W H34Z 0.850(5) .
O35W H35Y 0.850(5) .
O35W H35Z 0.850(5) .
O36W H36Y 0.850(5) .
O36W H36Z 0.850(5) .
O37W H37Y 0.851(5) .
O37W H37Z 0.851(5) .
O38W H38Y 0.850(5) .
O38W H38Z 0.850(5) .
Gd4 O42W 2.284(4) .
Gd4 O46W 2.362(5) .
Gd4 O44W 2.366(5) .
Gd4 O11A 2.371(12) .
Gd4 O47W 2.371(5) .
Gd4 O41W 2.375(5) .
Gd4 O45W 2.375(5) .
Gd4 O43W 2.379(5) .
O41W H41Y 0.851(5) .
O41W H41Z 0.851(5) .
O42W H42Y 0.850(5) .
O42W H42Z 0.850(5) .
O43W H43Y 0.851(5) .
O43W H43Z 0.852(5) .
O44W H44Y 0.850(5) .
O44W H44Z 0.851(5) .
O45W H45Y 0.850(5) .
O45W H45Z 0.850(5) .
O46W H46Y 0.850(5) .
O46W H46Z 0.851(5) .
O47W H47Y 0.849(6) .
O47W H47Z 0.850(5) .
Gd5 O56W 2.10(3) .
Gd5 O41B 2.302(8) .
Gd5 O51W 2.348(12) .
Gd5 O55W 2.377(15) .
Gd5 O52W 2.436(9) .
Gd5 O62A 2.448(9) 4_576
Gd5 O53W 2.458(13) .
Gd5 O54W 2.488(14) .
Gd6 O62W 2.03(4) .
Gd6 O63W 2.28(3) .
Gd6 O66W 2.30(3) .
Gd6 O65W 2.36(3) .
Gd6 O64W 2.37(3) .
Gd6 O61W 2.44(2) .
Gd6 O41B 2.794(8) .
O1A C11A 1.373(12) .
O1A H1AA 0.8400 .
C10A C16A 1.528(11) .
C10A C42A 1.535(12) .
C10A H10A 0.9900 .
C10A H10B 0.9900 .
C11A C12A 1.383(13) .
C11A C16A 1.408(12) .
C12A C13A 1.372(16) .
C12A C20A 1.533(13) .
C13A C14A 1.376(13) .
C13A H13A 0.9500 .
C14A C15A 1.399(12) .
C14A S1A 1.751(10) .
C15A C16A 1.381(13) .
C15A H15A 0.9500 .
S1A O13A 1.380(12) .
S1A O12A 1.450(9) .
S1A O11A 1.453(9) .
O2A C21A 1.381(13) .
O2A H2AA 0.8400 .
C20A C26A 1.553(12) .
C20A H20A 0.9900 .
C20A H20B 0.9900 .
C21A C26A 1.374(15) .
C21A C22A 1.421(12) .
C22A C23A 1.378(13) .
C22A C30A 1.524(12) .
C23A C24A 1.404(12) .
C23A H23A 0.9500 .
C24A C25A 1.385(13) .
C24A S2A 1.759(11) .
C25A C26A 1.392(15) .
C25A H25A 0.9500 .
S2A O23A 1.445(7) .
S2A O22A 1.452(8) .
S2A O21A 1.462(6) .
O3A C31A 1.360(10) .
O3A H3AA 0.8400 .
C30A C36A 1.520(11) .
C30A H30A 0.9900 .
C30A H30B 0.9900 .
C31A C32A 1.392(12) .
C31A C36A 1.413(11) .
C32A C33A 1.400(12) .
C32A C40A 1.516(11) .
C33A C34A 1.387(11) .
C33A H33A 0.9500 .
C34A C35A 1.369(12) .
C34A S3A 1.773(8) .
C35A C36A 1.396(12) .
C35A H35A 0.9500 .
S3A O31A 1.445(7) .
S3A O32A 1.449(6) .
S3A O33A 1.460(6) .
O32A Na1 2.861(8) 2_655
O4A C41A 1.367(10) .
O4A H4AA 0.8400 .
C40A C46A 1.515(14) .
C40A H40A 0.9900 .
C40A H40B 0.9900 .
C41A C46A 1.405(12) .
C41A C42A 1.419(13) .
C42A C43A 1.387(13) .
C43A C44A 1.373(13) .
C43A H43A 0.9500 .
C44A C45A 1.385(14) .
C44A S4A 1.760(10) .
C45A C46A 1.392(13) .
C45A H45A 0.9500 .
S4A O41A 1.444(8) .
S4A O43A 1.452(7) .
S4A O42A 1.457(8) .
O5A C51A 1.370(10) .
O5A H5AA 0.8400 .
C50A C56A 1.509(11) .
C50A C82A 1.514(10) .
C50A H50A 0.9900 .
C50A H50B 0.9900 .
C51A C52A 1.382(12) .
C51A C56A 1.407(11) .
C52A C53A 1.395(13) .
C52A C60A 1.531(12) .
C53A C54A 1.382(12) .
C53A H53A 0.9500 .
C54A C55A 1.391(11) .
C54A S5A 1.778(7) .
C55A C56A 1.389(11) .
C55A H55A 0.9500 .
S5A O55A 1.445(7) .
S5A O54A 1.449(7) .
S5A O56A 1.457(8) .
S5A O51A 1.459(7) .
S5A O53A 1.460(7) .
S5A O52A 1.467(7) .
O6A C61A 1.342(12) .
O6A H6AA 0.8400 .
C60A C66A 1.511(16) .
C60A H60A 0.9900 .
C60A H60B 0.9900 .
C61A C66A 1.426(12) .
C61A C62A 1.430(14) .
C62A C63A 1.367(14) .
C62A C70A 1.520(11) .
C63A C64A 1.429(15) .
C63A H63A 0.9500 .
C64A C65A 1.383(17) .
C64A S6A 1.727(8) .
C65A C66A 1.335(16) .
C65A H65A 0.9500 .
S6A O61A 1.371(7) .
S6A O64A 1.418(8) .
S6A O62A 1.455(7) .
S6A O63A 1.464(8) .
S6A O65A 1.475(9) .
S6A O66A 1.482(8) .
O7A C71A 1.345(9) .
O7A H7AA 0.8400 .
C70A C76A 1.526(11) .
C70A H70A 0.9900 .
C70A H70B 0.9900 .
C71A C72A 1.394(10) .
C71A C76A 1.413(11) .
C72A C73A 1.387(11) .
C72A C80A 1.518(10) .
C73A C74A 1.401(11) .
C73A H73A 0.9500 .
C74A C75A 1.397(12) .
C74A S7A 1.765(7) .
C75A C76A 1.368(12) .
C75A H75A 0.9500 .
S7A O74A 1.419(7) .
S7A O72A 1.419(8) .
S7A O76A 1.469(7) .
S7A O73A 1.484(7) .
S7A O71A 1.509(8) .
S7A O75A 1.515(8) .
O8A C81A 1.377(8) .
O8A H8AA 0.8400 .
C80A C86A 1.520(10) .
C80A H80A 0.9900 .
C80A H80B 0.9900 .
C81A C82A 1.399(10) .
C81A C86A 1.406(10) .
C82A C83A 1.391(10) .
C83A C84A 1.390(10) .
C83A H83A 0.9500 .
C84A C85A 1.390(10) .
C84A S8A 1.771(7) .
C85A C86A 1.390(10) .
C85A H85A 0.9500 .
S8A O81A 1.456(6) .
S8A O82A 1.462(6) .
S8A O83A 1.465(6) .
C1A C6A 1.363(14) .
C1A C2A 1.401(13) .
C1A C01A 1.517(13) .
C2A C3A 1.373(12) .
C2A H2A 0.9500 .
C3A C4A 1.381(15) .
C3A C91A 1.496(14) .
C4A C5A 1.381(16) .
C4A H4A 0.9500 .
C5A C6A 1.385(15) .
C5A H5A 0.9500 .
C6A H6A 0.9500 .
C01A N01A 1.468(11) .
C01A H01A 0.9900 .
C01A H01B 0.9900 .
N01A C02A 1.307(14) .
N01A C04A 1.378(12) .
C02A N02A 1.343(12) .
C02A H02A 0.9500 .
N02A C03A 1.361(17) .
N02A C05A 1.466(17) .
C03A C04A 1.325(17) .
C03A H03A 0.9500 .
C04A H04A 0.9500 .
C05A H05A 0.9800 .
C05A H05B 0.9800 .
C05A H05C 0.9800 .
C91A N91A 1.473(12) .
C91A H91A 0.9900 .
C91A H91B 0.9900 .
N91A C92A 1.308(14) .
N91A C94A 1.358(14) .
C92A N92A 1.341(15) .
C92A H92A 0.9500 .
N92A C93A 1.300(15) .
N92A C95A 1.478(15) .
C93A C94A 1.287(16) .
C93A H93A 0.9500 .
C94A H94A 0.9500 .
C95A H95A 0.9800 .
C95A H95B 0.9800 .
C95A H95C 0.9800 .
O1B C11B 1.383(10) .
O1B H1BA 0.8400 .
C10B C42B 1.497(13) .
C10B C16B 1.532(12) .
C10B H10C 0.9900 .
C10B H10D 0.9900 .
C11B C16B 1.383(13) .
C11B C12B 1.401(13) .
C12B C13B 1.388(11) .
C12B C20B 1.510(12) .
C13B C14B 1.387(12) .
C13B H13B 0.9500 .
C14B C15B 1.370(11) .
C14B S1B 1.754(8) .
C15B C16B 1.409(11) .
C15B H15B 0.9500 .
S1B O13B 1.439(9) .
S1B O11B 1.442(7) .
S1B O12B 1.449(9) .
O2B C21B 1.376(10) .
O2B H2BA 0.8400 .
C20B C26B 1.523(12) .
C20B H20C 0.9900 .
C20B H20D 0.9900 .
C21B C26B 1.392(13) .
C21B C22B 1.405(13) .
C22B C23B 1.398(12) .
C22B C30B 1.517(12) .
C23B C24B 1.368(12) .
C23B H23B 0.9500 .
C24B C25B 1.398(12) .
C24B S2B 1.778(8) .
C25B C26B 1.393(12) .
C25B H25B 0.9500 .
S2B O23B 1.449(7) .
S2B O22B 1.452(6) .
S2B O21B 1.465(6) .
O3B C31B 1.355(12) .
O3B H3BA 0.8400 .
C30B C36B 1.528(16) .
C30B H30C 0.9900 .
C30B H30D 0.9900 .
C31B C32B 1.391(17) .
C31B C36B 1.410(13) .
C32B C33B 1.396(14) .
C32B C40B 1.524(12) .
C33B C34B 1.411(13) .
C33B H33B 0.9500 .
C34B C35B 1.384(16) .
C34B S3B 1.778(8) .
C35B C36B 1.383(15) .
C35B H35B 0.9500 .
S3B O34B 1.434(8) .
S3B O33B 1.435(8) .
S3B O32B 1.462(8) .
S3B O31B 1.466(8) .
S3B O35B 1.468(7) .
S3B O36B 1.493(7) .
O4B C41B 1.333(13) .
O4B H4BA 0.8400 .
C40B C46B 1.524(12) .
C40B H40C 0.9900 .
C40B H40D 0.9900 .
C41B C46B 1.412(13) .
C41B C42B 1.420(12) .
C42B C43B 1.396(15) .
C43B C44B 1.373(13) .
C43B H43B 0.9500 .
C44B C45B 1.417(13) .
C44B S4B 1.736(11) .
C45B C46B 1.383(16) .
C45B H45B 0.9500 .
S4B O42B 1.442(8) .
S4B O43B 1.459(6) .
S4B O41B 1.462(7) .
O5B C51B 1.376(10) .
O5B H5BA 0.8400 .
C50B C56B 1.510(10) .
C50B C82B 1.519(10) .
C50B H50C 0.9900 .
C50B H50D 0.9900 .
C51B C52B 1.381(11) .
C51B C56B 1.403(11) .
C52B C53B 1.403(12) .
C52B C60B 1.526(11) .
C53B C54B 1.354(12) .
C53B H53B 0.9500 .
C54B C55B 1.414(11) .
C54B S5B 1.767(9) .
C55B C56B 1.396(12) .
C55B H55B 0.9500 .
S5B O53B 1.444(7) .
S5B O52B 1.453(7) .
S5B O51B 1.472(6) .
O6B C61B 1.366(9) .
O6B Na1 2.645(8) .
O6B H6BA 0.8400 .
C60B C66B 1.536(11) .
C60B H60C 0.9900 .
C60B H60D 0.9900 .
C61B C62B 1.396(11) .
C61B C66B 1.411(10) .
C62B C63B 1.385(11) .
C62B C70B 1.529(10) .
C63B C64B 1.390(11) .
C63B H63B 0.9500 .
C64B C65B 1.394(11) .
C64B S6B 1.763(8) .
C65B C66B 1.370(11) .
C65B H65B 0.9500 .
S6B O62B 1.446(6) .
S6B O63B 1.454(7) .
S6B O61B 1.461(6) .
O7B C71B 1.360(9) .
O7B H7BA 0.8400 .
C70B C76B 1.520(10) .
C70B H70C 0.9900 .
C70B H70D 0.9900 .
C71B C76B 1.400(11) .
C71B C72B 1.412(10) .
C72B C73B 1.389(11) .
C72B C80B 1.528(10) .
C73B C74B 1.397(11) .
C73B H73B 0.9500 .
C74B C75B 1.404(11) .
C74B S7B 1.760(7) .
C75B C76B 1.382(11) .
C75B H75B 0.9500 .
S7B O71B 1.422(6) .
S7B O73B 1.424(6) .
S7B O72B 1.489(6) .
O71B Na1 2.769(9) 3_666
O8B C81B 1.366(10) .
O8B H8BA 0.8400 .
C80B C86B 1.503(11) .
C80B H80C 0.9900 .
C80B H80D 0.9900 .
C81B C86B 1.410(11) .
C81B C82B 1.414(12) .
C82B C83B 1.384(12) .
C83B C84B 1.393(11) .
C83B H83B 0.9500 .
C84B C85B 1.385(12) .
C84B S8B 1.769(8) .
C85B C86B 1.381(12) .
C85B H85B 0.9500 .
S8B O81B 1.444(7) .
S8B O83B 1.463(8) .
S8B O82B 1.464(7) .
C1B C2B 1.399(13) .
C1B C6B 1.399(13) .
C1B C01B 1.526(13) .
C2B C3B 1.384(13) .
C2B H2B 0.9500 .
C3B C4B 1.403(15) .
C3B C91B 1.501(14) .
C4B C5B 1.388(16) .
C4B H4B 0.9500 .
C5B C6B 1.361(14) .
C5B H5B 0.9500 .
C6B H6B 0.9500 .
C01B N01B 1.450(11) .
C01B H01C 0.9900 .
C01B H01D 0.9900 .
N01B C02B 1.322(11) .
N01B C04B 1.376(11) .
C02B N02B 1.334(11) .
C02B H02B 0.9500 .
N02B C03B 1.368(11) .
N02B C05B 1.465(11) .
C03B C04B 1.345(13) .
C03B H03B 0.9500 .
C04B H04B 0.9500 .
C05B H05D 0.9800 .
C05B H05E 0.9800 .
C05B H05F 0.9800 .
C91B N91B 1.487(13) .
C91B H91C 0.9900 .
C91B H91D 0.9900 .
N91B C92B 1.305(12) .
N91B C94B 1.352(14) .
C92B N92B 1.326(12) .
C92B H92B 0.9500 .
N92B C93B 1.352(13) .
N92B C95B 1.461(12) .
C93B C94B 1.323(16) .
C93B H93B 0.9500 .
C94B H94B 0.9500 .
C95B H95D 0.9800 .
C95B H95E 0.9800 .
C95B H95F 0.9800 .
O1C C11C 1.364(10) .
O1C H1CA 0.8400 .
C10C C16C 1.518(11) .
C10C C42C 1.525(11) .
C10C H10E 0.9900 .
C10C H10F 0.9900 .
C11C C12C 1.371(13) .
C11C C16C 1.384(11) .
C12C C13C 1.391(13) .
C12C C20C 1.526(11) .
C13C C14C 1.406(10) .
C13C H13C 0.9500 .
C14C C15C 1.377(12) .
C14C S1C 1.770(8) .
C15C C16C 1.396(11) .
C15C H15C 0.9500 .
S1C O13C 1.443(7) .
S1C O12C 1.463(8) .
S1C O11C 1.465(6) .
O2C C21C 1.350(12) .
O2C H2CA 0.8400 .
C20C C26C 1.526(12) .
C20C H20E 0.9900 .
C20C H20F 0.9900 .
C21C C26C 1.401(15) .
C21C C22C 1.405(13) .
C22C C23C 1.378(16) .
C22C C30C 1.517(15) .
C23C C24C 1.361(17) .
C23C H23C 0.9500 .
C24C C25C 1.405(14) .
C24C S2C 1.764(12) .
C25C C26C 1.390(14) .
C25C H25C 0.9500 .
S2C O22C 1.454(8) .
S2C O21C 1.461(8) .
S2C O23C 1.473(9) .
O3C C31C 1.373(10) .
O3C H3CA 0.8400 .
C30C C36C 1.512(15) .
C30C H30E 0.9900 .
C30C H30F 0.9900 .
C31C C36C 1.394(13) .
C31C C32C 1.402(14) .
C32C C33C 1.391(12) .
C32C C40C 1.511(12) .
C33C C34C 1.389(13) .
C33C H33C 0.9500 .
C34C C35C 1.380(15) .
C34C S3C 1.766(7) .
C35C C36C 1.390(14) .
C35C H35C 0.9500 .
S3C O33C 1.433(8) .
S3C O35C 1.442(8) .
S3C O34C 1.443(8) .
S3C O32C 1.476(7) .
S3C O31C 1.509(8) .
S3C O36C 1.519(8) .
O4C C41C 1.362(9) .
O4C H4CA 0.8400 .
C40C C46C 1.526(10) .
C40C H40E 0.9900 .
C40C H40F 0.9900 .
C41C C42C 1.404(10) .
C41C C46C 1.406(11) .
C42C C43C 1.373(11) .
C43C C44C 1.409(11) .
C43C H43C 0.9500 .
C44C C45C 1.395(10) .
C44C S4C 1.764(7) .
C45C C46C 1.396(11) .
C45C H45C 0.9500 .
S4C O42C 1.449(6) .
S4C O43C 1.469(6) .
S4C O41C 1.476(5) .
O5C C51C 1.374(9) .
O5C H5CA 0.8400 .
C50C C56C 1.518(10) .
C50C C82C 1.538(10) .
C50C H50E 0.9900 .
C50C H50F 0.9900 .
C51C C56C 1.382(11) .
C51C C52C 1.407(11) .
C52C C53C 1.402(11) .
C52C C60C 1.513(11) .
C53C C54C 1.391(12) .
C53C H53C 0.9500 .
C54C C55C 1.385(11) .
C54C S5C 1.763(8) .
C55C C56C 1.395(11) .
C55C H55C 0.9500 .
S5C O53C 1.449(6) .
S5C O52C 1.468(6) .
S5C O51C 1.471(6) .
O6C C61C 1.372(9) .
O6C H6CA 0.8400 .
C60C C66C 1.522(11) .
C60C H60E 0.9900 .
C60C H60F 0.9900 .
C61C C66C 1.396(11) .
C61C C62C 1.410(11) .
C62C C63C 1.381(11) .
C62C C70C 1.520(10) .
C63C C64C 1.388(11) .
C63C H63C 0.9500 .
C64C C65C 1.369(12) .
C64C S6C 1.770(7) .
C65C C66C 1.394(11) .
C65C H65C 0.9500 .
S6C O64C 1.432(8) .
S6C O62C 1.442(7) .
S6C O63C 1.449(7) .
S6C O66C 1.458(7) .
S6C O65C 1.469(7) .
S6C O61C 1.479(7) .
O7C C71C 1.348(9) .
O7C H7CA 0.8400 .
C70C C76C 1.501(10) .
C70C H70E 0.9900 .
C70C H70F 0.9900 .
C71C C72C 1.409(10) .
C71C C76C 1.411(11) .
C72C C73C 1.398(10) .
C72C C80C 1.510(10) .
C73C C74C 1.400(11) .
C73C H73C 0.9500 .
C74C C75C 1.401(11) .
C74C S7C 1.757(7) .
C75C C76C 1.389(10) .
C75C H75C 0.9500 .
S7C O71C 1.453(5) .
S7C O73C 1.459(6) .
S7C O72C 1.464(6) .
O8C C81C 1.378(8) .
O8C H8CA 0.8400 .
C80C C86C 1.538(10) .
C80C H80E 0.9900 .
C80C H80F 0.9900 .
C81C C86C 1.390(10) .
C81C C82C 1.394(11) .
C82C C83C 1.394(10) .
C83C C84C 1.384(10) .
C83C H83C 0.9500 .
C84C C85C 1.402(11) .
C84C S8C 1.771(7) .
C85C C86C 1.398(10) .
C85C H85C 0.9500 .
S8C O82C 1.456(7) .
S8C O83C 1.460(6) .
S8C O81C 1.468(6) .
C1C C6C 1.387(13) .
C1C C2C 1.395(13) .
C1C C01C 1.500(13) .
C2C C3C 1.405(13) .
C2C H2C 0.9500 .
C3C C4C 1.392(13) .
C3C C91C 1.493(13) .
C4C C5C 1.414(15) .
C4C H4C 0.9500 .
C5C C6C 1.375(14) .
C5C H5C 0.9500 .
C6C H6C 0.9500 .
C01C N01C 1.470(10) .
C01C H01E 0.9900 .
C01C H01F 0.9900 .
N01C C02C 1.327(12) .
N01C C04C 1.375(10) .
C02C N02C 1.324(11) .
C02C H02C 0.9500 .
N02C C03C 1.366(11) .
N02C C05C 1.472(11) .
C03C C04C 1.363(12) .
C03C H03C 0.9500 .
C04C H04C 0.9500 .
C05C H05G 0.9800 .
C05C H05H 0.9800 .
C05C H05I 0.9800 .
C91C N91C 1.493(11) .
C91C H91E 0.9900 .
C91C H91F 0.9900 .
N91C C92C 1.299(12) .
N91C C94C 1.361(15) .
C92C N92C 1.321(12) .
C92C H92C 0.9500 .
N92C C93C 1.314(16) .
N92C C95C 1.468(13) .
C93C C94C 1.331(18) .
C93C H93C 0.9500 .
C94C H94C 0.9500 .
C95C H95G 0.9800 .
C95C H95H 0.9800 .
C95C H95I 0.9800 .
P1 C141 1.789(10) .
P1 C121 1.791(9) .
P1 C111 1.792(9) .
P1 C131 1.807(9) .
C111 C112 1.392(13) .
C111 C116 1.396(15) .
C112 C113 1.389(13) .
C112 H112 0.9500 .
C113 C114 1.371(15) .
C113 H113 0.9500 .
C114 C115 1.419(14) .
C114 H114 0.9500 .
C115 C116 1.383(14) .
C115 H115 0.9500 .
C116 H116 0.9500 .
C121 C126 1.388(12) .
C121 C122 1.405(13) .
C122 C123 1.380(14) .
C122 H122 0.9500 .
C123 C124 1.395(13) .
C123 H123 0.9500 .
C124 C125 1.391(13) .
C124 H124 0.9500 .
C125 C126 1.394(11) .
C125 H125 0.9500 .
C126 H126 0.9500 .
C131 C132 1.399(12) .
C131 C136 1.406(13) .
C132 C133 1.415(12) .
C132 H132 0.9500 .
C133 C134 1.358(12) .
C133 H133 0.9500 .
C134 C135 1.369(13) .
C134 H134 0.9500 .
C135 C136 1.393(13) .
C135 H135 0.9500 .
C136 H136 0.9500 .
C141 C146 1.388(14) .
C141 C142 1.411(13) .
C142 C143 1.396(16) .
C142 H142 0.9500 .
C143 C144 1.372(18) .
C143 H143 0.9500 .
C144 C145 1.417(15) .
C144 H144 0.9500 .
C145 C146 1.389(14) .
C145 H145 0.9500 .
C146 H146 0.9500 .
P2 C221 1.782(8) .
P2 C211 1.800(8) .
P2 C241 1.801(8) .
P2 C231 1.810(8) .
C211 C216 1.383(11) .
C211 C212 1.401(12) .
C212 C213 1.389(12) .
C212 H212 0.9500 .
C213 C214 1.381(12) .
C213 H213 0.9500 .
C214 C215 1.385(13) .
C214 H214 0.9500 .
C215 C216 1.381(12) .
C215 H215 0.9500 .
C216 H216 0.9500 .
C221 C226 1.403(12) .
C221 C222 1.406(12) .
C222 C223 1.392(13) .
C222 H222 0.9500 .
C223 C224 1.391(15) .
C223 H223 0.9500 .
C224 C225 1.380(14) .
C224 H224 0.9500 .
C225 C226 1.398(11) .
C225 H225 0.9500 .
C226 H226 0.9500 .
C231 C232 1.387(11) .
C231 C236 1.402(11) .
C232 C233 1.407(11) .
C232 H232 0.9500 .
C233 C234 1.380(12) .
C233 H233 0.9500 .
C234 C235 1.393(13) .
C234 H234 0.9500 .
C235 C236 1.380(12) .
C235 H235 0.9500 .
C236 H236 0.9500 .
C241 C242 1.383(11) .
C241 C246 1.384(11) .
C242 C243 1.403(12) .
C242 H242 0.9500 .
C243 C244 1.379(12) .
C243 H243 0.9500 .
C244 C245 1.396(12) .
C244 H244 0.9500 .
C245 C246 1.383(11) .
C245 H245 0.9500 .
C246 H246 0.9500 .
P3 C311 1.779(8) .
P3 C341 1.796(8) .
P3 C321 1.802(8) .
P3 C331 1.819(7) .
C311 C312 1.397(12) .
C311 C316 1.397(12) .
C312 C313 1.385(12) .
C312 H312 0.9500 .
C313 C314 1.393(15) .
C313 H313 0.9500 .
C314 C315 1.382(17) .
C314 H314 0.9500 .
C315 C316 1.374(14) .
C315 H315 0.9500 .
C316 H316 0.9500 .
C321 C322 1.377(13) .
C321 C326 1.399(12) .
C322 C323 1.393(12) .
C322 H322 0.9500 .
C323 C324 1.376(14) .
C323 H323 0.9500 .
C324 C325 1.397(16) .
C324 H324 0.9500 .
C325 C326 1.384(14) .
C325 H325 0.9500 .
C326 H326 0.9500 .
C331 C332 1.383(11) .
C331 C336 1.398(11) .
C332 C333 1.384(12) .
C332 H332 0.9500 .
C333 C334 1.362(12) .
C333 H333 0.9500 .
C334 C335 1.374(12) .
C334 H334 0.9500 .
C335 C336 1.379(11) .
C335 H335 0.9500 .
C336 H336 0.9500 .
C341 C342 1.378(11) .
C341 C346 1.398(11) .
C342 C343 1.398(12) .
C342 H342 0.9500 .
C343 C344 1.373(13) .
C343 H343 0.9500 .
C344 C345 1.381(13) .
C344 H344 0.9500 .
C345 C346 1.390(12) .
C345 H345 0.9500 .
C346 H346 0.9500 .
O73W O89W 1.49(10) 4_676
O77W O84W 1.69(4) 4_576

loop_
_geom_hbond_atom_site_label_D
_geom_hbond_atom_site_label_H
_geom_hbond_atom_site_label_A
_geom_hbond_distance_DH
_geom_hbond_distance_HA
_geom_hbond_distance_DA
_geom_hbond_angle_DHA
_geom_hbond_site_symmetry_A
_geom_hbond_publ_flag
O11W H11Y O50W 0.850(5) 2.13(7) 2.760(13) 130(9) . yes
O11W H11Z O60W 0.850(5) 1.95(6) 2.629(13) 136(7) . yes
O12W H12Y O17W 0.850(5) 2.00(5) 2.798(8) 155(10) . yes
O12W H12Z O41C 0.850(5) 1.92(2) 2.716(8) 156(5) 4_575 yes
O13W H13Y O13B 0.849(5) 1.83(3) 2.659(10) 165(10) 4_575 yes
O13W H13Z O42C 0.849(5) 1.97(2) 2.772(8) 156(4) 4_575 yes
O14W H14Y O52B 0.849(5) 1.982(12) 2.750(9) 149.9(14) . yes
O14W H14Z O11B 0.850(5) 1.99(6) 2.766(9) 152(11) 4_575 yes
O15W H15Y O11B 0.850(5) 2.370(18) 3.211(9) 171(8) 4_575 yes
O15W H15Z O21A 0.850(5) 2.49(7) 2.906(9) 111(6) . yes
O15W H15Z O82C 0.850(5) 2.15(7) 2.735(8) 126(8) 4_575 yes
O15W H15Z O84W^a 0.850(5) 2.38(7) 3.01(4) 131(6) . yes
O16W H16Y O81C 0.850(5) 1.94(3) 2.760(8) 163(11) 4_575 yes
O16W H16Z O18W 0.850(5) 1.87(5) 2.656(10) 153(10) 4_575 yes
O21W H21Y O07W 0.850(5) 1.94(5) 2.702(9) 149(8) . yes
O21W H21Z O27W 0.850(5) 1.93(4) 2.716(11) 154(8) . yes
O22W H22Y O41A 0.850(5) 1.94(4) 2.682(10) 145(7) 4_676 yes
O22W H22Z O73W^a 0.850(5) 2.04(7) 2.819(16) 152(12) . yes
O22W H22Z O73'^b 0.850(5) 1.76(2) 2.61(2) 176(3) . yes
O23W H23Y O42A 0.849(5) 1.93(2) 2.739(9) 160(5) 4_676 yes
O23W H23Z O13C 0.850(5) 1.818(15) 2.665(9) 174(11) 4_575 yes
O24W H24Y O11C 0.849(5) 1.98(3) 2.797(8) 161(8) 4_575 yes
O24W H24Z O52C 0.850(5) 1.870(16) 2.687(8) 161(4) . yes
O25W H25Y O11C 0.850(5) 2.59(2) 3.387(9) 156(4) 4_575 yes
O25W H25Z O82A 0.850(5) 2.30(10) 2.741(8) 113(8) 4_676 yes
O26W H26Y O81A 0.850(5) 2.06(5) 2.840(9) 153(11) 4_676 yes
O26W H26Z O74W^a 0.850(5) 1.87(4) 2.655(15) 153(8) 4_676 yes
O26W H26Z O74'^b 0.850(5) 1.89(5) 2.69(3) 155(9) 4_676 yes
O31W H31Y O43C 0.850(5) 1.93(3) 2.763(9) 164(11) . yes
O31W H31Z O58W 0.851(5) 2.10(10) 2.612(12) 118(9) . yes
O32W H32Y O41C 0.851(5) 1.866(17) 2.684(8) 161(4) . yes
O32W H32Z O09W 0.850(5) 1.89(5) 2.642(9) 146(8) 4_576 yes
O33W H33Y O11C 0.851(5) 1.956(14) 2.785(9) 164(5) . yes
O33W H33Z O61B 0.850(5) 1.891(10) 2.740(8) 176(8) 4_576 yes
O34W H34Y O53A^a 0.850(5) 2.17(5) 2.794(13) 130(6) 1_656 yes
O34W H34Y O71W^a 0.850(5) 2.29(4) 3.092(19) 157(9) . yes
O34W H34Y O71'^b 0.850(5) 2.473(19) 3.295(17) 163(3) . yes
O35W H35Y O04W 0.850(5) 2.09(6) 2.845(10) 147(10) . yes
O35W H35Z O52A^a 0.850(5) 2.125(15) 2.902(13) 151.8(16) 1_656 yes
O35W H35Z O55A^b 0.850(5) 1.71(3) 2.499(12) 153(6) 1_656 yes
O36W H36Y O73C 0.850(5) 1.883(11) 2.732(8) 176(9) . yes
O36W H36Z O20W 0.850(5) 1.89(4) 2.691(9) 157(10) 4_576 yes
O37W H37Y O06W 0.851(5) 2.52(5) 3.208(9) 138(7) 4_576 yes
O37W H37Z O61B 0.851(5) 2.528(11) 3.343(8) 160.8(14) 4_576 yes
O38W H38Y O06W 0.850(5) 1.89(3) 2.693(10) 158(9) 4_576 yes
O38W H38Z O71W^a 0.850(5) 1.84(6) 2.59(2) 147(10) . yes
O38W H38Z O71'^b 0.850(5) 1.728(18) 2.571(17) 171(6) . yes
O41W H41Y O63C^a 0.851(5) 2.23(8) 2.786(14) 123(8) 4_475 yes
O41W H41Z O23C 0.851(5) 2.45(3) 3.231(13) 153(6) 4_475 yes
O41W H41Z O85'^b 0.851(5) 2.06(8) 2.64(3) 125(8) 4_475 yes
O42W H42Y O78'^b 0.850(5) 2.54(4) 3.10(3) 124.6(16) . yes
O42W H42Z O82B 0.850(5) 2.30(8) 2.720(9) 111(6) . yes
O42W H42Z O21C 0.850(5) 2.51(3) 3.166(9) 135(4) 4_475 yes
O42W H42Z O23C 0.850(5) 2.59(7) 3.106(10) 121(6) 4_475 yes
O43W H43Y O53B 0.851(5) 2.13(7) 2.867(13) 144(12) . yes
O44W H44Y O70W 0.850(5) 2.30(12) 2.97(2) 136(14) . yes
O44W H44Y O87'^b 0.850(5) 2.36(13) 2.94(3) 126(13) . yes
O44W H44Z O90'^b 0.851(5) 1.81(4) 2.65(3) 169(13) . yes
O45W H45Y O61C^a 0.850(5) 2.22(7) 2.846(13) 130(8) 4_475 yes
O45W H45Y O63C^a 0.850(5) 2.641(18) 3.468(15) 164.7(18) 4_475 yes
O45W H45Y O66C^b 0.850(5) 1.797(16) 2.645(14) 175(2) 4_475 yes
O45W H45Z O89W^a 0.850(5) 1.91(10) 2.75(10) 171(11) . yes
O46W H46Y O23C 0.850(5) 1.78(7) 2.548(16) 149(13) 4_475 yes
O46W H46Z O83W^a 0.851(5) 1.94(9) 2.62(2) 136(12) . yes
O46W H46Z O83'^b 0.851(5) 2.15(6) 2.70(2) 123(6) . yes
O47W H47Z O87W^a 0.850(5) 1.97(4) 2.65(2) 137(5) . yes
O47W H47Z O87'^b 0.850(5) 2.09(5) 2.90(3) 161(13) . yes
O1A H1AA O4A 0.84 1.88 2.707(9) 169.6 . yes
O2A H2AA O1A 0.84 2.30 3.006(9) 142.0 . yes
O2A H2AA O48W 0.84 2.13 2.784(11) 134.3 3_676 yes
O3A H3AA O2A 0.84 1.90 2.732(9) 169.9 . yes
O4A H4AA O3A 0.84 2.22 2.877(8) 135.4 . yes
O4A H4AA O32C^a 0.84 2.29 2.715(13) 111.8 3_676 yes
O4A H4AA O35C^b 0.84 2.07 2.553(11) 116.4 3_676 yes
O5A H5AA O8A 0.84 1.97 2.757(8) 156.2 . yes
O6A H6AA O5A 0.84 1.89 2.716(8) 166.2 . yes
O7A H7AA O6A 0.84 2.13 2.908(7) 154.4 . yes
O8A H8AA O7A 0.84 2.06 2.880(7) 164.8 . yes
O1B H1BA O4B 0.84 1.91 2.741(10) 171.4 . yes
O2B H2BA O1B 0.84 2.22 2.937(10) 143.8 . yes
O2B H2BA O72W^a 0.84 1.81 2.48(4) 134.6 3_676 yes
O2B H2BA O72'^b 0.84 2.23 2.90(2) 136.5 3_676 yes
O3B H3BA O2B 0.84 1.90 2.724(13) 167.8 . yes
O4B H4BA O3B 0.84 2.24 2.892(9) 135.2 . yes
O4B H4BA O32B^a 0.84 2.27 2.707(13) 112.5 3_676 yes
O4B H4BA O35B^b 0.84 2.10 2.571(11) 115.2 3_676 yes
O5B H5BA O8B 0.84 1.99 2.783(8) 157.1 . yes
O6B H6BA O5B 0.84 1.86 2.696(8) 170.4 . yes
O7B H7BA O6B 0.84 2.08 2.888(7) 162.3 . yes
O8B H8BA O7B 0.84 2.05 2.863(8) 162.2 . yes
O1C H1CA O4C 0.84 1.85 2.679(9) 169.0 . yes
O2C H2CA O1C 0.84 2.57 3.013(8) 114.5 . yes
O2C H2CA O05W 0.84 1.95 2.713(9) 150.4 . yes
O3C H3CA O2C 0.84 1.88 2.704(9) 168.7 . yes
O4C H4CA O32A 0.84 2.08 2.601(8) 119.4 3_676 yes
O4C H4CA O3C 0.84 2.19 2.830(8) 133.1 . yes
O5C H5CA O8C 0.84 1.96 2.756(7) 156.6 . yes
O6C H6CA O5C 0.84 1.89 2.710(8) 165.4 . yes
O7C H7CA O6C 0.84 2.12 2.932(7) 163.3 . yes
O8C H8CA O7C 0.84 2.04 2.861(8) 167.1 . yes

loop_
_geom_torsion_atom_site_label_1
_geom_torsion_atom_site_label_2
_geom_torsion_atom_site_label_3
_geom_torsion_atom_site_label_4
_geom_torsion
_geom_torsion_site_symmetry_4
O1A C11A C12A C13A 175.8(8) .
C16A C11A C12A C13A -3.4(13) .
O1A C11A C12A C20A -5.7(12) .
C16A C11A C12A C20A 175.1(8) .
C11A C12A C13A C14A 2.7(14) .
C20A C12A C13A C14A -175.8(8) .
C12A C13A C14A C15A -0.7(14) .
C12A C13A C14A S1A 178.6(7) .
C13A C14A C15A C16A -0.6(13) .
S1A C14A C15A C16A -179.9(6) .
C14A C15A C16A C11A 0.0(12) .
C14A C15A C16A C10A 179.3(7) .
O1A C11A C16A C15A -177.1(7) .
C12A C11A C16A C15A 2.0(12) .
O1A C11A C16A C10A 3.6(12) .
C12A C11A C16A C10A -177.2(8) .
C42A C10A C16A C15A -107.4(9) .
C42A C10A C16A C11A 71.9(10) .
C13A C14A S1A O13A 80.9(10) .
C15A C14A S1A O13A -99.7(10) .
C13A C14A S1A O12A -37.9(10) .
C15A C14A S1A O12A 141.4(8) .
C13A C14A S1A O11A -156.4(9) .
C15A C14A S1A O11A 22.9(9) .
O13A S1A O11A Gd4 -113.2(11) .
O12A S1A O11A Gd4 12.4(11) .
C14A S1A O11A Gd4 128.0(8) .
C13A C12A C20A C26A 103.0(11) .
C11A C12A C20A C26A -75.5(12) .
C26A C21A C22A C23A -2.8(12) .
O2A C21A C22A C23A 179.3(7) .
C26A C21A C22A C30A 176.2(7) .
O2A C21A C22A C30A -1.6(11) .
C21A C22A C23A C24A 1.3(12) .
C30A C22A C23A C24A -177.7(7) .
C22A C23A C24A C25A 0.1(12) .
C22A C23A C24A S2A 178.0(6) .
C23A C24A C25A C26A -0.1(12) .
S2A C24A C25A C26A -178.0(6) .
O2A C21A C26A C25A -179.6(8) .
C22A C21A C26A C25A 2.8(12) .
O2A C21A C26A C20A 1.4(13) .
C22A C21A C26A C20A -176.2(8) .
C24A C25A C26A C21A -1.3(12) .
C24A C25A C26A C20A 177.7(8) .
C12A C20A C26A C21A 109.3(11) .
C12A C20A C26A C25A -69.7(11) .
C25A C24A S2A O23A 156.7(7) .
C23A C24A S2A O23A -21.1(8) .
C25A C24A S2A O22A 35.2(8) .
C23A C24A S2A O22A -142.7(7) .
C25A C24A S2A O21A -83.0(8) .
C23A C24A S2A O21A 99.1(7) .
O23A S2A O21A Gd1 -102.8(6) .
O22A S2A O21A Gd1 25.3(7) .
C24A S2A O21A Gd1 141.4(5) .
C23A C22A C30A C36A 78.9(10) .
C21A C22A C30A C36A -100.1(9) .
O3A C31A C32A C33A 175.7(8) .
C36A C31A C32A C33A -5.7(13) .
O3A C31A C32A C40A -2.2(13) .
C36A C31A C32A C40A 176.4(8) .
C31A C32A C33A C34A 2.2(12) .
C40A C32A C33A C34A -179.9(8) .
C32A C33A C34A C35A 1.6(12) .
C32A C33A C34A S3A -175.6(6) .
C33A C34A C35A C36A -2.0(13) .
S3A C34A C35A C36A 175.3(6) .
C34A C35A C36A C31A -1.4(12) .
C34A C35A C36A C30A -178.1(8) .
O3A C31A C36A C35A -176.3(8) .
C32A C31A C36A C35A 5.3(13) .
O3A C31A C36A C30A 0.4(14) .
C32A C31A C36A C30A -178.1(8) .
C22A C30A C36A C35A -118.5(9) .
C22A C30A C36A C31A 64.9(11) .
C35A C34A S3A O31A -176.0(7) .
C33A C34A S3A O31A 1.3(8) .
C35A C34A S3A O32A -55.6(7) .
C33A C34A S3A O32A 121.7(7) .
C35A C34A S3A O33A 62.4(8) .
C33A C34A S3A O33A -120.3(7) .
O31A S3A O32A Na1 -110.8(6) 2_655
O33A S3A O32A Na1 17.5(8) 2_655
C34A S3A O32A Na1 133.3(6) 2_655
C31A C32A C40A C46A -69.0(11) .
C33A C32A C40A C46A 113.2(9) .
O4A C41A C42A C43A 176.3(7) .
C46A C41A C42A C43A -4.1(11) .
O4A C41A C42A C10A -1.7(10) .
C46A C41A C42A C10A 177.9(7) .
C16A C10A C42A C43A 82.3(10) .
C16A C10A C42A C41A -99.7(9) .
C41A C42A C43A C44A 1.2(11) .
C10A C42A C43A C44A 179.2(7) .
C42A C43A C44A C45A 1.8(12) .
C42A C43A C44A S4A 179.4(6) .
C43A C44A C45A C46A -2.1(12) .
S4A C44A C45A C46A -179.6(6) .
C44A C45A C46A C41A -0.7(12) .
C44A C45A C46A C40A 178.4(7) .
O4A C41A C46A C45A -176.6(7) .
C42A C41A C46A C45A 3.8(11) .
O4A C41A C46A C40A 4.3(12) .
C42A C41A C46A C40A -175.3(7) .
C32A C40A C46A C45A -74.2(10) .
C32A C40A C46A C41A 104.8(9) .
C43A C44A S4A O41A 34.2(8) .
C45A C44A S4A O41A -148.3(7) .
C43A C44A S4A O43A -86.0(7) .
C45A C44A S4A O43A 91.5(8) .
C43A C44A S4A O42A 153.7(7) .
C45A C44A S4A O42A -28.8(8) .
O5A C51A C52A C53A -179.6(9) .
C56A C51A C52A C53A 2.9(15) .
O5A C51A C52A C60A -4.7(15) .
C56A C51A C52A C60A 177.8(9) .
C51A C52A C53A C54A -1.0(15) .
C60A C52A C53A C54A -176.0(9) .
C52A C53A C54A C55A -0.7(15) .
C52A C53A C54A S5A 175.2(8) .
C53A C54A C55A C56A 0.4(13) .
S5A C54A C55A C56A -175.4(6) .
C54A C55A C56A C51A 1.4(12) .
C54A C55A C56A C50A 179.4(7) .
O5A C51A C56A C55A 179.2(7) .
C52A C51A C56A C55A -3.1(13) .
O5A C51A C56A C50A 1.2(11) .
C52A C51A C56A C50A 178.8(8) .
C82A C50A C56A C55A -100.9(8) .
C82A C50A C56A C51A 77.1(9) .
C53A C54A S5A O55A 155.6(9) .
C55A C54A S5A O55A -28.5(9) .
C53A C54A S5A O54A 34.2(10) .
C55A C54A S5A O54A -150.0(8) .
C53A C54A S5A O56A -84.9(9) .
C55A C54A S5A O56A 91.0(9) .
C53A C54A S5A O51A 11.1(10) .
C55A C54A S5A O51A -173.0(8) .
C53A C54A S5A O53A -110.1(9) .
C55A C54A S5A O53A 65.8(9) .
C53A C54A S5A O52A 131.1(9) .
C55A C54A S5A O52A -53.0(9) .
C51A C52A C60A C66A -73.8(13) .
C53A C52A C60A C66A 101.1(10) .
O6A C61A C62A C63A 177.5(8) .
C66A C61A C62A C63A -4.4(11) .
O6A C61A C62A C70A -5.0(12) .
C66A C61A C62A C70A 173.1(7) .
C61A C62A C63A C64A 1.3(12) .
C70A C62A C63A C64A -176.3(8) .
C62A C63A C64A C65A 2.3(14) .
C62A C63A C64A S6A -174.5(7) .
C63A C64A C65A C66A -2.8(14) .
S6A C64A C65A C66A 174.0(7) .
C64A C65A C66A C61A -0.4(13) .
C64A C65A C66A C60A -179.9(8) .
O6A C61A C66A C65A -177.6(7) .
C62A C61A C66A C65A 4.0(12) .
O6A C61A C66A C60A 1.8(10) .
C62A C61A C66A C60A -176.5(7) .
C52A C60A C66A C65A -79.6(11) .
C52A C60A C66A C61A 100.9(10) .
C65A C64A S6A O61A 121.8(9) .
C63A C64A S6A O61A -61.3(9) .
C65A C64A S6A O64A 83.3(12) .
C63A C64A S6A O64A -99.8(11) .
C65A C64A S6A O62A -1.2(10) .
C63A C64A S6A O62A 175.8(8) .
C65A C64A S6A O63A -119.0(9) .
C63A C64A S6A O63A 57.9(10) .
C65A C64A S6A O65A -38.7(12) .
C63A C64A S6A O65A 138.2(11) .
C65A C64A S6A O66A -153.8(10) .
C63A C64A S6A O66A 23.1(11) .
O61A S6A O62A Gd5 151.9(12) 4_575
O63A S6A O62A Gd5 26.5(16) 4_575
C64A S6A O62A Gd5 -90.6(13) 4_575
C63A C62A C70A C76A 75.2(9) .
C61A C62A C70A C76A -102.3(9) .
O7A C71A C72A C73A -179.6(7) .
C76A C71A C72A C73A 0.3(10) .
O7A C71A C72A C80A -2.4(11) .
C76A C71A C72A C80A 177.4(6) .
C71A C72A C73A C74A -0.1(11) .
C80A C72A C73A C74A -177.3(7) .
C72A C73A C74A C75A 0.3(11) .
C72A C73A C74A S7A 179.5(6) .
C73A C74A C75A C76A -0.6(12) .
S7A C74A C75A C76A -179.9(6) .
C74A C75A C76A C71A 0.7(11) .
C74A C75A C76A C70A 178.6(7) .
O7A C71A C76A C75A 179.3(7) .
C72A C71A C76A C75A -0.6(11) .
O7A C71A C76A C70A 1.4(10) .
C72A C71A C76A C70A -178.5(7) .
C62A C70A C76A C75A -93.4(9) .
C62A C70A C76A C71A 84.5(9) .
C75A C74A S7A O74A 171.1(8) .
C73A C74A S7A O74A -8.2(9) .
C75A C74A S7A O72A -51.9(9) .
C73A C74A S7A O72A 128.8(8) .
C75A C74A S7A O76A 44.0(8) .
C73A C74A S7A O76A -135.2(8) .
C75A C74A S7A O73A 74.0(9) .
C73A C74A S7A O73A -105.2(8) .
C75A C74A S7A O71A -173.2(8) .
C73A C74A S7A O71A 7.5(9) .
C75A C74A S7A O75A -69.5(8) .
C73A C74A S7A O75A 111.2(8) .
C73A C72A C80A C86A 93.7(8) .
C71A C72A C80A C86A -83.4(8) .
O8A C81A C82A C83A 179.7(6) .
C86A C81A C82A C83A 1.5(10) .
O8A C81A C82A C50A -3.2(11) .
C86A C81A C82A C50A 178.5(6) .
C56A C50A C82A C83A 74.3(9) .
C56A C50A C82A C81A -102.7(8) .
C81A C82A C83A C84A -2.7(10) .
C50A C82A C83A C84A -179.9(6) .
C82A C83A C84A C85A 1.7(10) .
C82A C83A C84A S8A -177.3(5) .
C83A C84A C85A C86A 0.6(10) .
S8A C84A C85A C86A 179.6(5) .
C84A C85A C86A C81A -1.8(10) .
C84A C85A C86A C80A 172.9(6) .
O8A C81A C86A C85A -177.6(6) .
C82A C81A C86A C85A 0.7(10) .
O8A C81A C86A C80A 7.8(9) .
C82A C81A C86A C80A -173.9(6) .
C72A C80A C86A C85A -75.7(8) .
C72A C80A C86A C81A 98.9(7) .
C83A C84A S8A O81A -158.4(6) .
C85A C84A S8A O81A 22.6(7) .
C83A C84A S8A O82A -38.2(7) .
C85A C84A S8A O82A 142.8(6) .
C83A C84A S8A O83A 81.2(6) .
C85A C84A S8A O83A -97.7(6) .
C6A C1A C2A C3A 0.0(12) .
C01A C1A C2A C3A 179.3(7) .
C1A C2A C3A C4A 0.7(12) .
C1A C2A C3A C91A -179.3(8) .
C2A C3A C4A C5A 1.0(14) .
C91A C3A C4A C5A -179.0(9) .
C3A C4A C5A C6A -3.4(15) .
C2A C1A C6A C5A -2.4(15) .
C01A C1A C6A C5A 178.3(9) .
C4A C5A C6A C1A 4.2(16) .
C6A C1A C01A N01A 101.0(11) .
C2A C1A C01A N01A -78.3(10) .
C1A C01A N01A C02A 112.7(10) .
C1A C01A N01A C04A -66.9(11) .
C04A N01A C02A N02A 0.2(10) .
C01A N01A C02A N02A -179.5(8) .
N01A C02A N02A C03A 0.1(11) .
N01A C02A N02A C05A 176.3(10) .
C02A N02A C03A C04A -0.3(11) .
C05A N02A C03A C04A -176.4(10) .
N02A C03A C04A N01A 0.4(11) .
C02A N01A C04A C03A -0.4(11) .
C01A N01A C04A C03A 179.3(8) .
C2A C3A C91A N91A -72.3(12) .
C4A C3A C91A N91A 107.7(10) .
C3A C91A N91A C92A 117.8(11) .
C3A C91A N91A C94A -59.6(15) .
C94A N91A C92A N92A -1.8(11) .
C91A N91A C92A N92A -179.7(8) .
N91A C92A N92A C93A -0.1(12) .
N91A C92A N92A C95A 179.3(9) .
C92A N92A C93A C94A 2.1(15) .
C95A N92A C93A C94A -177.3(11) .
N92A C93A C94A N91A -3.3(17) .
C92A N91A C94A C93A 3.1(15) .
C91A N91A C94A C93A -179.0(11) .
C16B C11B C12B C13B -2.7(12) .
O1B C11B C12B C13B 177.2(7) .
C16B C11B C12B C20B 175.8(8) .
O1B C11B C12B C20B -4.3(11) .
C11B C12B C13B C14B 2.2(12) .
C20B C12B C13B C14B -176.4(7) .
C12B C13B C14B C15B -0.4(12) .
C12B C13B C14B S1B -179.2(6) .
C13B C14B C15B C16B -0.8(12) .
S1B C14B C15B C16B 177.9(6) .
O1B C11B C16B C15B -178.4(8) .
C12B C11B C16B C15B 1.5(12) .
O1B C11B C16B C10B 3.3(13) .
C12B C11B C16B C10B -176.8(8) .
C14B C15B C16B C11B 0.3(12) .
C14B C15B C16B C10B 178.7(7) .
C42B C10B C16B C11B 72.2(12) .
C42B C10B C16B C15B -106.1(9) .
C15B C14B S1B O13B -122.1(8) .
C13B C14B S1B O13B 56.6(8) .
C15B C14B S1B O11B 0.4(8) .
C13B C14B S1B O11B 179.2(7) .
C15B C14B S1B O12B 120.9(8) .
C13B C14B S1B O12B -60.4(8) .
C13B C12B C20B C26B 102.4(10) .
C11B C12B C20B C26B -76.1(10) .
O2B C21B C22B C23B -179.0(9) .
C26B C21B C22B C23B -0.7(15) .
O2B C21B C22B C30B -2.0(14) .
C26B C21B C22B C30B 176.3(9) .
C21B C22B C23B C24B -0.8(14) .
C30B C22B C23B C24B -177.8(9) .
C22B C23B C24B C25B 0.6(13) .
C22B C23B C24B S2B 178.7(7) .
C23B C24B C25B C26B 1.0(13) .
S2B C24B C25B C26B -177.1(7) .
O2B C21B C26B C25B -179.6(9) .
C22B C21B C26B C25B 2.3(15) .
O2B C21B C26B C20B 2.2(16) .
C22B C21B C26B C20B -175.8(9) .
C24B C25B C26B C21B -2.4(13) .
C24B C25B C26B C20B 175.8(8) .
C12B C20B C26B C21B 107.9(10) .
C12B C20B C26B C25B -70.3(11) .
C23B C24B S2B O23B -19.7(8) .
C25B C24B S2B O23B 158.4(7) .
C23B C24B S2B O22B -140.1(7) .
C25B C24B S2B O22B 38.0(8) .
C23B C24B S2B O21B 99.9(7) .
C25B C24B S2B O21B -82.0(7) .
O23B S2B O21B Gd2 -102.2(4) .
O22B S2B O21B Gd2 24.7(5) .
C24B S2B O21B Gd2 142.9(4) .
C23B C22B C30B C36B 77.0(11) .
C21B C22B C30B C36B -100.0(11) .
O3B C31B C32B C33B 176.2(8) .
C36B C31B C32B C33B -4.5(13) .
O3B C31B C32B C40B -1.4(13) .
C36B C31B C32B C40B 177.9(8) .
C31B C32B C33B C34B 2.2(13) .
C40B C32B C33B C34B 179.7(8) .
C32B C33B C34B C35B 1.2(13) .
C32B C33B C34B S3B -176.2(7) .
C33B C34B C35B C36B -2.3(14) .
S3B C34B C35B C36B 175.1(6) .
C34B C35B C36B C31B 0.0(13) .
C34B C35B C36B C30B -179.1(8) .
O3B C31B C36B C35B -177.4(8) .
C32B C31B C36B C35B 3.4(13) .
O3B C31B C36B C30B 1.7(13) .
C32B C31B C36B C30B -177.5(8) .
C22B C30B C36B C35B -114.6(9) .
C22B C30B C36B C31B 66.3(11) .
C35B C34B S3B O34B 163.7(9) .
C33B C34B S3B O34B -18.9(10) .
C35B C34B S3B O33B 61.2(11) .
C33B C34B S3B O33B -121.3(10) .
C35B C34B S3B O32B -61.4(10) .
C33B C34B S3B O32B 116.1(9) .
C35B C34B S3B O31B -178.3(9) .
C33B C34B S3B O31B -0.8(10) .
C35B C34B S3B O35B -72.6(10) .
C33B C34B S3B O35B 104.9(9) .
C35B C34B S3B O36B 43.5(10) .
C33B C34B S3B O36B -139.1(9) .
C31B C32B C40B C46B -70.6(13) .
C33B C32B C40B C46B 111.9(11) .
O4B C41B C42B C43B 178.2(7) .
C46B C41B C42B C43B -2.3(12) .
O4B C41B C42B C10B -2.5(12) .
C46B C41B C42B C10B 177.0(8) .
C16B C10B C42B C43B 78.7(11) .
C16B C10B C42B C41B -100.6(9) .
C41B C42B C43B C44B -0.6(12) .
C10B C42B C43B C44B -179.9(7) .
C42B C43B C44B C45B 2.0(12) .
C42B C43B C44B S4B 177.6(6) .
C43B C44B C45B C46B -0.6(12) .
S4B C44B C45B C46B -176.1(6) .
C44B C45B C46B C41B -2.2(12) .
C44B C45B C46B C40B 177.3(8) .
O4B C41B C46B C45B -176.9(8) .
C42B C41B C46B C45B 3.6(12) .
O4B C41B C46B C40B 3.7(14) .
C42B C41B C46B C40B -175.8(8) .
C32B C40B C46B C45B -73.8(13) .
C32B C40B C46B C41B 105.6(11) .
C43B C44B S4B O42B 159.8(7) .
C45B C44B S4B O42B -24.7(8) .
C43B C44B S4B O43B -80.0(7) .
C45B C44B S4B O43B 95.4(7) .
C43B C44B S4B O41B 37.9(8) .
C45B C44B S4B O41B -146.7(7) .
O42B S4B O41B Gd5 109.2(8) .
O43B S4B O41B Gd5 -18.9(10) .
C44B S4B O41B Gd5 -134.0(8) .
O42B S4B O41B Gd6 93.4(6) .
O43B S4B O41B Gd6 -34.6(7) .
C44B S4B O41B Gd6 -149.8(5) .
O5B C51B C52B C53B -178.5(7) .
C56B C51B C52B C53B 2.4(12) .
O5B C51B C52B C60B -2.4(12) .
C56B C51B C52B C60B 178.5(7) .
C51B C52B C53B C54B -0.8(12) .
C60B C52B C53B C54B -177.0(7) .
C52B C53B C54B C55B -0.6(12) .
C52B C53B C54B S5B 178.0(6) .
C53B C54B C55B C56B 0.4(12) .
S5B C54B C55B C56B -178.3(6) .
C54B C55B C56B C51B 1.1(11) .
C54B C55B C56B C50B 177.6(7) .
O5B C51B C56B C55B 178.2(7) .
C52B C51B C56B C55B -2.6(12) .
O5B C51B C56B C50B 1.8(11) .
C52B C51B C56B C50B -179.0(7) .
C82B C50B C56B C55B -98.1(9) .
C82B C50B C56B C51B 78.2(9) .
C53B C54B S5B O53B -122.8(7) .
C55B C54B S5B O53B 55.8(7) .
C53B C54B S5B O52B 115.2(7) .
C55B C54B S5B O52B -66.1(7) .
C53B C54B S5B O51B -4.5(8) .
C55B C54B S5B O51B 174.2(6) .
O53B S5B O51B Gd1 -132.7(7) .
O52B S5B O51B Gd1 -4.5(9) .
C54B S5B O51B Gd1 112.0(7) .
C51B C52B C60B C66B -77.7(10) .
C53B C52B C60B C66B 98.4(8) .
Na1 O6B C61B C62B -23.8(9) .
Na1 O6B C61B C66B 155.8(5) .
O6B C61B C62B C63B 175.4(6) .
C66B C61B C62B C63B -4.2(10) .
O6B C61B C62B C70B -5.4(11) .
C66B C61B C62B C70B 175.0(6) .
C61B C62B C63B C64B 1.0(10) .
C70B C62B C63B C64B -178.2(6) .
C62B C63B C64B C65B 2.1(11) .
C62B C63B C64B S6B -174.9(5) .
C63B C64B C65B C66B -2.1(11) .
S6B C64B C65B C66B 175.0(5) .
C64B C65B C66B C61B -1.1(10) .
C64B C65B C66B C60B 179.3(6) .
O6B C61B C66B C65B -175.4(6) .
C62B C61B C66B C65B 4.2(10) .
O6B C61B C66B C60B 4.3(9) .
C62B C61B C66B C60B -176.1(6) .
C52B C60B C66B C65B -82.7(9) .
C52B C60B C66B C61B 97.6(8) .
C63B C64B S6B O62B -107.6(6) .
C65B C64B S6B O62B 75.3(6) .
C63B C64B S6B O63B 14.7(7) .
C65B C64B S6B O63B -162.4(6) .
C63B C64B S6B O61B 134.6(6) .
C65B C64B S6B O61B -42.5(7) .
C63B C62B C70B C76B 79.8(8) .
C61B C62B C70B C76B -99.3(8) .
O7B C71B C72B C73B -179.4(7) .
C76B C71B C72B C73B 1.7(11) .
O7B C71B C72B C80B -4.9(11) .
C76B C71B C72B C80B 176.2(7) .
C71B C72B C73B C74B -1.2(11) .
C80B C72B C73B C74B -175.6(7) .
C72B C73B C74B C75B 0.8(11) .
C72B C73B C74B S7B -177.1(6) .
C73B C74B C75B C76B -0.8(11) .
S7B C74B C75B C76B 177.1(6) .
C74B C75B C76B C71B 1.3(11) .
C74B C75B C76B C70B 178.8(7) .
O7B C71B C76B C75B 179.3(7) .
C72B C71B C76B C75B -1.8(11) .
O7B C71B C76B C70B 1.7(10) .
C72B C71B C76B C70B -179.3(7) .
C62B C70B C76B C75B -93.2(8) .
C62B C70B C76B C71B 84.4(8) .
C73B C74B S7B O71B -5.3(8) .
C75B C74B S7B O71B 176.8(6) .
C73B C74B S7B O73B -131.3(7) .
C75B C74B S7B O73B 50.8(8) .
C73B C74B S7B O72B 112.6(7) .
C75B C74B S7B O72B -65.3(7) .
O73B S7B O71B Na1 -159.9(5) 3_666
O72B S7B O71B Na1 -33.4(7) 3_666
C74B S7B O71B Na1 79.8(5) 3_666
C73B C72B C80B C86B 92.3(8) .
C71B C72B C80B C86B -82.0(9) .
O8B C81B C82B C83B 178.4(7) .
C86B C81B C82B C83B -0.3(11) .
O8B C81B C82B C50B -3.2(11) .
C86B C81B C82B C50B 178.1(7) .
C56B C50B C82B C83B 75.8(9) .
C56B C50B C82B C81B -102.7(9) .
C81B C82B C83B C84B -0.6(12) .
C50B C82B C83B C84B -179.1(7) .
C82B C83B C84B C85B 0.6(12) .
C82B C83B C84B S8B -176.3(6) .
C83B C84B C85B C86B 0.5(12) .
S8B C84B C85B C86B 177.4(6) .
C84B C85B C86B C81B -1.4(11) .
C84B C85B C86B C80B 174.0(7) .
O8B C81B C86B C85B -177.4(7) .
C82B C81B C86B C85B 1.4(11) .
O8B C81B C86B C80B 7.3(11) .
C82B C81B C86B C80B -173.9(7) .
C72B C80B C86B C85B -76.3(9) .
C72B C80B C86B C81B 98.9(8) .
C85B C84B S8B O81B 28.3(8) .
C83B C84B S8B O81B -154.8(7) .
C85B C84B S8B O83B -91.9(7) .
C83B C84B S8B O83B 85.0(7) .
C85B C84B S8B O82B 149.5(7) .
C83B C84B S8B O82B -33.6(9) .
C6B C1B C2B C3B -1.0(12) .
C01B C1B C2B C3B 178.6(8) .
C1B C2B C3B C4B 1.1(13) .
C1B C2B C3B C91B -177.6(8) .
C2B C3B C4B C5B 0.9(14) .
C91B C3B C4B C5B 179.5(9) .
C3B C4B C5B C6B -3.0(15) .
C4B C5B C6B C1B 3.2(14) .
C2B C1B C6B C5B -1.2(12) .
C01B C1B C6B C5B 179.2(8) .
C2B C1B C01B N01B -70.9(11) .
C6B C1B C01B N01B 108.7(9) .
C1B C01B N01B C02B 106.4(10) .
C1B C01B N01B C04B -73.0(11) .
C04B N01B C02B N02B -1.1(9) .
C01B N01B C02B N02B 179.4(8) .
N01B C02B N02B C03B 1.5(10) .
N01B C02B N02B C05B 175.2(8) .
C02B N02B C03B C04B -1.4(10) .
C05B N02B C03B C04B -174.9(8) .
N02B C03B C04B N01B 0.7(10) .
C02B N01B C04B C03B 0.2(9) .
C01B N01B C04B C03B 179.7(8) .
C2B C3B C91B N91B -85.7(11) .
C4B C3B C91B N91B 95.7(11) .
C3B C91B N91B C92B 102.3(11) .
C3B C91B N91B C94B -76.9(14) .
C94B N91B C92B N92B 0.5(11) .
C91B N91B C92B N92B -178.8(8) .
N91B C92B N92B C93B 0.0(10) .
N91B C92B N92B C95B -177.9(8) .
C92B N92B C93B C94B -0.5(13) .
C95B N92B C93B C94B 177.4(10) .
N92B C93B C94B N91B 0.8(15) .
C92B N91B C94B C93B -0.8(14) .
C91B N91B C94B C93B 178.5(10) .
O1C C11C C12C C13C 177.6(7) .
C16C C11C C12C C13C -2.9(12) .
O1C C11C C12C C20C -5.4(11) .
C16C C11C C12C C20C 174.0(7) .
C11C C12C C13C C14C 1.8(12) .
C20C C12C C13C C14C -175.2(7) .
C12C C13C C14C C15C 0.0(12) .
C12C C13C C14C S1C 179.1(6) .
C13C C14C C15C C16C -0.7(11) .
S1C C14C C15C C16C -179.8(6) .
O1C C11C C16C C15C -178.4(7) .
C12C C11C C16C C15C 2.2(11) .
O1C C11C C16C C10C 3.2(11) .
C12C C11C C16C C10C -176.2(7) .
C14C C15C C16C C11C -0.4(11) .
C14C C15C C16C C10C 178.1(7) .
C42C C10C C16C C11C 72.2(9) .
C42C C10C C16C C15C -106.2(8) .
C15C C14C S1C O13C -122.5(7) .
C13C C14C S1C O13C 58.4(7) .
C15C C14C S1C O12C 118.2(7) .
C13C C14C S1C O12C -60.9(7) .
C15C C14C S1C O11C -1.1(7) .
C13C C14C S1C O11C 179.8(6) .
C11C C12C C20C C26C -74.7(10) .
C13C C12C C20C C26C 102.3(10) .
O2C C21C C22C C23C 179.9(8) .
C26C C21C C22C C23C -1.6(13) .
O2C C21C C22C C30C -1.1(12) .
C26C C21C C22C C30C 177.4(8) .
C21C C22C C23C C24C 1.2(14) .
C30C C22C C23C C24C -177.9(9) .
C22C C23C C24C C25C -0.4(14) .
C22C C23C C24C S2C 176.9(7) .
C23C C24C C25C C26C 0.2(13) .
S2C C24C C25C C26C -177.2(7) .
C24C C25C C26C C21C -0.7(12) .
C24C C25C C26C C20C 176.7(8) .
O2C C21C C26C C25C 179.7(8) .
C22C C21C C26C C25C 1.4(12) .
O2C C21C C26C C20C 2.6(13) .
C22C C21C C26C C20C -175.7(8) .
C12C C20C C26C C25C -68.2(10) .
C12C C20C C26C C21C 109.0(9) .
C23C C24C S2C O22C -140.0(8) .
C25C C24C S2C O22C 37.3(9) .
C23C C24C S2C O21C 98.3(8) .
C25C C24C S2C O21C -84.3(8) .
C23C C24C S2C O23C -22.7(9) .
C25C C24C S2C O23C 154.7(8) .
C23C C22C C30C C36C 78.8(12) .
C21C C22C C30C C36C -100.2(11) .
O3C C31C C32C C33C 176.5(8) .
C36C C31C C32C C33C -3.7(14) .
O3C C31C C32C C40C -1.8(12) .
C36C C31C C32C C40C 178.0(8) .
C31C C32C C33C C34C 2.1(14) .
C40C C32C C33C C34C -179.6(9) .
C32C C33C C34C C35C 0.4(16) .
C32C C33C C34C S3C -177.3(7) .
C33C C34C C35C C36C -1.5(17) .
S3C C34C C35C C36C 176.3(9) .
C34C C35C C36C C31C 0.0(17) .
C34C C35C C36C C30C -177.9(10) .
O3C C31C C36C C35C -177.6(9) .
C32C C31C C36C C35C 2.6(15) .
O3C C31C C36C C30C 0.2(15) .
C32C C31C C36C C30C -179.5(9) .
C22C C30C C36C C35C -119.6(11) .
C22C C30C C36C C31C 62.6(14) .
C35C C34C S3C O33C 70.5(11) .
C33C C34C S3C O33C -111.7(10) .
C35C C34C S3C O35C -67.4(12) .
C33C C34C S3C O35C 110.3(10) .
C35C C34C S3C O34C 166.3(11) .
C33C C34C S3C O34C -15.9(11) .
C35C C34C S3C O32C -52.2(12) .
C33C C34C S3C O32C 125.6(10) .
C35C C34C S3C O31C -167.0(10) .
C33C C34C S3C O31C 10.7(11) .
C35C C34C S3C O36C 50.0(11) .
C33C C34C S3C O36C -132.3(10) .
C33C C32C C40C C46C 112.8(10) .
C31C C32C C40C C46C -68.9(10) .
O4C C41C C42C C43C 177.3(7) .
C46C C41C C42C C43C -1.9(11) .
O4C C41C C42C C10C -1.8(10) .
C46C C41C C42C C10C 179.0(7) .
C16C C10C C42C C43C 81.7(8) .
C16C C10C C42C C41C -99.1(8) .
C41C C42C C43C C44C -0.7(11) .
C10C C42C C43C C44C 178.5(6) .
C42C C43C C44C C45C 2.1(10) .
C42C C43C C44C S4C -178.2(5) .
C43C C44C C45C C46C -1.1(11) .
S4C C44C C45C C46C 179.2(6) .
C44C C45C C46C C41C -1.4(11) .
C44C C45C C46C C40C 177.5(7) .
O4C C41C C46C C45C -176.3(7) .
C42C C41C C46C C45C 2.9(11) .
O4C C41C C46C C40C 4.9(12) .
C42C C41C C46C C40C -176.0(7) .
C32C C40C C46C C45C -74.2(10) .
C32C C40C C46C C41C 104.6(9) .
C45C C44C S4C O42C -24.6(7) .
C43C C44C S4C O42C 155.7(5) .
C45C C44C S4C O43C 98.7(6) .
C43C C44C S4C O43C -81.0(6) .
C45C C44C S4C O41C -143.2(6) .
C43C C44C S4C O41C 37.1(6) .
O5C C51C C52C C53C 179.9(7) .
C56C C51C C52C C53C -0.1(11) .
O5C C51C C52C C60C -2.2(11) .
C56C C51C C52C C60C 177.8(7) .
C51C C52C C53C C54C 0.2(11) .
C60C C52C C53C C54C -177.8(7) .
C52C C53C C54C C55C -0.2(12) .
C52C C53C C54C S5C 177.1(6) .
C53C C54C C55C C56C 0.1(11) .
S5C C54C C55C C56C -177.2(6) .
O5C C51C C56C C55C -180.0(6) .
C52C C51C C56C C55C 0.0(11) .
O5C C51C C56C C50C 1.6(10) .
C52C C51C C56C C50C -178.4(7) .
C54C C55C C56C C51C 0.0(11) .
C54C C55C C56C C50C 178.4(7) .
C82C C50C C56C C51C 75.7(8) .
C82C C50C C56C C55C -102.7(8) .
C55C C54C S5C O53C 50.5(7) .
C53C C54C S5C O53C -126.8(7) .
C55C C54C S5C O52C -71.3(7) .
C53C C54C S5C O52C 111.4(7) .
C55C C54C S5C O51C 170.1(6) .
C53C C54C S5C O51C -7.2(7) .
O53C S5C O51C Gd2 -132.0(7) .
O52C S5C O51C Gd2 -4.1(8) .
C54C S5C O51C Gd2 111.6(7) .
C53C C52C C60C C66C 104.1(8) .
C51C C52C C60C C66C -73.8(10) .
O6C C61C C62C C63C 177.0(6) .
C66C C61C C62C C63C -4.0(11) .
O6C C61C C62C C70C -6.7(11) .
C66C C61C C62C C70C 172.4(7) .
C61C C62C C63C C64C 1.6(10) .
C70C C62C C63C C64C -175.0(7) .
C62C C63C C64C C65C 1.1(11) .
C62C C63C C64C S6C -174.7(6) .
C63C C64C C65C C66C -1.5(11) .
S6C C64C C65C C66C 174.1(6) .
C64C C65C C66C C61C -0.9(11) .
C64C C65C C66C C60C 179.7(7) .
O6C C61C C66C C65C -177.2(6) .
C62C C61C C66C C65C 3.7(11) .
O6C C61C C66C C60C 2.2(10) .
C62C C61C C66C C60C -176.9(7) .
C52C C60C C66C C65C -81.4(9) .
C52C C60C C66C C61C 99.2(8) .
C65C C64C S6C O64C 28.1(9) .
C63C C64C S6C O64C -156.1(8) .
C65C C64C S6C O62C 105.3(8) .
C63C C64C S6C O62C -78.9(8) .
C65C C64C S6C O63C -132.7(8) .
C63C C64C S6C O63C 43.1(8) .
C65C C64C S6C O66C -93.8(8) .
C63C C64C S6C O66C 82.0(8) .
C65C C64C S6C O65C 149.2(8) .
C63C C64C S6C O65C -35.0(9) .
C65C C64C S6C O61C -13.7(8) .
C63C C64C S6C O61C 162.0(7) .
C63C C62C C70C C76C 76.3(8) .
C61C C62C C70C C76C -100.0(8) .
O7C C71C C72C C73C 180.0(6) .
C76C C71C C72C C73C 0.1(10) .
O7C C71C C72C C80C -2.9(11) .
C76C C71C C72C C80C 177.2(6) .
C71C C72C C73C C74C 0.1(10) .
C80C C72C C73C C74C -177.1(6) .
C72C C73C C74C C75C 0.2(11) .
C72C C73C C74C S7C -178.2(5) .
C73C C74C C75C C76C -0.7(11) .
S7C C74C C75C C76C 177.7(5) .
C74C C75C C76C C71C 0.9(10) .
C74C C75C C76C C70C 178.3(6) .
O7C C71C C76C C75C 179.5(6) .
C72C C71C C76C C75C -0.6(10) .
O7C C71C C76C C70C 2.0(10) .
C72C C71C C76C C70C -178.1(6) .
C62C C70C C76C C75C -92.5(8) .
C62C C70C C76C C71C 85.0(8) .
C73C C74C S7C O71C -5.9(7) .
C75C C74C S7C O71C 175.6(5) .
C73C C74C S7C O73C -125.9(6) .
C75C C74C S7C O73C 55.7(6) .
C73C C74C S7C O72C 115.3(6) .
C75C C74C S7C O72C -63.2(7) .
C73C C72C C80C C86C 93.4(8) .
C71C C72C C80C C86C -83.7(8) .
O8C C81C C82C C83C 179.1(6) .
C86C C81C C82C C83C 0.1(10) .
O8C C81C C82C C50C -1.1(10) .
C86C C81C C82C C50C 179.9(6) .
C56C C50C C82C C83C 76.2(8) .
C56C C50C C82C C81C -103.6(8) .
C81C C82C C83C C84C -0.5(11) .
C50C C82C C83C C84C 179.6(6) .
C82C C83C C84C C85C 0.7(11) .
C82C C83C C84C S8C -177.9(5) .
C83C C84C C85C C86C -0.4(11) .
S8C C84C C85C C86C 178.2(5) .
O8C C81C C86C C85C -178.8(6) .
C82C C81C C86C C85C 0.2(10) .
O8C C81C C86C C80C 8.1(10) .
C82C C81C C86C C80C -172.8(6) .
C84C C85C C86C C81C -0.1(10) .
C84C C85C C86C C80C 173.2(6) .
C72C C80C C86C C81C 97.4(8) .
C72C C80C C86C C85C -75.7(8) .
C83C C84C S8C O82C -37.0(7) .
C85C C84C S8C O82C 144.4(6) .
C83C C84C S8C O83C 83.3(7) .
C85C C84C S8C O83C -95.2(6) .
C83C C84C S8C O81C -156.7(6) .
C85C C84C S8C O81C 24.7(7) .
C6C C1C C2C C3C 0.5(11) .
C01C C1C C2C C3C 179.0(7) .
C1C C2C C3C C4C -0.8(11) .
C1C C2C C3C C91C -178.5(7) .
C2C C3C C4C C5C 1.9(12) .
C91C C3C C4C C5C 179.7(8) .
C3C C4C C5C C6C -2.7(13) .
C4C C5C C6C C1C 2.4(13) .
C2C C1C C6C C5C -1.3(12) .
C01C C1C C6C C5C -179.8(8) .
C6C C1C C01C N01C 103.8(9) .
C2C C1C C01C N01C -74.6(10) .
C1C C01C N01C C02C 113.2(9) .
C1C C01C N01C C04C -66.7(11) .
C04C N01C C02C N02C 0.2(9) .
C01C N01C C02C N02C -179.7(7) .
N01C C02C N02C C03C 0.0(9) .
N01C C02C N02C C05C 176.3(7) .
C02C N02C C03C C04C -0.2(9) .
C05C N02C C03C C04C -176.5(8) .
N02C C03C C04C N01C 0.3(9) .
C02C N01C C04C C03C -0.3(9) .
C01C N01C C04C C03C 179.6(7) .
C4C C3C C91C N91C 98.5(10) .
C2C C3C C91C N91C -83.8(10) .
C3C C91C N91C C92C 101.9(11) .
C3C C91C N91C C94C -78.8(13) .
C94C N91C C92C N92C 1.1(12) .
C91C N91C C92C N92C -179.5(8) .
N91C C92C N92C C93C -0.3(12) .
N91C C92C N92C C95C 179.8(8) .
C92C N92C C93C C94C -0.6(15) .
C95C N92C C93C C94C 179.3(11) .
N92C C93C C94C N91C 1.2(17) .
C92C N91C C94C C93C -1.4(15) .
C91C N91C C94C C93C 179.2(10) .
C141 P1 C111 C112 79.2(8) .
C121 P1 C111 C112 -161.2(8) .
C131 P1 C111 C112 -40.8(10) .
C141 P1 C111 C116 -93.0(10) .
C121 P1 C111 C116 26.6(10) .
C131 P1 C111 C116 147.0(9) .
C116 C111 C112 C113 0.4(15) .
P1 C111 C112 C113 -171.8(7) .
C111 C112 C113 C114 -0.5(14) .
C112 C113 C114 C115 1.3(15) .
C113 C114 C115 C116 -1.9(17) .
C114 C115 C116 C111 1.9(19) .
C112 C111 C116 C115 -1.1(18) .
P1 C111 C116 C115 171.1(10) .
C141 P1 C121 C126 -25.9(8) .
C111 P1 C121 C126 -143.5(7) .
C131 P1 C121 C126 92.2(7) .
C141 P1 C121 C122 161.7(7) .
C111 P1 C121 C122 44.0(8) .
C131 P1 C121 C122 -80.3(8) .
C126 C121 C122 C123 0.2(13) .
P1 C121 C122 C123 172.5(7) .
C121 C122 C123 C124 -1.0(13) .
C122 C123 C124 C125 0.6(13) .
C123 C124 C125 C126 0.8(13) .
C122 C121 C126 C125 1.1(13) .
P1 C121 C126 C125 -171.3(6) .
C124 C125 C126 C121 -1.6(12) .
C141 P1 C131 C132 127.8(7) .
C121 P1 C131 C132 8.9(8) .
C111 P1 C131 C132 -113.2(8) .
C141 P1 C131 C136 -47.3(8) .
C121 P1 C131 C136 -166.2(7) .
C111 P1 C131 C136 71.7(9) .
C136 C131 C132 C133 -1.3(13) .
P1 C131 C132 C133 -176.4(6) .
C131 C132 C133 C134 -0.6(12) .
C132 C133 C134 C135 1.7(13) .
C133 C134 C135 C136 -0.8(15) .
C134 C135 C136 C131 -1.1(15) .
C132 C131 C136 C135 2.1(14) .
P1 C131 C136 C135 177.2(7) .
C121 P1 C141 C146 85.2(8) .
C111 P1 C141 C146 -155.2(7) .
C131 P1 C141 C146 -31.9(8) .
C121 P1 C141 C142 -90.7(7) .
C111 P1 C141 C142 29.0(8) .
C131 P1 C141 C142 152.2(7) .
C146 C141 C142 C143 2.0(13) .
P1 C141 C142 C143 177.8(7) .
C141 C142 C143 C144 -2.2(15) .
C142 C143 C144 C145 1.4(16) .
C143 C144 C145 C146 -0.3(14) .
C142 C141 C146 C145 -0.9(13) .
P1 C141 C146 C145 -176.7(7) .
C144 C145 C146 C141 0.1(13) .
C221 P2 C211 C216 29.2(8) .
C241 P2 C211 C216 -91.5(7) .
C231 P2 C211 C216 148.1(7) .
C221 P2 C211 C212 -158.9(6) .
C241 P2 C211 C212 80.4(7) .
C231 P2 C211 C212 -40.0(8) .
C216 C211 C212 C213 1.3(12) .
P2 C211 C212 C213 -170.6(6) .
C211 C212 C213 C214 -1.1(12) .
C212 C213 C214 C215 0.4(12) .
C213 C214 C215 C216 0.1(13) .
C214 C215 C216 C211 0.1(14) .
C212 C211 C216 C215 -0.8(13) .
P2 C211 C216 C215 171.1(7) .
C211 P2 C221 C226 -143.6(6) .
C241 P2 C221 C226 -25.2(8) .
C231 P2 C221 C226 93.3(7) .
C211 P2 C221 C222 43.9(8) .
C241 P2 C221 C222 162.3(6) .
C231 P2 C221 C222 -79.2(7) .
C226 C221 C222 C223 -1.8(12) .
P2 C221 C222 C223 170.5(7) .
C221 C222 C223 C224 -0.6(13) .
C222 C223 C224 C225 2.2(14) .
C223 C224 C225 C226 -1.4(14) .
C224 C225 C226 C221 -1.0(12) .
C222 C221 C226 C225 2.6(12) .
P2 C221 C226 C225 -169.8(6) .
C221 P2 C231 C232 5.1(7) .
C211 P2 C231 C232 -116.0(7) .
C241 P2 C231 C232 124.8(6) .
C221 P2 C231 C236 -172.1(7) .
C211 P2 C231 C236 66.9(8) .
C241 P2 C231 C236 -52.4(8) .
C236 C231 C232 C233 -0.7(12) .
P2 C231 C232 C233 -177.9(6) .
C231 C232 C233 C234 -2.1(12) .
C232 C233 C234 C235 3.3(13) .
C233 C234 C235 C236 -1.7(14) .
C234 C235 C236 C231 -1.1(14) .
C232 C231 C236 C235 2.3(13) .
P2 C231 C236 C235 179.4(7) .
C221 P2 C241 C242 -94.7(7) .
C211 P2 C241 C242 25.5(7) .
C231 P2 C241 C242 148.5(6) .
C221 P2 C241 C246 84.8(6) .
C211 P2 C241 C246 -155.1(6) .
C231 P2 C241 C246 -32.0(7) .
C246 C241 C242 C243 0.4(11) .
P2 C241 C242 C243 179.9(6) .
C241 C242 C243 C244 -1.5(12) .
C242 C243 C244 C245 0.2(12) .
C243 C244 C245 C246 2.2(12) .
C244 C245 C246 C241 -3.2(11) .
C242 C241 C246 C245 1.9(11) .
P2 C241 C246 C245 -177.5(6) .
C341 P3 C311 C312 78.7(7) .
C321 P3 C311 C312 -161.5(7) .
C331 P3 C311 C312 -41.6(8) .
C341 P3 C311 C316 -91.6(8) .
C321 P3 C311 C316 28.2(9) .
C331 P3 C311 C316 148.1(7) .
C316 C311 C312 C313 0.8(12) .
P3 C311 C312 C313 -169.7(6) .
C311 C312 C313 C314 -0.9(13) .
C312 C313 C314 C315 0.2(14) .
C313 C314 C315 C316 0.5(16) .
C314 C315 C316 C311 -0.6(16) .
C312 C311 C316 C315 -0.1(14) .
P3 C311 C316 C315 170.3(8) .
C311 P3 C321 C322 -146.1(7) .
C341 P3 C321 C322 -28.3(8) .
C331 P3 C321 C322 89.0(7) .
C311 P3 C321 C326 44.8(8) .
C341 P3 C321 C326 162.6(7) .
C331 P3 C321 C326 -80.0(8) .
C326 C321 C322 C323 1.1(13) .
P3 C321 C322 C323 -168.0(7) .
C321 C322 C323 C324 0.3(13) .
C322 C323 C324 C325 -2.7(15) .
C323 C324 C325 C326 3.6(15) .
C324 C325 C326 C321 -2.2(15) .
C322 C321 C326 C325 -0.1(14) .
P3 C321 C326 C325 168.8(8) .
C311 P3 C331 C332 -112.1(7) .
C341 P3 C331 C332 128.5(7) .
C321 P3 C331 C332 10.2(8) .
C311 P3 C331 C336 71.2(8) .
C341 P3 C331 C336 -48.1(8) .
C321 P3 C331 C336 -166.4(7) .
C336 C331 C332 C333 0.0(13) .
P3 C331 C332 C333 -176.6(7) .
C331 C332 C333 C334 -0.5(13) .
C332 C333 C334 C335 0.2(14) .
C333 C334 C335 C336 0.6(15) .
C334 C335 C336 C331 -1.1(14) .
C332 C331 C336 C335 0.8(13) .
P3 C331 C336 C335 177.4(7) .
C311 P3 C341 C342 29.7(7) .
C321 P3 C341 C342 -90.4(7) .
C331 P3 C341 C342 153.8(6) .
C311 P3 C341 C346 -154.5(6) .
C321 P3 C341 C346 85.3(7) .
C331 P3 C341 C346 -30.5(7) .
C346 C341 C342 C343 1.3(12) .
P3 C341 C342 C343 177.0(7) .
C341 C342 C343 C344 -1.3(13) .
C342 C343 C344 C345 -0.3(14) .
C343 C344 C345 C346 1.9(14) .
C344 C345 C346 C341 -1.8(12) .
C342 C341 C346 C345 0.2(11) .
P3 C341 C346 C345 -175.4(6) .
